data_7711856
loop_
_publ_author_name
'Alotaibi, Rajeh'
'Brookfield, Adam'
'Fowler, Jonathan M.'
'Whitehead, George F. S.'
'Lockyer, Selena J.'
'Timco, Grigore A.'
'Collison, David'
'Schnack, J&#xfc;rgen'
'Winpenny, Richard E. P.'

_publ_section_title
;
 Templating metallocycles with a macrocycle: synthesis, structures and
 magnetic studies of {Cr<sub>11</sub>M<sub>2</sub>} complexes.
;
_journal_issue 1
_journal_name_full 'Dalton transactions (Cambridge, England : 2003)'
_journal_page_first 20
_journal_page_last 23
_journal_paper_doi 10.1039/d2dt03368b
_journal_volume 52
_journal_year 2022
_chemical_formula_moiety 'C120 H222 Cr11 Cu2 F15 N4 O44, 0.5(C2 H3 N)'
_chemical_formula_sum 'C121 H223.5 Cr11 Cu2 F15 N4.5 O44'
_chemical_formula_weight 3429.61
_space_group_crystal_system triclinic
_space_group_IT_number 2
_space_group_name_Hall '-P 1'
_space_group_name_H-M_alt 'P -1'
_atom_sites_solution_hydrogens geom
_atom_sites_solution_primary direct
_audit_creation_date 2022-10-05
_audit_creation_method
;
Olex2 1.5
(compiled 2022.04.07 svn.rca3783a0 for OlexSys, GUI svn.r6498)
;
_audit_update_record
;
2022-10-05 deposited with the CCDC.	2022-11-30 downloaded from the CCDC.
;
_cell_angle_alpha 71.668(2)
_cell_angle_beta 73.433(2)
_cell_angle_gamma 70.962(2)
_cell_formula_units_Z 4
_cell_length_a 21.8291(5)
_cell_length_b 29.6847(7)
_cell_length_c 31.7603(6)
_cell_measurement_reflns_used 24670
_cell_measurement_temperature 150.00(10)
_cell_measurement_theta_max 24.9960
_cell_measurement_theta_min 2.8190
_cell_volume 18081.2(7)
_computing_cell_refinement 'CrysAlisPro 1.171.41.121a (Rigaku OD, 2021)'
_computing_data_collection 'CrysAlisPro 1.171.41.121a (Rigaku OD, 2021)'
_computing_data_reduction 'CrysAlisPro 1.171.41.121a (Rigaku OD, 2021)'
_computing_molecular_graphics 'Olex2 1.5 (Dolomanov et al., 2009)'
_computing_publication_material 'Olex2 1.5 (Dolomanov et al., 2009)'
_computing_structure_refinement 'SHELXL 2018/3 (Sheldrick, 2015)'
_computing_structure_solution 'SHELXS  (Sheldrick, 2008)'
_diffrn_ambient_environment N~2~
_diffrn_ambient_temperature 150.00(10)
_diffrn_detector 'CCD plate'
_diffrn_detector_area_resol_mean 8.0714
_diffrn_detector_type Eos
_diffrn_measured_fraction_theta_full 0.997
_diffrn_measured_fraction_theta_max 0.997
_diffrn_measurement_details
;
List of Runs (angles in degrees, time in seconds):

  # Type    Start    End  Width  t~exp~   \w     \q     \k     \f   Frames
#--------------------------------------------------------------------------
  1  \w    -42.00   1.00   1.00   17.50    --  -18.04 -77.00 -90.00   43
  2  \w     -2.00  88.00   1.00   17.50    --   19.45  57.00-120.00   90
  3  \w     -6.00  38.00   1.00   17.50    --   19.45  77.00  90.00   44
  4  \w     15.00  88.00   1.00   17.50    --   19.45  57.00 120.00   73
  5  \w    -49.00  41.00   1.00   17.50    --   19.45 -57.00 -30.00   90
;
_diffrn_measurement_device 'four-circle diffractometer'
_diffrn_measurement_device_type 'SuperNova, Single source at offset/far, Eos'
_diffrn_measurement_method '\w scans'
_diffrn_orient_matrix_type 'CrysAlisPro convention (1999,Acta A55,543-557)'
_diffrn_orient_matrix_UB_11 0.0091069000
_diffrn_orient_matrix_UB_12 0.0062997000
_diffrn_orient_matrix_UB_13 -0.0239860000
_diffrn_orient_matrix_UB_21 -0.0162315000
_diffrn_orient_matrix_UB_22 0.0250198000
_diffrn_orient_matrix_UB_23 -0.0002917000
_diffrn_orient_matrix_UB_31 0.0297681000
_diffrn_orient_matrix_UB_32 0.0037236000
_diffrn_orient_matrix_UB_33 0.0014137000
_diffrn_radiation_monochromator mirror
_diffrn_radiation_probe x-ray
_diffrn_radiation_type 'Mo K\a'
_diffrn_radiation_wavelength 0.71073
_diffrn_reflns_av_R_equivalents 0.0393
_diffrn_reflns_av_unetI/netI 0.0813
_diffrn_reflns_Laue_measured_fraction_full 0.997
_diffrn_reflns_Laue_measured_fraction_max 0.997
_diffrn_reflns_limit_h_max 22
_diffrn_reflns_limit_h_min -22
_diffrn_reflns_limit_k_max 26
_diffrn_reflns_limit_k_min -30
_diffrn_reflns_limit_l_max 27
_diffrn_reflns_limit_l_min -32
_diffrn_reflns_number 78802
_diffrn_reflns_point_group_measured_fraction_full 0.997
_diffrn_reflns_point_group_measured_fraction_max 0.997
_diffrn_reflns_theta_full 21.491
_diffrn_reflns_theta_max 21.491
_diffrn_reflns_theta_min 2.586
_diffrn_source 'micro-focus sealed X-ray tube'
_diffrn_source_type 'SuperNova (Mo) X-ray Source'
_exptl_absorpt_coefficient_mu 0.942
_exptl_absorpt_correction_T_max 1.00000
_exptl_absorpt_correction_T_min 0.92675
_exptl_absorpt_correction_type multi-scan
_exptl_absorpt_process_details
;
CrysAlisPro 1.171.41.121a (Rigaku Oxford Diffraction, 2021)
Empirical absorption correction using spherical harmonics,
implemented in SCALE3 ABSPACK scaling algorithm.
;
_exptl_crystal_colour 'clear green'
_exptl_crystal_colour_lustre clear
_exptl_crystal_colour_primary green
_exptl_crystal_density_diffrn 1.260
_exptl_crystal_description block
_exptl_crystal_F_000 7160
_exptl_crystal_size_max 0.356
_exptl_crystal_size_mid 0.194
_exptl_crystal_size_min 0.175
_refine_diff_density_max 1.457
_refine_diff_density_min -0.812
_refine_diff_density_rms 0.080
_refine_ls_extinction_method none
_refine_ls_goodness_of_fit_ref 1.029
_refine_ls_hydrogen_treatment constr
_refine_ls_matrix_type full
_refine_ls_number_parameters 3942
_refine_ls_number_reflns 41387
_refine_ls_number_restraints 20734
_refine_ls_restrained_S_all 0.996
_refine_ls_R_factor_all 0.1080
_refine_ls_R_factor_gt 0.0672
_refine_ls_shift/su_max 0.001
_refine_ls_shift/su_mean 0.000
_refine_ls_structure_factor_coef Fsqd
_refine_ls_weighting_details 'w=1/[\s^2^(Fo^2^)+(0.0874P)^2^+40.0270P] where P=(Fo^2^+2Fc^2^)/3'
_refine_ls_weighting_scheme calc
_refine_ls_wR_factor_gt 0.1643
_refine_ls_wR_factor_ref 0.1921
_reflns_Friedel_coverage 0.000
_reflns_number_gt 27023
_reflns_number_total 41387
_reflns_threshold_expression 'I > 2\s(I)'
_cod_data_source_file d2dt03368b2.cif
_cod_data_source_block arepw1962
_cod_depositor_comments 'Adding full bibliography for 7711856--7711857.cif.'
_cod_original_cell_volume 18081.3(8)
_cod_original_formula_sum 'C121 H223.50 Cr11 Cu2 F15 N4.50 O44'
_cod_database_code 7711856
_shelx_shelxl_version_number 2018/3
_shelx_space_group_comment
;
The symmetry employed for this shelxl refinement is uniquely defined
by the following loop, which should always be used as a source of
symmetry information in preference to the above space-group names.
They are only intended as comments.
;
_shelx_estimated_absorpt_t_max 0.853
_shelx_estimated_absorpt_t_min 0.730
_olex2_refinement_description
;
1. Restrained distances
 Cu2-N4A \\sim Cu2-N1 \\sim Cu2-N4 \\sim Cu2-N3A \\sim Cu2-N2A \\sim Cu2-N2
\\sim Cu2-N3 \\sim Cu2-N1A
 with sigma of 0.02
 C72-C71 \\sim C72A-C71
 with sigma of 0.02
 C97-C244 \\sim C97A-C244
 with sigma of 0.02
 C37A-C36 \\sim C37-C36
 with sigma of 0.02
 C77A-C76 \\sim C77-C76
 with sigma of 0.02
 C67-C66 \\sim C67A-C66
 with sigma of 0.02
 C52A-C51 \\sim C52-C51
 with sigma of 0.02
 C87A-C86 \\sim C87-C86
 with sigma of 0.02
2. Uiso/Uaniso restraints and constraints
Cu2 \\sim N1 \\sim N2 \\sim N3 \\sim N4 \\sim C221 \\sim C222 \\sim C223 \\sim
C224 \\sim C225 \\sim C226 \\sim C227 \\sim C228 \\sim C229 \\sim C230 \\sim
N1A \\sim N2A \\sim N3A \\sim N4A \\sim C241 \\sim C1A \\sim C1B \\sim C1C
\\sim C1D \\sim C1F \\sim C1G \\sim C1H \\sim C1I \\sim C1E: within 2A with
sigma of 0.04 and sigma for terminal atoms of 0.08 within 2A
C1 \\sim C2 \\sim C3 \\sim C4 \\sim C5 \\sim C6 \\sim C7 \\sim C8 \\sim C9
\\sim C10 \\sim C11 \\sim C12 \\sim C13 \\sim C14 \\sim C15 \\sim C16 \\sim C17
\\sim C18 \\sim C19 \\sim C20 \\sim C21 \\sim C22 \\sim C23 \\sim C24 \\sim C25
\\sim C26 \\sim C27 \\sim C28 \\sim C29 \\sim C30 \\sim C31 \\sim C32 \\sim C33
\\sim C34 \\sim C35 \\sim C36 \\sim C37 \\sim C38 \\sim C39 \\sim C40 \\sim C41
\\sim C42 \\sim C43 \\sim C44 \\sim C45 \\sim C46 \\sim C47 \\sim C48 \\sim C49
\\sim C50 \\sim C51 \\sim C52 \\sim C53 \\sim C54 \\sim C55 \\sim C56 \\sim C57
\\sim C58 \\sim C59 \\sim C60 \\sim C61 \\sim C62 \\sim C63 \\sim C64 \\sim C65
\\sim C66 \\sim C67 \\sim C68 \\sim C69 \\sim C70 \\sim C71 \\sim C72 \\sim C73
\\sim C74 \\sim C75 \\sim C76 \\sim C77 \\sim C78 \\sim C79 \\sim C80 \\sim C81
\\sim C82 \\sim C83 \\sim C84 \\sim C85 \\sim C86 \\sim C87 \\sim C88 \\sim C89
\\sim C90 \\sim C91 \\sim C92 \\sim C93 \\sim C94 \\sim C95 \\sim C244 \\sim
C97 \\sim C98 \\sim C99 \\sim C100 \\sim C101 \\sim C102 \\sim C103 \\sim C104
\\sim C105 \\sim C106 \\sim C107 \\sim C108 \\sim C109 \\sim C110 \\sim C221
\\sim C222 \\sim C223 \\sim C224 \\sim C225 \\sim C226 \\sim C227 \\sim C228
\\sim C229 \\sim C230 \\sim C111 \\sim C112 \\sim C113 \\sim C114 \\sim C115
\\sim C116 \\sim C117 \\sim C118 \\sim C119 \\sim C120 \\sim C121 \\sim C122
\\sim C123 \\sim C124 \\sim C125 \\sim C126 \\sim C127 \\sim C128 \\sim C129
\\sim C130 \\sim C131 \\sim C132 \\sim C133 \\sim C134 \\sim C135 \\sim C136
\\sim C137 \\sim C138 \\sim C139 \\sim C140 \\sim C141 \\sim C142 \\sim C143
\\sim C144 \\sim C145 \\sim C146 \\sim C147 \\sim C148 \\sim C149 \\sim C150
\\sim C151 \\sim C152 \\sim C153 \\sim C154 \\sim C155 \\sim C156 \\sim C157
\\sim C158 \\sim C159 \\sim C160 \\sim C161 \\sim C162 \\sim C163 \\sim C164
\\sim C165 \\sim C166 \\sim C167 \\sim C168 \\sim C169 \\sim C170 \\sim C171
\\sim C172 \\sim C173 \\sim C174 \\sim C175 \\sim C176 \\sim C177 \\sim C178
\\sim C179 \\sim C180 \\sim C181 \\sim C182 \\sim C183 \\sim C184 \\sim C185
\\sim C186 \\sim C187 \\sim C188 \\sim C189 \\sim C190 \\sim C191 \\sim C192
\\sim C193 \\sim C194 \\sim C195 \\sim C196 \\sim C197 \\sim C198 \\sim C199
\\sim C200 \\sim C201 \\sim C202 \\sim C203 \\sim C204 \\sim C205 \\sim C206
\\sim C207 \\sim C208 \\sim C209 \\sim C210 \\sim C211 \\sim C212 \\sim C213
\\sim C214 \\sim C215 \\sim C216 \\sim C217 \\sim C218 \\sim C219 \\sim C220
\\sim C231 \\sim C232 \\sim C233 \\sim C234 \\sim C235 \\sim C236 \\sim C237
\\sim C238 \\sim C239 \\sim C240 \\sim C241 \\sim C1A \\sim C1B \\sim C1C \\sim
C1D \\sim C1E \\sim C1F \\sim C1G \\sim C1H \\sim C1I \\sim C243 \\sim C242
\\sim C37A \\sim C38A \\sim C39A \\sim C40A \\sim C67A \\sim C68A \\sim C69A
\\sim C70A \\sim C52A \\sim C53A \\sim C54A \\sim C55A \\sim C87A \\sim C88A
\\sim C89A \\sim C90A \\sim C77A \\sim C78A \\sim C79A \\sim C80A \\sim C97A
\\sim C98A \\sim C99A \\sim C96 \\sim C72A \\sim C73A \\sim C74A \\sim C75A:
within 2A with sigma of 0.04 and sigma for terminal atoms of 0.08 within 2A
Uanis(C88) \\sim Ueq: with sigma of 0.01 and sigma for terminal atoms of 0.02
Uanis(C38A) \\sim Ueq: with sigma of 0.01 and sigma for terminal atoms of 0.02
3. Rigid body (RIGU) restrains
 Cu2, N1, N3, N4, C221, C226, C227, C228, C229, C230, N2A, N3A, N4A, C1C, C1D,
 C1E, C1F, C1G, N2, C223, C224, C225, N1A, C241, C1A, C1I, C222, C1B, C1H
 with sigma for 1-2 distances of 0.004 and sigma for 1-3 distances of 0.004
 C1, C2, C3, C4, C5, C6, C7, C8, C9, C10, C11, C12, C13, C14, C15, C16, C17,
 C18, C19, C20, C21, C22, C23, C24, C25, C26, C27, C28, C29, C30, C31, C32, C33,
  C34, C35, C36, C37, C38, C39, C40, C41, C42, C43, C44, C45, C46, C47, C48,
 C49, C50, C51, C52, C53, C54, C55, C56, C57, C58, C59, C60, C61, C62, C63, C64,
  C65, C66, C67, C68, C69, C70, C71, C72, C73, C74, C75, C76, C77, C78, C79,
 C80, C81, C82, C83, C84, C85, C86, C87, C88, C89, C90, C91, C92, C93, C94, C95,
  C244, C97, C98, C99, C100, C101, C102, C103, C104, C105, C106, C107, C108,
 C109, C110, C221, C222, C223, C224, C225, C226, C227, C228, C229, C230, C111,
 C112, C113, C114, C115, C116, C117, C118, C119, C120, C121, C122, C123, C124,
 C125, C126, C127, C128, C129, C130, C131, C132, C133, C134, C135, C136, C137,
 C138, C139, C140, C141, C142, C143, C144, C145, C146, C147, C148, C149, C150,
 C151, C152, C153, C154, C155, C156, C157, C158, C159, C160, C161, C162, C163,
 C164, C165, C166, C167, C168, C169, C170, C171, C172, C173, C174, C175, C176,
 C177, C178, C179, C180, C181, C182, C183, C184, C185, C186, C187, C188, C189,
 C190, C191, C192, C193, C194, C195, C196, C197, C198, C199, C200, C201, C202,
 C203, C204, C205, C206, C207, C208, C209, C210, C211, C212, C213, C214, C215,
 C216, C217, C218, C219, C220, C231, C232, C233, C234, C235, C236, C237, C238,
 C239, C240, C241, C1A, C1B, C1C, C1D, C1E, C1F, C1G, C1H, C1I, C243, C242,
 C37A, C38A, C39A, C40A, C67A, C68A, C69A, C70A, C52A, C53A, C54A, C55A, C87A,
 C88A, C89A, C90A, C77A, C78A, C79A, C80A, C97A, C98A, C99A, C96, C72A, C73A,
 C74A, C75A
 with sigma for 1-2 distances of 0.004 and sigma for 1-3 distances of 0.004
4. Same fragment restrains
{O1, O2, C1, C2, C3, C4, C5} sigma for 1-2: 0.02, 1-3: 0.04
as in
{O3, O4, C6, C7, C8, C9, C10}
{O1, O2, C1, C2, C3, C4, C5} sigma for 1-2: 0.02, 1-3: 0.04
as in
{O5, O6, C11, C12, C13, C14, C15}
{O1, O2, C1, C2, C3, C4, C5} sigma for 1-2: 0.02, 1-3: 0.04
as in
{O7, O8, C16, C17, C18, C19, C20}
{O1, O2, C1, C2, C3, C4, C5} sigma for 1-2: 0.02, 1-3: 0.04
as in
{O9, O10, C21, C22, C23, C24, C25}
{O1, O2, C1, C2, C3, C4, C5} sigma for 1-2: 0.02, 1-3: 0.04
as in
{O11, O12, C26, C27, C28, C29, C30}
{O1, O2, C1, C2, C3, C4, C5} sigma for 1-2: 0.02, 1-3: 0.04
as in
{O13, O14, C31, C32, C33, C34, C35}
{O1, O2, C1, C2, C3, C4, C5} sigma for 1-2: 0.02, 1-3: 0.04
as in
{O15, O16, C36, C37, C38, C39, C40}
{O1, O2, C1, C2, C3, C4, C5} sigma for 1-2: 0.02, 1-3: 0.04
as in
{O17, O18, C41, C42, C43, C44, C45}
{O1, O2, C1, C2, C3, C4, C5} sigma for 1-2: 0.02, 1-3: 0.04
as in
{O19, O20, C46, C47, C48, C49, C50}
{O1, O2, C1, C2, C3, C4, C5} sigma for 1-2: 0.02, 1-3: 0.04
as in
{O21, O22, C51, C52, C53, C54, C55}
{O1, O2, C1, C2, C3, C4, C5} sigma for 1-2: 0.02, 1-3: 0.04
as in
{O23, O24, C56, C57, C58, C59, C60}
{O1, O2, C1, C2, C3, C4, C5} sigma for 1-2: 0.02, 1-3: 0.04
as in
{O25, O26, C61, C62, C63, C64, C65}
{O1, O2, C1, C2, C3, C4, C5} sigma for 1-2: 0.02, 1-3: 0.04
as in
{O27, O28, C66, C67, C68, C69, C70}
{O1, O2, C1, C2, C3, C4, C5} sigma for 1-2: 0.02, 1-3: 0.04
as in
{O29, O30, C71, C72, C73, C74, C75}
{O1, O2, C1, C2, C3, C4, C5} sigma for 1-2: 0.02, 1-3: 0.04
as in
{O31, O32, C76, C77, C78, C79, C80}
{O1, O2, C1, C2, C3, C4, C5} sigma for 1-2: 0.02, 1-3: 0.04
as in
{O33, O34, C81, C82, C83, C84, C85}
{O1, O2, C1, C2, C3, C4, C5} sigma for 1-2: 0.02, 1-3: 0.04
as in
{O35, O36, C86, C87, C88, C89, C90}
{O1, O2, C1, C2, C3, C4, C5} sigma for 1-2: 0.02, 1-3: 0.04
as in
{O37, O38, C91, C92, C93, C94, C95}
{O1, O2, C1, C2, C3, C4, C5} sigma for 1-2: 0.02, 1-3: 0.04
as in
{O39, O40, C244, C97, C98, C99, C100}
{O1, O2, C1, C2, C3, C4, C5} sigma for 1-2: 0.02, 1-3: 0.04
as in
{O41, O42, C101, C102, C103, C104, C105}
{O1, O2, C1, C2, C3, C4, C5} sigma for 1-2: 0.02, 1-3: 0.04
as in
{O43, O44, C106, C107, C108, C109, C110}
{O1, O2, C1, C2, C3, C4, C5} sigma for 1-2: 0.02, 1-3: 0.04
as in
{O45, O46, C111, C112, C113, C114, C115}
{O1, O2, C1, C2, C3, C4, C5} sigma for 1-2: 0.02, 1-3: 0.04
as in
{O47, O48, C116, C117, C118, C119, C120}
{O1, O2, C1, C2, C3, C4, C5} sigma for 1-2: 0.02, 1-3: 0.04
as in
{O49, O50, C121, C122, C123, C124, C125}
{O1, O2, C1, C2, C3, C4, C5} sigma for 1-2: 0.02, 1-3: 0.04
as in
{O51, O52, C126, C127, C128, C129, C130}
{O1, O2, C1, C2, C3, C4, C5} sigma for 1-2: 0.02, 1-3: 0.04
as in
{O53, O54, C131, C132, C133, C134, C135}
{O1, O2, C1, C2, C3, C4, C5} sigma for 1-2: 0.02, 1-3: 0.04
as in
{O55, O56, C136, C137, C138, C139, C140}
{O1, O2, C1, C2, C3, C4, C5} sigma for 1-2: 0.02, 1-3: 0.04
as in
{O57, O58, C141, C142, C143, C144, C145}
{O1, O2, C1, C2, C3, C4, C5} sigma for 1-2: 0.02, 1-3: 0.04
as in
{O59, O60, C146, C147, C148, C149, C150}
{O1, O2, C1, C2, C3, C4, C5} sigma for 1-2: 0.02, 1-3: 0.04
as in
{O61, O62, C151, C152, C153, C154, C155}
{O1, O2, C1, C2, C3, C4, C5} sigma for 1-2: 0.02, 1-3: 0.04
as in
{O63, O64, C156, C157, C158, C159, C160}
{O1, O2, C1, C2, C3, C4, C5} sigma for 1-2: 0.02, 1-3: 0.04
as in
{O65, O66, C161, C162, C163, C164, C165}
{O1, O2, C1, C2, C3, C4, C5} sigma for 1-2: 0.02, 1-3: 0.04
as in
{O67, O68, C166, C167, C168, C169, C170}
{O1, O2, C1, C2, C3, C4, C5} sigma for 1-2: 0.02, 1-3: 0.04
as in
{O69, O70, C171, C172, C173, C174, C175}
{O1, O2, C1, C2, C3, C4, C5} sigma for 1-2: 0.02, 1-3: 0.04
as in
{O71, O72, C176, C177, C178, C179, C180}
{O1, O2, C1, C2, C3, C4, C5} sigma for 1-2: 0.02, 1-3: 0.04
as in
{O73, O74, C181, C182, C183, C184, C185}
{O1, O2, C1, C2, C3, C4, C5} sigma for 1-2: 0.02, 1-3: 0.04
as in
{O75, O76, C186, C187, C188, C189, C190}
{O1, O2, C1, C2, C3, C4, C5} sigma for 1-2: 0.02, 1-3: 0.04
as in
{O77, O78, C191, C192, C193, C194, C195}
{O1, O2, C1, C2, C3, C4, C5} sigma for 1-2: 0.02, 1-3: 0.04
as in
{O79, O80, C196, C197, C198, C199, C200}
{O1, O2, C1, C2, C3, C4, C5} sigma for 1-2: 0.02, 1-3: 0.04
as in
{O81, O82, C201, C202, C203, C204, C205}
{O1, O2, C1, C2, C3, C4, C5} sigma for 1-2: 0.02, 1-3: 0.04
as in
{O83, O84, C206, C207, C208, C209, C210}
{O1, O2, C1, C2, C3, C4, C5} sigma for 1-2: 0.02, 1-3: 0.04
as in
{O85, O86, C211, C212, C213, C214, C215}
{O1, O2, C1, C2, C3, C4, C5} sigma for 1-2: 0.02, 1-3: 0.04
as in
{O87, O88, C216, C217, C218, C219, C220}
{Cu2, N1, N2, N3, N4, C221, C222, C223, C224, C225, C226, C227, C228, C229,
C230} sigma for 1-2: 0.02, 1-3: 0.04
as in
{Cu4, N5, N6, N7, N8, C231, C232, C233, C234, C235, C236, C237, C238, C239,
C240}
{N1, N2, N3, N4, C221, C222, C223, C224, C225, C226, C227, C228, C229, C230}
sigma for 1-2: 0.02, 1-3: 0.04
as in
{N1A, N2A, N3A, N4A, C241, C1A, C1B, C1C, C1D, C1E, C1F, C1G, C1H, C1I}
{C2, C3, C4, C5} sigma for 1-2: 0.02, 1-3: 0.04
as in
{C37A, C38A, C39A, C40A}
{C2, C3, C4, C5} sigma for 1-2: 0.02, 1-3: 0.04
as in
{C67A, C68A, C69A, C70A}
{C2, C3, C4, C5} sigma for 1-2: 0.02, 1-3: 0.04
as in
{C52A, C53A, C54A, C55A}
{C2, C3, C4, C5} sigma for 1-2: 0.02, 1-3: 0.04
as in
{C87A, C88A, C89A, C90A}
{C2, C3, C4, C5} sigma for 1-2: 0.02, 1-3: 0.04
as in
{C77A, C78A, C79A, C80A}
{C2, C3, C4, C5} sigma for 1-2: 0.02, 1-3: 0.04
as in
{C97A, C98A, C99A, C96}
{C2, C3, C4, C5} sigma for 1-2: 0.02, 1-3: 0.04
as in
{C72A, C73A, C74A, C75A}
5. Others
 Sof(N1A)=Sof(H1A)=Sof(N2A)=Sof(H2A)=Sof(N3A)=Sof(H3AA)=Sof(N4A)=Sof(H4AA)=
 Sof(C241)=Sof(H24D)=Sof(H24E)=Sof(C1A)=Sof(H1AA)=Sof(H1AB)=Sof(C1B)=Sof(H1BA)=
 Sof(H1BB)=Sof(C1C)=Sof(H1CA)=Sof(H1CB)=Sof(C1D)=Sof(H1DA)=Sof(H1DB)=Sof(C1E)=
 Sof(H1EA)=Sof(H1EB)=Sof(C1F)=Sof(H1FA)=Sof(H1FB)=Sof(C1G)=Sof(H1GA)=Sof(H1GB)=
 Sof(C1H)=Sof(H1HA)=Sof(H1HB)=Sof(C1I)=Sof(H1IA)=Sof(H1IB)=1-FVAR(1)
 Sof(N1)=Sof(H1)=Sof(N2)=Sof(H2)=Sof(N3)=Sof(H3)=Sof(N4)=Sof(H4)=Sof(C221)=
 Sof(H22A)=Sof(H22B)=Sof(C222)=Sof(H22C)=Sof(H22D)=Sof(C223)=Sof(H22E)=
 Sof(H22F)=Sof(C224)=Sof(H22G)=Sof(H22H)=Sof(C225)=Sof(H22I)=Sof(H22J)=
 Sof(C226)=Sof(H22K)=Sof(H22L)=Sof(C227)=Sof(H22M)=Sof(H22N)=Sof(C228)=
 Sof(H22O)=Sof(H22P)=Sof(C229)=Sof(H22Q)=Sof(H22R)=Sof(C230)=Sof(H23D)=
 Sof(H23E)=FVAR(1)
 Sof(C37A)=Sof(C38A)=Sof(H38D)=Sof(H38E)=Sof(H38F)=Sof(C39A)=Sof(H39D)=
 Sof(H39E)=Sof(H39F)=Sof(C40A)=Sof(H40D)=Sof(H40E)=Sof(H40F)=1-FVAR(2)
 Sof(C37)=Sof(C38)=Sof(H38A)=Sof(H38B)=Sof(H38C)=Sof(C39)=Sof(H39A)=Sof(H39B)=
 Sof(H39C)=Sof(C40)=Sof(H40A)=Sof(H40B)=Sof(H40C)=FVAR(2)
 Sof(C67A)=Sof(C68A)=Sof(H68D)=Sof(H68E)=Sof(H68F)=Sof(C69A)=Sof(H69D)=
 Sof(H69E)=Sof(H69F)=Sof(C70A)=Sof(H70D)=Sof(H70E)=Sof(H70F)=1-FVAR(3)
 Sof(C67)=Sof(C68)=Sof(H68A)=Sof(H68B)=Sof(H68C)=Sof(C69)=Sof(H69A)=Sof(H69B)=
 Sof(H69C)=Sof(C70)=Sof(H70A)=Sof(H70B)=Sof(H70C)=FVAR(3)
 Sof(C52A)=Sof(C53A)=Sof(H53D)=Sof(H53E)=Sof(H53F)=Sof(C54A)=Sof(H54D)=
 Sof(H54E)=Sof(H54F)=Sof(C55A)=Sof(H55D)=Sof(H55E)=Sof(H55F)=1-FVAR(4)
 Sof(C52)=Sof(C53)=Sof(H53A)=Sof(H53B)=Sof(H53C)=Sof(C54)=Sof(H54A)=Sof(H54B)=
 Sof(H54C)=Sof(C55)=Sof(H55A)=Sof(H55B)=Sof(H55C)=FVAR(4)
 Sof(C87A)=Sof(C88A)=Sof(H88D)=Sof(H88E)=Sof(H88F)=Sof(C89A)=Sof(H89D)=
 Sof(H89E)=Sof(H89F)=Sof(C90A)=Sof(H90D)=Sof(H90E)=Sof(H90F)=1-FVAR(5)
 Sof(C87)=Sof(C88)=Sof(H88A)=Sof(H88B)=Sof(H88C)=Sof(C89)=Sof(H89A)=Sof(H89B)=
 Sof(H89C)=Sof(C90)=Sof(H90A)=Sof(H90B)=Sof(H90C)=FVAR(5)
 Sof(C77A)=Sof(C78A)=Sof(H78D)=Sof(H78E)=Sof(H78F)=Sof(C79A)=Sof(H79D)=
 Sof(H79E)=Sof(H79F)=Sof(C80A)=Sof(H80D)=Sof(H80E)=Sof(H80F)=1-FVAR(6)
 Sof(C77)=Sof(C78)=Sof(H78A)=Sof(H78B)=Sof(H78C)=Sof(C79)=Sof(H79A)=Sof(H79B)=
 Sof(H79C)=Sof(C80)=Sof(H80A)=Sof(H80B)=Sof(H80C)=FVAR(6)
 Sof(C97A)=Sof(C98A)=Sof(H98D)=Sof(H98E)=Sof(H98F)=Sof(C99A)=Sof(H99D)=
 Sof(H99E)=Sof(H99F)=Sof(C96)=Sof(H96A)=Sof(H96B)=Sof(H96C)=1-FVAR(7)
 Sof(C97)=Sof(C98)=Sof(H98A)=Sof(H98B)=Sof(H98C)=Sof(C99)=Sof(H99A)=Sof(H99B)=
 Sof(H99C)=Sof(C100)=Sof(H10D)=Sof(H10E)=Sof(H10F)=FVAR(7)
 Sof(C72A)=Sof(C73A)=Sof(H73D)=Sof(H73E)=Sof(H73F)=Sof(C74A)=Sof(H74D)=
 Sof(H74E)=Sof(H74F)=Sof(C75A)=Sof(H75D)=Sof(H75E)=Sof(H75F)=1-FVAR(8)
 Sof(C72)=Sof(C73)=Sof(H73A)=Sof(H73B)=Sof(H73C)=Sof(C74)=Sof(H74A)=Sof(H74B)=
 Sof(H74C)=Sof(C75)=Sof(H75A)=Sof(H75B)=Sof(H75C)=FVAR(8)
6.a Ternary CH refined with riding coordinates:
 N1(H1), N2(H2), N3(H3), N4(H4), N5(H5), N6(H6), N7(H7), N8(H8), N1A(H1A),
 N2A(H2A), N3A(H3AA), N4A(H4AA)
6.b Secondary CH2 refined with riding coordinates:
 C221(H22A,H22B), C222(H22C,H22D), C223(H22E,H22F), C224(H22G,H22H), C225(H22I,
 H22J), C226(H22K,H22L), C227(H22M,H22N), C228(H22O,H22P), C229(H22Q,H22R),
 C230(H23D,H23E), C231(H23F,H23G), C232(H23H,H23I), C233(H23J,H23K), C234(H23L,
 H23M), C235(H23N,H23O), C236(H23P,H23Q), C237(H23R,H23S), C238(H23T,H23U),
 C239(H23V,H23W), C240(H24F,H24G), C241(H24D,H24E), C1A(H1AA,H1AB), C1B(H1BA,
 H1BB), C1C(H1CA,H1CB), C1D(H1DA,H1DB), C1E(H1EA,H1EB), C1F(H1FA,H1FB),
 C1G(H1GA,H1GB), C1H(H1HA,H1HB), C1I(H1IA,H1IB)
6.c Me refined with riding coordinates:
 C3(H3A,H3B,H3C), C4(H4A,H4B,H4C), C5(H5A,H5B,H5C), C8(H8A,H8B,H8C), C9(H9A,
 H9B,H9C), C10(H10A,H10B,H10C), C13(H13A,H13B,H13C), C14(H14A,H14B,H14C),
 C15(H15A,H15B,H15C), C18(H18A,H18B,H18C), C19(H19A,H19B,H19C), C20(H20A,H20B,
 H20C), C23(H23A,H23B,H23C), C24(H24A,H24B,H24C), C25(H25A,H25B,H25C), C28(H28A,
 H28B,H28C), C29(H29A,H29B,H29C), C30(H30A,H30B,H30C), C33(H33A,H33B,H33C),
 C34(H34A,H34B,H34C), C35(H35A,H35B,H35C), C38(H38A,H38B,H38C), C39(H39A,H39B,
 H39C), C40(H40A,H40B,H40C), C43(H43A,H43B,H43C), C44(H44A,H44B,H44C), C45(H45A,
 H45B,H45C), C48(H48A,H48B,H48C), C49(H49A,H49B,H49C), C50(H50A,H50B,H50C),
 C53(H53A,H53B,H53C), C54(H54A,H54B,H54C), C55(H55A,H55B,H55C), C58(H58A,H58B,
 H58C), C59(H59A,H59B,H59C), C60(H60A,H60B,H60C), C63(H63A,H63B,H63C), C64(H64A,
 H64B,H64C), C65(H65A,H65B,H65C), C68(H68A,H68B,H68C), C69(H69A,H69B,H69C),
 C70(H70A,H70B,H70C), C73(H73A,H73B,H73C), C74(H74A,H74B,H74C), C75(H75A,H75B,
 H75C), C78(H78A,H78B,H78C), C79(H79A,H79B,H79C), C80(H80A,H80B,H80C), C83(H83A,
 H83B,H83C), C84(H84A,H84B,H84C), C85(H85A,H85B,H85C), C88(H88A,H88B,H88C),
 C89(H89A,H89B,H89C), C90(H90A,H90B,H90C), C93(H93A,H93B,H93C), C94(H94A,H94B,
 H94C), C95(H95A,H95B,H95C), C98(H98A,H98B,H98C), C99(H99A,H99B,H99C),
 C100(H10D,H10E,H10F), C103(H10G,H10H,H10I), C104(H10J,H10K,H10L), C105(H10M,
 H10N,H10O), C108(H10P,H10Q,H10R), C109(H10S,H10T,H10U), C110(H11A,H11B,H11C),
 C113(H11D,H11E,H11F), C114(H11G,H11H,H11I), C115(H11J,H11K,H11L), C118(H11M,
 H11N,H11O), C119(H11P,H11Q,H11R), C120(H12A,H12B,H12C), C123(H12D,H12E,H12F),
 C124(H12G,H12H,H12I), C125(H12J,H12K,H12L), C128(H12M,H12N,H12O), C129(H12P,
 H12Q,H12R), C130(H13D,H13E,H13F), C133(H13G,H13H,H13I), C134(H13J,H13K,H13L),
 C135(H13M,H13N,H13O), C138(H13P,H13Q,H13R), C139(H13S,H13T,H13U), C140(H14D,
 H14E,H14F), C143(H14G,H14H,H14I), C144(H14J,H14K,H14L), C145(H14M,H14N,H14O),
 C148(H14P,H14Q,H14R), C149(H14S,H14T,H14U), C150(H15D,H15E,H15F), C153(H15G,
 H15H,H15I), C154(H15J,H15K,H15L), C155(H15M,H15N,H15O), C158(H15P,H15Q,H15R),
 C159(H15S,H15T,H15U), C160(H16A,H16B,H16C), C163(H16D,H16E,H16F), C164(H16G,
 H16H,H16I), C165(H16J,H16K,H16L), C168(H16M,H16N,H16O), C169(H16P,H16Q,H16R),
 C170(H17A,H17B,H17C), C173(H17D,H17E,H17F), C174(H17G,H17H,H17I), C175(H17J,
 H17K,H17L), C178(H17M,H17N,H17O), C179(H17P,H17Q,H17R), C180(H18D,H18E,H18F),
 C183(H18G,H18H,H18I), C184(H18J,H18K,H18L), C185(H18M,H18N,H18O), C188(H18P,
 H18Q,H18R), C189(H18S,H18T,H18U), C190(H19D,H19E,H19F), C193(H19G,H19H,H19I),
 C194(H19J,H19K,H19L), C195(H19M,H19N,H19O), C198(H19P,H19Q,H19R), C199(H19S,
 H19T,H19U), C200(H20D,H20E,H20F), C203(H20G,H20H,H20I), C204(H20J,H20K,H20L),
 C205(H20M,H20N,H20O), C208(H20P,H20Q,H20R), C209(H20S,H20T,H20U), C210(H21A,
 H21B,H21C), C213(H21D,H21E,H21F), C214(H21G,H21H,H21I), C215(H21J,H21K,H21L),
 C218(H21M,H21N,H21O), C219(H21P,H21Q,H21R), C220(H22S,H22T,H22U), C38A(H38D,
 H38E,H38F), C39A(H39D,H39E,H39F), C40A(H40D,H40E,H40F), C68A(H68D,H68E,H68F),
 C69A(H69D,H69E,H69F), C70A(H70D,H70E,H70F), C53A(H53D,H53E,H53F), C54A(H54D,
 H54E,H54F), C55A(H55D,H55E,H55F), C88A(H88D,H88E,H88F), C89A(H89D,H89E,H89F),
 C90A(H90D,H90E,H90F), C78A(H78D,H78E,H78F), C79A(H79D,H79E,H79F), C80A(H80D,
 H80E,H80F), C98A(H98D,H98E,H98F), C99A(H99D,H99E,H99F), C96(H96A,H96B,H96C),
 C73A(H73D,H73E,H73F), C74A(H74D,H74E,H74F), C75A(H75D,H75E,H75F)
6.d Idealised Me refined with riding coordinates:
 C243(H24H,H24I,H24J)
;
_smtbx_masks_special_details
;
A solvent mask was calculated and 195 electrons were 
found in a volume of 2469\%A^3^ in 11 voids per unit cell. 
This is consistent with the presence of 
0.5[C2H3N], 0.5[C2H3N], 0.5[C2H3N], 0.75[C2H3N] per Asymmetric Unit 
which account for 198 electrons 
per unit cell.
;
_smtbx_masks_void_probe_radius 1.2
_smtbx_masks_void_truncation_radius 1.2
_olex2_date_sample_data_collection 2020-09-30
_olex2_submission_special_instructions 'No special instructions were received'
_oxdiff_exptl_absorpt_empirical_details
;
Empirical correction (ABSPACK) includes:
- Absorption correction using spherical harmonics
- Frame scaling
;
_oxdiff_exptl_absorpt_empirical_full_max 1.189
_oxdiff_exptl_absorpt_empirical_full_min 0.845

loop_
_space_group_symop_operation_xyz
'x, y, z'
'-x, -y, -z'

loop_
_atom_site_label
_atom_site_type_symbol
_atom_site_fract_x
_atom_site_fract_y
_atom_site_fract_z
_atom_site_U_iso_or_equiv
_atom_site_adp_type
_atom_site_occupancy
_atom_site_site_symmetry_order
_atom_site_calc_flag
_atom_site_refinement_flags_posn
_atom_site_refinement_flags_adp
_atom_site_refinement_flags_occupancy
_atom_site_disorder_assembly
_atom_site_disorder_group
Cu1 Cu 0.62423(5) 0.08212(4) 0.80830(3) 0.0558(3) Uani 1 1 d . . . . .
Cr1 Cr 0.46481(6) 0.11537(4) 0.79955(4) 0.0429(3) Uani 1 1 d . . . . .
Cr2 Cr 0.35586(6) 0.12020(4) 0.89933(4) 0.0405(3) Uani 1 1 d . . . . .
Cr3 Cr 0.21002(6) 0.19853(5) 0.93111(4) 0.0454(3) Uani 1 1 d . . . . .
Cr4 Cr 0.13287(6) 0.31951(5) 0.90148(4) 0.0508(4) Uani 1 1 d . . . . .
Cr5 Cr 0.14139(6) 0.40788(5) 0.80363(4) 0.0470(4) Uani 1 1 d . . . . .
Cr6 Cr 0.25945(6) 0.42259(5) 0.71015(4) 0.0391(3) Uani 1 1 d . . . . .
Cr7 Cr 0.42727(6) 0.40040(4) 0.69657(4) 0.0374(3) Uani 1 1 d . . . . .
Cr8 Cr 0.58256(6) 0.41277(5) 0.65195(4) 0.0429(3) Uani 1 1 d . . . . .
Cr9 Cr 0.73501(6) 0.34200(5) 0.66663(4) 0.0436(3) Uani 1 1 d . . . . .
Cr10 Cr 0.80945(7) 0.22222(5) 0.69904(5) 0.0638(4) Uani 1 1 d . . . . .
Cr11 Cr 0.76008(7) 0.12048(5) 0.76376(5) 0.0590(4) Uani 1 1 d . . . . .
F1 F 0.5405(2) 0.13057(15) 0.80395(13) 0.0499(11) Uani 1 1 d . . . . .
F2 F 0.4473(2) 0.17339(15) 0.75576(13) 0.0555(12) Uani 1 1 d . . . . .
F3 F 0.41094(19) 0.14940(14) 0.84634(12) 0.0407(10) Uani 1 1 d . . . . .
F4 F 0.28060(19) 0.17549(15) 0.88498(13) 0.0470(11) Uani 1 1 d . . . . .
F5 F 0.21116(19) 0.26553(15) 0.90142(13) 0.0447(11) Uani 1 1 d . . . . .
F6 F 0.15684(19) 0.34009(15) 0.83674(13) 0.0462(11) Uani 1 1 d . . . . .
F7 F 0.23132(19) 0.39370(15) 0.77355(13) 0.0472(11) Uani 1 1 d . . . . .
F8 F 0.2923(3) 0.3598(2) 0.70066(18) 0.0833(16) Uani 1 1 d . . . . .
F9 F 0.33780(19) 0.42319(15) 0.72549(13) 0.0458(11) Uani 1 1 d . . . . .
F10 F 0.4273(2) 0.33672(16) 0.72656(16) 0.0638(14) Uani 1 1 d . . . . .
F11 F 0.51830(19) 0.37630(14) 0.66803(13) 0.0445(11) Uani 1 1 d . . . . .
F12 F 0.64064(19) 0.35753(15) 0.68550(12) 0.0425(11) Uani 1 1 d . . . . .
F13 F 0.73803(19) 0.27438(15) 0.67809(13) 0.0461(11) Uani 1 1 d . . . . .
F14 F 0.7477(2) 0.19080(16) 0.74564(14) 0.0538(12) Uani 1 1 d . . . . .
F15 F 0.6753(2) 0.12965(18) 0.75551(15) 0.0627(13) Uani 1 1 d . . . . .
O1 O 0.6168(3) 0.0495(2) 0.76676(19) 0.0620(17) Uani 1 1 d D . . . .
O2 O 0.5146(3) 0.0803(2) 0.75285(17) 0.0578(16) Uani 1 1 d D . . . .
C1 C 0.5733(5) 0.0542(3) 0.7467(3) 0.063(3) Uani 1 1 d D U . . .
C2 C 0.5920(5) 0.0270(4) 0.7096(3) 0.104(4) Uani 1 1 d D U . . .
C3 C 0.5346(7) 0.0083(6) 0.7122(6) 0.189(7) Uani 1 1 d D U . . .
H3A H 0.495028 0.035870 0.709518 0.284 Uiso 1 1 calc R U . . .
H3B H 0.544605 -0.007810 0.687573 0.284 Uiso 1 1 calc R U . . .
H3C H 0.526649 -0.015380 0.741407 0.284 Uiso 1 1 calc R U . . .
C4 C 0.6550(7) -0.0127(6) 0.7134(5) 0.247(11) Uani 1 1 d D U . . .
H4A H 0.690467 0.001804 0.711420 0.370 Uiso 1 1 calc R U . . .
H4B H 0.648864 -0.036657 0.742594 0.370 Uiso 1 1 calc R U . . .
H4C H 0.666820 -0.029087 0.688760 0.370 Uiso 1 1 calc R U . . .
C5 C 0.6002(7) 0.0647(5) 0.6642(3) 0.157(6) Uani 1 1 d D U . . .
H5A H 0.558617 0.090371 0.662227 0.236 Uiso 1 1 calc R U . . .
H5B H 0.635533 0.079462 0.661882 0.236 Uiso 1 1 calc R U . . .
H5C H 0.611688 0.048418 0.639506 0.236 Uiso 1 1 calc R U . . .
O3 O 0.4309(3) 0.0643(2) 0.91273(18) 0.0598(16) Uani 1 1 d D . . . .
O4 O 0.4869(2) 0.05296(18) 0.84528(17) 0.0441(13) Uani 1 1 d D . . . .
C6 C 0.4751(4) 0.0391(3) 0.8867(3) 0.050(2) Uani 1 1 d D U . . .
C7 C 0.5138(4) -0.0116(3) 0.9104(2) 0.0484(19) Uani 1 1 d D U . . .
C8 C 0.5520(5) -0.0419(3) 0.8774(3) 0.080(3) Uani 1 1 d D U . . .
H8A H 0.584384 -0.025600 0.855045 0.120 Uiso 1 1 calc R U . . .
H8B H 0.575088 -0.074301 0.893476 0.120 Uiso 1 1 calc R U . . .
H8C H 0.521683 -0.045807 0.862033 0.120 Uiso 1 1 calc R U . . .
C9 C 0.4633(4) -0.0366(3) 0.9453(3) 0.078(3) Uani 1 1 d D U . . .
H9A H 0.438364 -0.016376 0.966965 0.117 Uiso 1 1 calc R U . . .
H9B H 0.432861 -0.040457 0.930077 0.117 Uiso 1 1 calc R U . . .
H9C H 0.486267 -0.068951 0.961520 0.117 Uiso 1 1 calc R U . . .
C10 C 0.5588(4) -0.0022(4) 0.9337(3) 0.078(3) Uani 1 1 d D U . . .
H10A H 0.531956 0.017805 0.955126 0.118 Uiso 1 1 calc R U . . .
H10B H 0.583746 -0.033629 0.949998 0.118 Uiso 1 1 calc R U . . .
H10C H 0.589680 0.015250 0.910911 0.118 Uiso 1 1 calc R U . . .
O5 O 0.3303(3) 0.08579(19) 0.8663(2) 0.0548(15) Uani 1 1 d D . . . .
O6 O 0.3868(3) 0.1011(2) 0.79450(19) 0.0560(15) Uani 1 1 d D . . . .
C11 C 0.3405(4) 0.0880(3) 0.8244(3) 0.053(2) Uani 1 1 d D U . . .
C12 C 0.2929(5) 0.0692(4) 0.8112(3) 0.094(3) Uani 1 1 d D U . . .
C13 C 0.2916(7) 0.0907(5) 0.7626(4) 0.139(5) Uani 1 1 d D U . . .
H13A H 0.336513 0.082477 0.744529 0.209 Uiso 1 1 calc R U . . .
H13B H 0.262803 0.077312 0.753832 0.209 Uiso 1 1 calc R U . . .
H13C H 0.274573 0.126475 0.757084 0.209 Uiso 1 1 calc R U . . .
C14 C 0.2258(6) 0.0801(7) 0.8412(5) 0.214(8) Uani 1 1 d D U . . .
H14A H 0.229538 0.065119 0.872949 0.321 Uiso 1 1 calc R U . . .
H14B H 0.207926 0.115778 0.836821 0.321 Uiso 1 1 calc R U . . .
H14C H 0.196156 0.066615 0.833568 0.321 Uiso 1 1 calc R U . . .
C15 C 0.3183(9) 0.0138(4) 0.8226(6) 0.203(8) Uani 1 1 d D U . . .
H15A H 0.318188 0.001514 0.855057 0.305 Uiso 1 1 calc R U . . .
H15B H 0.289654 -0.000423 0.814680 0.305 Uiso 1 1 calc R U . . .
H15C H 0.363542 0.004409 0.805321 0.305 Uiso 1 1 calc R U . . .
O7 O 0.2020(3) 0.1320(2) 0.96170(19) 0.0644(17) Uani 1 1 d D . . . .
O8 O 0.3061(3) 0.0855(2) 0.95377(19) 0.0621(17) Uani 1 1 d D . . . .
C16 C 0.2457(4) 0.0921(3) 0.9698(3) 0.065(3) Uani 1 1 d D U . . .
C17 C 0.2232(5) 0.0484(3) 1.0048(3) 0.091(3) Uani 1 1 d D U . . .
C18 C 0.2427(6) 0.0069(4) 0.9819(4) 0.113(4) Uani 1 1 d D U . . .
H18A H 0.290084 0.000305 0.968439 0.169 Uiso 1 1 calc R U . . .
H18B H 0.233162 -0.022659 1.004248 0.169 Uiso 1 1 calc R U . . .
H18C H 0.217412 0.016076 0.958059 0.169 Uiso 1 1 calc R U . . .
C19 C 0.1530(5) 0.0633(5) 1.0269(5) 0.180(8) Uani 1 1 d D U . . .
H19A H 0.146266 0.090347 1.040534 0.270 Uiso 1 1 calc R U . . .
H19B H 0.125252 0.074014 1.004365 0.270 Uiso 1 1 calc R U . . .
H19C H 0.141003 0.035279 1.050554 0.270 Uiso 1 1 calc R U . . .
C20 C 0.2640(7) 0.0318(5) 1.0426(3) 0.140(5) Uani 1 1 d D U . . .
H20A H 0.311214 0.021555 1.029453 0.210 Uiso 1 1 calc R U . . .
H20B H 0.255811 0.059276 1.056089 0.210 Uiso 1 1 calc R U . . .
H20C H 0.250519 0.004226 1.066044 0.210 Uiso 1 1 calc R U . . .
O9 O 0.2749(3) 0.1943(2) 0.96494(16) 0.0509(15) Uani 1 1 d D . . . .
O10 O 0.3765(2) 0.15549(19) 0.93377(16) 0.0472(14) Uani 1 1 d D . . . .
C21 C 0.3371(4) 0.1814(3) 0.9597(2) 0.0421(19) Uani 1 1 d D U . . .
C22 C 0.3675(4) 0.1969(3) 0.9891(3) 0.064(2) Uani 1 1 d D U . . .
C23 C 0.4412(4) 0.1865(4) 0.9741(4) 0.100(4) Uani 1 1 d D U . . .
H23A H 0.460023 0.151395 0.975443 0.150 Uiso 1 1 calc R U . . .
H23B H 0.452419 0.205601 0.942939 0.150 Uiso 1 1 calc R U . . .
H23C H 0.459349 0.195788 0.994094 0.150 Uiso 1 1 calc R U . . .
C24 C 0.3487(6) 0.1667(5) 1.0373(3) 0.127(5) Uani 1 1 d D U . . .
H24A H 0.369111 0.131730 1.038592 0.191 Uiso 1 1 calc R U . . .
H24B H 0.364464 0.176537 1.058151 0.191 Uiso 1 1 calc R U . . .
H24C H 0.300474 0.172533 1.045957 0.191 Uiso 1 1 calc R U . . .
C25 C 0.3361(5) 0.2499(4) 0.9878(4) 0.117(4) Uani 1 1 d D U . . .
H25A H 0.288023 0.255170 0.997853 0.176 Uiso 1 1 calc R U . . .
H25B H 0.353249 0.259736 1.007928 0.176 Uiso 1 1 calc R U . . .
H25C H 0.346320 0.269549 0.956773 0.176 Uiso 1 1 calc R U . . .
O11 O 0.1090(3) 0.2998(2) 0.96742(19) 0.0668(17) Uani 1 1 d D . . . .
O12 O 0.1416(3) 0.2181(2) 0.98160(17) 0.0536(15) Uani 1 1 d D . . . .
C26 C 0.1146(4) 0.2575(3) 0.9935(2) 0.053(2) Uani 1 1 d D U . . .
C27 C 0.0846(4) 0.2544(3) 1.0438(2) 0.074(3) Uani 1 1 d D U . . .
C28 C 0.0317(6) 0.2279(5) 1.0572(4) 0.158(6) Uani 1 1 d D U . . .
H28A H 0.050776 0.195257 1.051093 0.237 Uiso 1 1 calc R U . . .
H28B H 0.012545 0.224531 1.089605 0.237 Uiso 1 1 calc R U . . .
H28C H -0.002991 0.246632 1.039741 0.237 Uiso 1 1 calc R U . . .
C29 C 0.0551(7) 0.3038(4) 1.0532(4) 0.147(6) Uani 1 1 d D U . . .
H29A H 0.020537 0.322420 1.035591 0.221 Uiso 1 1 calc R U . . .
H29B H 0.035628 0.300246 1.085572 0.221 Uiso 1 1 calc R U . . .
H29C H 0.089542 0.321290 1.044651 0.221 Uiso 1 1 calc R U . . .
C30 C 0.1375(6) 0.2242(6) 1.0696(4) 0.207(9) Uani 1 1 d D U . . .
H30A H 0.155607 0.191978 1.062486 0.311 Uiso 1 1 calc R U . . .
H30B H 0.172826 0.240874 1.061244 0.311 Uiso 1 1 calc R U . . .
H30C H 0.118911 0.219830 1.102165 0.311 Uiso 1 1 calc R U . . .
O13 O 0.0831(2) 0.2800(2) 0.89277(19) 0.0571(16) Uani 1 1 d D . . . .
O14 O 0.1471(3) 0.2039(2) 0.89543(19) 0.0561(15) Uani 1 1 d D . . . .
C31 C 0.1007(4) 0.2394(3) 0.8831(2) 0.052(2) Uani 1 1 d D U . . .
C32 C 0.0629(4) 0.2325(4) 0.8527(3) 0.082(3) Uani 1 1 d D U . . .
C33 C 0.1125(5) 0.2307(6) 0.8076(3) 0.146(6) Uani 1 1 d D U . . .
H33A H 0.124251 0.262114 0.794567 0.219 Uiso 1 1 calc R U . . .
H33B H 0.152405 0.204156 0.812917 0.219 Uiso 1 1 calc R U . . .
H33C H 0.092493 0.224629 0.786641 0.219 Uiso 1 1 calc R U . . .
C34 C 0.0024(4) 0.2749(4) 0.8461(4) 0.107(4) Uani 1 1 d D U . . .
H34A H 0.015908 0.305567 0.832063 0.161 Uiso 1 1 calc R U . . .
H34B H -0.020714 0.269718 0.826406 0.161 Uiso 1 1 calc R U . . .
H34C H -0.027208 0.276840 0.875532 0.161 Uiso 1 1 calc R U . . .
C35 C 0.0432(6) 0.1853(4) 0.8741(4) 0.126(4) Uani 1 1 d D U . . .
H35A H 0.082883 0.158067 0.878267 0.189 Uiso 1 1 calc R U . . .
H35B H 0.013732 0.186955 0.903668 0.189 Uiso 1 1 calc R U . . .
H35C H 0.020225 0.179833 0.854542 0.189 Uiso 1 1 calc R U . . .
O15 O 0.0483(3) 0.4209(2) 0.8345(2) 0.0589(16) Uani 1 1 d D . . . .
O16 O 0.0502(3) 0.3719(2) 0.9041(2) 0.0737(19) Uani 1 1 d D . . . .
C36 C 0.0222(4) 0.4052(3) 0.8748(3) 0.071(3) Uani 1 1 d D U . . .
C37 C -0.0537(5) 0.4266(5) 0.8863(5) 0.109(5) Uani 0.711(15) 1 d D U P A 1
C38 C -0.0771(11) 0.4111(9) 0.9364(5) 0.178(11) Uani 0.711(15) 1 d D U P A 1
H38A H -0.055861 0.423989 0.951714 0.266 Uiso 0.711(15) 1 calc R U P A 1
H38B H -0.125270 0.423990 0.944147 0.266 Uiso 0.711(15) 1 calc R U P A 1
H38C H -0.065619 0.375115 0.946257 0.266 Uiso 0.711(15) 1 calc R U P A 1
C39 C -0.0857(7) 0.4072(7) 0.8613(7) 0.148(8) Uani 0.711(15) 1 d D U P A 1
H39A H -0.069621 0.417807 0.828624 0.222 Uiso 0.711(15) 1 calc R U P A 1
H39B H -0.074239 0.371213 0.870710 0.222 Uiso 0.711(15) 1 calc R U P A 1
H39C H -0.133890 0.420087 0.868599 0.222 Uiso 0.711(15) 1 calc R U P A 1
C40 C -0.0684(11) 0.4822(5) 0.8687(9) 0.161(10) Uani 0.711(15) 1 d D U P A 1
H40A H -0.052251 0.490532 0.835855 0.242 Uiso 0.711(15) 1 calc R U P A 1
H40B H -0.116265 0.496605 0.875765 0.242 Uiso 0.711(15) 1 calc R U P A 1
H40C H -0.046127 0.495129 0.883279 0.242 Uiso 0.711(15) 1 calc R U P A 1
O17 O 0.1680(3) 0.42539(19) 0.84921(18) 0.0504(14) Uani 1 1 d D . . . .
O18 O 0.1829(3) 0.3603(2) 0.90776(18) 0.0595(16) Uani 1 1 d D . . . .
C41 C 0.1893(4) 0.4017(3) 0.8845(3) 0.047(2) Uani 1 1 d D U . . .
C42 C 0.2253(5) 0.4254(3) 0.9025(3) 0.088(3) Uani 1 1 d D U . . .
C43 C 0.1928(8) 0.4246(6) 0.9513(3) 0.197(7) Uani 1 1 d D U . . .
H43A H 0.147012 0.444905 0.953131 0.296 Uiso 1 1 calc R U . . .
H43B H 0.192979 0.390750 0.968400 0.296 Uiso 1 1 calc R U . . .
H43C H 0.217202 0.437686 0.964163 0.296 Uiso 1 1 calc R U . . .
C44 C 0.2237(7) 0.4776(4) 0.8762(4) 0.136(5) Uani 1 1 d D U . . .
H44A H 0.177639 0.497379 0.878252 0.204 Uiso 1 1 calc R U . . .
H44B H 0.247716 0.491143 0.888932 0.204 Uiso 1 1 calc R U . . .
H44C H 0.244620 0.478291 0.844401 0.204 Uiso 1 1 calc R U . . .
C45 C 0.2950(6) 0.3944(5) 0.8999(7) 0.242(9) Uani 1 1 d D U . . .
H45A H 0.295132 0.360573 0.917134 0.363 Uiso 1 1 calc R U . . .
H45B H 0.316293 0.394698 0.868191 0.363 Uiso 1 1 calc R U . . .
H45C H 0.319389 0.407550 0.912721 0.363 Uiso 1 1 calc R U . . .
O19 O 0.2125(3) 0.4896(2) 0.7191(2) 0.0630(16) Uani 1 1 d D . . . .
O20 O 0.1238(3) 0.4769(2) 0.77130(18) 0.0523(15) Uani 1 1 d D . . . .
C46 C 0.1570(4) 0.5041(3) 0.7420(3) 0.052(2) Uani 1 1 d D U . . .
C47 C 0.1252(4) 0.5598(3) 0.7342(4) 0.088(3) Uani 1 1 d D U . . .
C48 C 0.0519(4) 0.5705(4) 0.7375(5) 0.143(6) Uani 1 1 d D U . . .
H48A H 0.031903 0.552780 0.767155 0.215 Uiso 1 1 calc R U . . .
H48B H 0.031864 0.605916 0.733736 0.215 Uiso 1 1 calc R U . . .
H48C H 0.044167 0.559880 0.713598 0.215 Uiso 1 1 calc R U . . .
C49 C 0.1551(6) 0.5874(4) 0.6883(4) 0.153(6) Uani 1 1 d D U . . .
H49A H 0.202885 0.580633 0.685782 0.230 Uiso 1 1 calc R U . . .
H49B H 0.147088 0.576657 0.664600 0.230 Uiso 1 1 calc R U . . .
H49C H 0.134785 0.622693 0.684737 0.230 Uiso 1 1 calc R U . . .
C50 C 0.1410(8) 0.5774(5) 0.7688(5) 0.185(7) Uani 1 1 d D U . . .
H50A H 0.189058 0.569610 0.765361 0.278 Uiso 1 1 calc R U . . .
H50B H 0.122288 0.612995 0.764051 0.278 Uiso 1 1 calc R U . . .
H50C H 0.121692 0.560919 0.799341 0.278 Uiso 1 1 calc R U . . .
O21 O 0.1795(3) 0.4203(2) 0.6943(2) 0.0743(19) Uani 1 1 d D . . . .
O22 O 0.1157(3) 0.3905(2) 0.75764(19) 0.0563(15) Uani 1 1 d D . . . .
C51 C 0.1332(4) 0.4003(3) 0.7163(3) 0.062(2) Uani 1 1 d D U . . .
C52 C 0.0948(6) 0.3903(5) 0.6882(4) 0.081(4) Uani 0.724(13) 1 d D U P B 1
C53 C 0.1377(8) 0.3425(6) 0.6767(7) 0.123(6) Uani 0.724(13) 1 d D U P B 1
H53A H 0.142048 0.316583 0.704686 0.185 Uiso 0.724(13) 1 calc R U P B 1
H53B H 0.117276 0.333281 0.657954 0.185 Uiso 0.724(13) 1 calc R U P B 1
H53C H 0.181638 0.346538 0.659978 0.185 Uiso 0.724(13) 1 calc R U P B 1
C54 C 0.0869(11) 0.4311(7) 0.6461(6) 0.149(8) Uani 0.724(13) 1 d D U P B 1
H54A H 0.130620 0.434493 0.628300 0.224 Uiso 0.724(13) 1 calc R U P B 1
H54B H 0.063811 0.423357 0.627987 0.224 Uiso 0.724(13) 1 calc R U P B 1
H54C H 0.061092 0.461922 0.654558 0.224 Uiso 0.724(13) 1 calc R U P B 1
C55 C 0.0280(6) 0.3843(8) 0.7162(5) 0.109(6) Uani 0.724(13) 1 d D U P B 1
H55A H 0.034002 0.357612 0.743525 0.164 Uiso 0.724(13) 1 calc R U P B 1
H55B H 0.001962 0.414954 0.724985 0.164 Uiso 0.724(13) 1 calc R U P B 1
H55C H 0.004681 0.376389 0.698413 0.164 Uiso 0.724(13) 1 calc R U P B 1
O23 O 0.4002(3) 0.3977(2) 0.64365(18) 0.0551(15) Uani 1 1 d D . . . .
O24 O 0.2960(3) 0.4461(2) 0.64609(17) 0.0553(15) Uani 1 1 d D . . . .
C56 C 0.3512(4) 0.4237(3) 0.6259(2) 0.056(2) Uani 1 1 d D U . . .
C57 C 0.3576(5) 0.4275(3) 0.5761(3) 0.080(3) Uani 1 1 d D U . . .
C58 C 0.3182(5) 0.3956(4) 0.5731(3) 0.098(3) Uani 1 1 d D U . . .
H58A H 0.335715 0.361533 0.589057 0.146 Uiso 1 1 calc R U . . .
H58B H 0.271698 0.407318 0.587189 0.146 Uiso 1 1 calc R U . . .
H58C H 0.321677 0.397212 0.541276 0.146 Uiso 1 1 calc R U . . .
C59 C 0.4287(5) 0.4090(6) 0.5544(4) 0.166(6) Uani 1 1 d D U . . .
H59A H 0.445455 0.374582 0.569855 0.249 Uiso 1 1 calc R U . . .
H59B H 0.431920 0.411357 0.522376 0.249 Uiso 1 1 calc R U . . .
H59C H 0.454967 0.428871 0.556805 0.249 Uiso 1 1 calc R U . . .
C60 C 0.3325(10) 0.4801(4) 0.5521(4) 0.203(8) Uani 1 1 d D U . . .
H60A H 0.286078 0.492428 0.566014 0.304 Uiso 1 1 calc R U . . .
H60B H 0.359002 0.499810 0.554505 0.304 Uiso 1 1 calc R U . . .
H60C H 0.335955 0.482296 0.520076 0.304 Uiso 1 1 calc R U . . .
O25 O 0.5237(2) 0.46912(19) 0.61872(17) 0.0521(15) Uani 1 1 d D . . . .
O26 O 0.4253(2) 0.46967(17) 0.66592(16) 0.0385(12) Uani 1 1 d D . . . .
C61 C 0.4641(3) 0.4899(2) 0.6343(2) 0.0426(19) Uani 1 1 d D U . . .
C62 C 0.4409(3) 0.5450(2) 0.6129(2) 0.0474(19) Uani 1 1 d D U . . .
C63 C 0.3665(3) 0.5590(3) 0.6170(3) 0.065(3) Uani 1 1 d D U . . .
H63A H 0.344934 0.551201 0.649004 0.098 Uiso 1 1 calc R U . . .
H63B H 0.351126 0.594287 0.603820 0.098 Uiso 1 1 calc R U . . .
H63C H 0.355431 0.540519 0.600738 0.098 Uiso 1 1 calc R U . . .
C64 C 0.4755(4) 0.5566(3) 0.5638(2) 0.068(3) Uani 1 1 d D U . . .
H64A H 0.523430 0.547336 0.561759 0.102 Uiso 1 1 calc R U . . .
H64B H 0.464885 0.538130 0.547286 0.102 Uiso 1 1 calc R U . . .
H64C H 0.460580 0.591898 0.550369 0.102 Uiso 1 1 calc R U . . .
C65 C 0.4604(4) 0.5709(3) 0.6396(3) 0.063(2) Uani 1 1 d D U . . .
H65A H 0.437760 0.563121 0.671420 0.094 Uiso 1 1 calc R U . . .
H65B H 0.508432 0.559696 0.637704 0.094 Uiso 1 1 calc R U . . .
H65C H 0.447711 0.606490 0.626984 0.094 Uiso 1 1 calc R U . . .
O27 O 0.5461(2) 0.43594(19) 0.70737(18) 0.0490(14) Uani 1 1 d D . . . .
O28 O 0.4584(3) 0.4070(2) 0.74630(16) 0.0509(15) Uani 1 1 d D . . . .
C66 C 0.5054(4) 0.4240(3) 0.7432(2) 0.048(2) Uani 1 1 d D U . . .
C67 C 0.5222(11) 0.4292(9) 0.7848(6) 0.076(7) Uani 0.289(15) 1 d D U P C 1
C68 C 0.4607(15) 0.4584(16) 0.8089(12) 0.110(11) Uani 0.289(15) 1 d D U P C 1
H68A H 0.425451 0.441692 0.817155 0.165 Uiso 0.289(15) 1 calc R U P C 1
H68B H 0.469046 0.461724 0.836382 0.165 Uiso 0.289(15) 1 calc R U P C 1
H68C H 0.447153 0.491104 0.789060 0.165 Uiso 0.289(15) 1 calc R U P C 1
C69 C 0.5792(15) 0.4525(14) 0.7708(9) 0.077(9) Uani 0.289(15) 1 d D U P C 1
H69A H 0.618192 0.431778 0.755135 0.115 Uiso 0.289(15) 1 calc R U P C 1
H69B H 0.567206 0.485068 0.750453 0.115 Uiso 0.289(15) 1 calc R U P C 1
H69C H 0.589099 0.455688 0.797774 0.115 Uiso 0.289(15) 1 calc R U P C 1
C70 C 0.544(2) 0.3766(10) 0.8121(12) 0.110(11) Uani 0.289(15) 1 d D U P C 1
H70A H 0.584240 0.359015 0.794850 0.166 Uiso 0.289(15) 1 calc R U P C 1
H70B H 0.552115 0.376875 0.840777 0.166 Uiso 0.289(15) 1 calc R U P C 1
H70C H 0.508626 0.360181 0.818457 0.166 Uiso 0.289(15) 1 calc R U P C 1
O29 O 0.7358(3) 0.4105(2) 0.6558(2) 0.0664(17) Uani 1 1 d D . . . .
O30 O 0.6421(3) 0.4546(2) 0.6332(2) 0.0653(17) Uani 1 1 d D . . . .
C71 C 0.6973(4) 0.4507(3) 0.6395(3) 0.056(2) Uani 1 1 d D U . . .
C72 C 0.7226(6) 0.4962(4) 0.6304(5) 0.089(5) Uani 0.707(15) 1 d D U P D 1
C73 C 0.6814(11) 0.5383(7) 0.6011(7) 0.135(9) Uani 0.707(15) 1 d D U P D 1
H73A H 0.634695 0.543656 0.616405 0.203 Uiso 0.707(15) 1 calc R U P D 1
H73B H 0.695674 0.568080 0.595514 0.203 Uiso 0.707(15) 1 calc R U P D 1
H73C H 0.686784 0.530705 0.572130 0.203 Uiso 0.707(15) 1 calc R U P D 1
C74 C 0.7953(7) 0.4859(8) 0.6087(8) 0.145(10) Uani 0.707(15) 1 d D U P D 1
H74A H 0.820230 0.458201 0.628982 0.218 Uiso 0.707(15) 1 calc R U P D 1
H74B H 0.801979 0.477692 0.579888 0.218 Uiso 0.707(15) 1 calc R U P D 1
H74C H 0.810869 0.515067 0.603272 0.218 Uiso 0.707(15) 1 calc R U P D 1
C75 C 0.7133(9) 0.5054(6) 0.6765(6) 0.130(7) Uani 0.707(15) 1 d D U P D 1
H75A H 0.740728 0.477421 0.694888 0.195 Uiso 0.707(15) 1 calc R U P D 1
H75B H 0.726473 0.535297 0.672617 0.195 Uiso 0.707(15) 1 calc R U P D 1
H75C H 0.666660 0.509608 0.691756 0.195 Uiso 0.707(15) 1 calc R U P D 1
O31 O 0.7265(2) 0.3509(2) 0.60470(16) 0.0515(15) Uani 1 1 d D . . . .
O32 O 0.6219(2) 0.3870(2) 0.59788(16) 0.0531(15) Uani 1 1 d D . . . .
C76 C 0.6794(4) 0.3631(3) 0.5850(2) 0.0443(19) Uani 1 1 d D U . . .
C77 C 0.6969(7) 0.3489(6) 0.5398(4) 0.062(5) Uani 0.554(15) 1 d D U P E 1
C78 C 0.6364(9) 0.3633(10) 0.5204(8) 0.106(8) Uani 0.554(15) 1 d D U P E 1
H78A H 0.616515 0.398714 0.516416 0.159 Uiso 0.554(15) 1 calc R U P E 1
H78B H 0.648604 0.355164 0.490931 0.159 Uiso 0.554(15) 1 calc R U P E 1
H78C H 0.604397 0.345414 0.540997 0.159 Uiso 0.554(15) 1 calc R U P E 1
C79 C 0.7298(14) 0.2947(6) 0.5467(8) 0.126(9) Uani 0.554(15) 1 d D U P E 1
H79A H 0.769087 0.286858 0.559448 0.189 Uiso 0.554(15) 1 calc R U P E 1
H79B H 0.698827 0.276119 0.567626 0.189 Uiso 0.554(15) 1 calc R U P E 1
H79C H 0.743035 0.285870 0.517560 0.189 Uiso 0.554(15) 1 calc R U P E 1
C80 C 0.7452(10) 0.3773(9) 0.5066(6) 0.114(8) Uani 0.554(15) 1 d D U P E 1
H80A H 0.785422 0.368544 0.518469 0.170 Uiso 0.554(15) 1 calc R U P E 1
H80B H 0.756551 0.368897 0.477331 0.170 Uiso 0.554(15) 1 calc R U P E 1
H80C H 0.724618 0.412619 0.502609 0.170 Uiso 0.554(15) 1 calc R U P E 1
O33 O 0.8744(3) 0.2526(2) 0.6506(2) 0.079(2) Uani 1 1 d D . . . .
O34 O 0.8302(3) 0.3312(2) 0.64453(19) 0.0583(16) Uani 1 1 d D . . . .
C81 C 0.8766(4) 0.2958(3) 0.6382(3) 0.054(2) Uani 1 1 d D U . . .
C82 C 0.9428(4) 0.3065(4) 0.6096(3) 0.081(3) Uani 1 1 d D U . . .
C83 C 0.9274(6) 0.3479(5) 0.5681(4) 0.195(8) Uani 1 1 d D U . . .
H83A H 0.910102 0.336512 0.549150 0.293 Uiso 1 1 calc R U . . .
H83B H 0.894177 0.376104 0.577870 0.293 Uiso 1 1 calc R U . . .
H83C H 0.967855 0.357721 0.550706 0.293 Uiso 1 1 calc R U . . .
C84 C 0.9892(5) 0.2624(4) 0.5948(5) 0.134(5) Uani 1 1 d D U . . .
H84A H 0.968925 0.251914 0.576983 0.201 Uiso 1 1 calc R U . . .
H84B H 1.030356 0.270494 0.576292 0.201 Uiso 1 1 calc R U . . .
H84C H 0.999049 0.235769 0.621516 0.201 Uiso 1 1 calc R U . . .
C85 C 0.9682(6) 0.3253(7) 0.6366(5) 0.221(9) Uani 1 1 d D U . . .
H85A H 0.935097 0.354199 0.645102 0.332 Uiso 1 1 calc R U . . .
H85B H 0.977651 0.299815 0.664070 0.332 Uiso 1 1 calc R U . . .
H85C H 1.008957 0.334540 0.618846 0.332 Uiso 1 1 calc R U . . .
O35 O 0.8140(3) 0.2565(3) 0.7400(2) 0.079(2) Uani 1 1 d D . . . .
O36 O 0.7451(3) 0.3323(2) 0.72821(19) 0.0616(17) Uani 1 1 d D . . . .
C86 C 0.7811(4) 0.2971(4) 0.7514(3) 0.063(3) Uani 1 1 d D U . . .
C87 C 0.7881(11) 0.3067(8) 0.7943(6) 0.093(7) Uani 0.376(16) 1 d D U P F 1
C88 C 0.779(2) 0.3607(9) 0.7881(11) 0.125(10) Uani 0.376(16) 1 d D U P F 1
H88A H 0.735424 0.379124 0.781332 0.188 Uiso 0.376(16) 1 calc R U P F 1
H88B H 0.782855 0.366371 0.816014 0.188 Uiso 0.376(16) 1 calc R U P F 1
H88C H 0.813463 0.371888 0.763039 0.188 Uiso 0.376(16) 1 calc R U P F 1
C89 C 0.8550(13) 0.2782(15) 0.8048(13) 0.145(13) Uani 0.376(16) 1 d D U P F 1
H89A H 0.860442 0.243095 0.808772 0.217 Uiso 0.376(16) 1 calc R U P F 1
H89B H 0.889401 0.289192 0.779713 0.217 Uiso 0.376(16) 1 calc R U P F 1
H89C H 0.858793 0.283675 0.832689 0.217 Uiso 0.376(16) 1 calc R U P F 1
C90 C 0.7346(15) 0.2896(15) 0.8329(8) 0.123(11) Uani 0.376(16) 1 d D U P F 1
H90A H 0.690985 0.308326 0.825998 0.185 Uiso 0.376(16) 1 calc R U P F 1
H90B H 0.740014 0.254559 0.836792 0.185 Uiso 0.376(16) 1 calc R U P F 1
H90C H 0.738178 0.294977 0.860966 0.185 Uiso 0.376(16) 1 calc R U P F 1
O37 O 0.8507(3) 0.1126(2) 0.7726(2) 0.075(2) Uani 1 1 d D . . . .
O38 O 0.8864(3) 0.1717(2) 0.7174(2) 0.083(2) Uani 1 1 d D . . . .
C91 C 0.8938(4) 0.1350(4) 0.7510(3) 0.082(3) Uani 1 1 d D U . . .
C92 C 0.9633(4) 0.1121(4) 0.7614(4) 0.105(4) Uani 1 1 d D U . . .
C93 C 0.9948(6) 0.0692(5) 0.7410(6) 0.200(8) Uani 1 1 d D U . . .
H93A H 0.999339 0.080439 0.708052 0.300 Uiso 1 1 calc R U . . .
H93B H 1.038688 0.053052 0.748441 0.300 Uiso 1 1 calc R U . . .
H93C H 0.967264 0.045936 0.753100 0.300 Uiso 1 1 calc R U . . .
C94 C 0.9557(6) 0.0962(6) 0.8116(4) 0.192(8) Uani 1 1 d D U . . .
H94A H 0.934853 0.125015 0.824399 0.287 Uiso 1 1 calc R U . . .
H94B H 0.927948 0.073090 0.824075 0.287 Uiso 1 1 calc R U . . .
H94C H 0.999373 0.080207 0.819415 0.287 Uiso 1 1 calc R U . . .
C95 C 1.0031(6) 0.1498(5) 0.7424(6) 0.211(9) Uani 1 1 d D U . . .
H95A H 0.981305 0.177594 0.756339 0.316 Uiso 1 1 calc R U . . .
H95B H 1.047658 0.134814 0.748830 0.316 Uiso 1 1 calc R U . . .
H95C H 1.006161 0.161308 0.709511 0.316 Uiso 1 1 calc R U . . .
O39 O 0.7969(3) 0.1148(2) 0.7005(2) 0.0702(18) Uani 1 1 d D . . . .
O40 O 0.8082(3) 0.1870(3) 0.6567(2) 0.0778(19) Uani 1 1 d D . . . .
C244 C 0.8089(4) 0.1433(3) 0.6635(3) 0.069(3) Uani 1 1 d D U . . .
C97 C 0.8330(10) 0.1205(7) 0.6224(5) 0.105(7) Uani 0.414(15) 1 d D U P G 1
C98 C 0.8013(17) 0.0801(11) 0.6308(12) 0.134(11) Uani 0.414(15) 1 d D U P G 1
H98A H 0.753342 0.093638 0.633757 0.201 Uiso 0.414(15) 1 calc R U P G 1
H98B H 0.818925 0.064405 0.605369 0.201 Uiso 0.414(15) 1 calc R U P G 1
H98C H 0.810869 0.055710 0.658799 0.201 Uiso 0.414(15) 1 calc R U P G 1
C99 C 0.9069(10) 0.1004(15) 0.6178(11) 0.152(12) Uani 0.414(15) 1 d D U P G 1
H99A H 0.927097 0.127316 0.612297 0.228 Uiso 0.414(15) 1 calc R U P G 1
H99B H 0.916768 0.076106 0.645737 0.228 Uiso 0.414(15) 1 calc R U P G 1
H99C H 0.924824 0.084802 0.592307 0.228 Uiso 0.414(15) 1 calc R U P G 1
C100 C 0.8173(19) 0.1603(10) 0.5808(7) 0.131(11) Uani 0.414(15) 1 d D U P G 1
H10D H 0.838846 0.186135 0.576315 0.197 Uiso 0.414(15) 1 calc R U P G 1
H10E H 0.833536 0.146232 0.554314 0.197 Uiso 0.414(15) 1 calc R U P G 1
H10F H 0.769294 0.174232 0.584699 0.197 Uiso 0.414(15) 1 calc R U P G 1
O41 O 0.6943(3) 0.0240(2) 0.82508(19) 0.0635(17) Uani 1 1 d D . . . .
O42 O 0.7810(3) 0.0486(2) 0.7793(2) 0.079(2) Uani 1 1 d D . . . .
C101 C 0.7535(4) 0.0162(3) 0.8046(3) 0.059(2) Uani 1 1 d D U . . .
C102 C 0.7973(4) -0.0368(3) 0.8105(3) 0.071(2) Uani 1 1 d D U . . .
C103 C 0.8193(6) -0.0481(4) 0.7643(3) 0.112(4) Uani 1 1 d D U . . .
H10G H 0.844151 -0.025035 0.743272 0.168 Uiso 1 1 calc R U . . .
H10H H 0.847565 -0.081787 0.766871 0.168 Uiso 1 1 calc R U . . .
H10I H 0.780335 -0.044940 0.753046 0.168 Uiso 1 1 calc R U . . .
C104 C 0.7590(5) -0.0723(3) 0.8431(4) 0.109(4) Uani 1 1 d D U . . .
H10J H 0.720571 -0.069681 0.831547 0.163 Uiso 1 1 calc R U . . .
H10K H 0.787538 -0.105886 0.846317 0.163 Uiso 1 1 calc R U . . .
H10L H 0.743938 -0.064340 0.872743 0.163 Uiso 1 1 calc R U . . .
C105 C 0.8568(5) -0.0402(4) 0.8278(4) 0.110(4) Uani 1 1 d D U . . .
H10M H 0.881224 -0.017038 0.806281 0.164 Uiso 1 1 calc R U . . .
H10N H 0.842124 -0.032181 0.857319 0.164 Uiso 1 1 calc R U . . .
H10O H 0.885724 -0.073727 0.830893 0.164 Uiso 1 1 calc R U . . .
O43 O 0.6296(3) 0.1080(2) 0.85548(18) 0.0647(17) Uani 1 1 d D . . . .
O44 O 0.7287(3) 0.1241(2) 0.82692(19) 0.0626(16) Uani 1 1 d D . . . .
C106 C 0.6778(4) 0.1210(3) 0.8572(3) 0.057(2) Uani 1 1 d D U . . .
C107 C 0.6728(4) 0.1368(3) 0.9000(3) 0.075(3) Uani 1 1 d D U . . .
C108 C 0.7406(5) 0.1237(5) 0.9100(3) 0.109(4) Uani 1 1 d D U . . .
H10P H 0.759075 0.088035 0.915903 0.163 Uiso 1 1 calc R U . . .
H10Q H 0.769436 0.139850 0.883948 0.163 Uiso 1 1 calc R U . . .
H10R H 0.737453 0.134835 0.936706 0.163 Uiso 1 1 calc R U . . .
C109 C 0.6277(5) 0.1111(5) 0.9400(3) 0.116(4) Uani 1 1 d D U . . .
H10S H 0.647272 0.075519 0.946318 0.175 Uiso 1 1 calc R U . . .
H10T H 0.622517 0.122795 0.966755 0.175 Uiso 1 1 calc R U . . .
H10U H 0.584228 0.118572 0.932611 0.175 Uiso 1 1 calc R U . . .
C110 C 0.6424(8) 0.1910(4) 0.8907(4) 0.185(8) Uani 1 1 d D U . . .
H11A H 0.598340 0.198219 0.884287 0.278 Uiso 1 1 calc R U . . .
H11B H 0.638393 0.202688 0.917227 0.278 Uiso 1 1 calc R U . . .
H11C H 0.670377 0.207702 0.864468 0.278 Uiso 1 1 calc R U . . .
Cu2 Cu 0.44326(5) 0.25333(4) 0.74603(3) 0.0465(3) Uani 1 1 d D U . . .
N1 N 0.4778(7) 0.2539(6) 0.6786(3) 0.093(4) Uani 0.606(7) 1 d D U P H 1
H1 H 0.473603 0.289157 0.661869 0.112 Uiso 0.606(7) 1 calc R U P H 1
N2 N 0.3482(5) 0.2703(5) 0.7431(5) 0.078(4) Uani 0.606(7) 1 d D U P H 1
H2 H 0.333941 0.306779 0.731328 0.093 Uiso 0.606(7) 1 calc R U P H 1
N3 N 0.4143(6) 0.2545(4) 0.8106(3) 0.060(3) Uani 0.606(7) 1 d D U P H 1
H3 H 0.420667 0.219597 0.828621 0.072 Uiso 0.606(7) 1 calc R U P H 1
N4 N 0.5418(5) 0.2358(5) 0.7461(4) 0.077(4) Uani 0.606(7) 1 d D U P H 1
H4 H 0.555339 0.199555 0.759117 0.093 Uiso 0.606(7) 1 calc R U P H 1
C221 C 0.4430(10) 0.2342(8) 0.6576(7) 0.115(6) Uani 0.606(7) 1 d D U P H 1
H22A H 0.460543 0.240016 0.624499 0.138 Uiso 0.606(7) 1 calc R U P H 1
H22B H 0.449712 0.198329 0.670517 0.138 Uiso 0.606(7) 1 calc R U P H 1
C222 C 0.3738(10) 0.2587(9) 0.6665(7) 0.114(6) Uani 0.606(7) 1 d D U P H 1
H22C H 0.353163 0.251734 0.646083 0.136 Uiso 0.606(7) 1 calc R U P H 1
H22D H 0.370142 0.294453 0.657058 0.136 Uiso 0.606(7) 1 calc R U P H 1
C223 C 0.3311(10) 0.2483(8) 0.7140(6) 0.105(5) Uani 0.606(7) 1 d D U P H 1
H22E H 0.283721 0.262411 0.712467 0.126 Uiso 0.606(7) 1 calc R U P H 1
H22F H 0.338709 0.212418 0.726754 0.126 Uiso 0.606(7) 1 calc R U P H 1
C224 C 0.3112(8) 0.2588(8) 0.7893(6) 0.080(5) Uani 0.606(7) 1 d D U P H 1
H22G H 0.315630 0.222979 0.800628 0.096 Uiso 0.606(7) 1 calc R U P H 1
H22H H 0.263646 0.276106 0.791131 0.096 Uiso 0.606(7) 1 calc R U P H 1
C225 C 0.3432(7) 0.2773(7) 0.8176(6) 0.080(5) Uani 0.606(7) 1 d D U P H 1
H22I H 0.334930 0.313500 0.807694 0.096 Uiso 0.606(7) 1 calc R U P H 1
H22J H 0.322975 0.268380 0.850205 0.096 Uiso 0.606(7) 1 calc R U P H 1
C226 C 0.4491(9) 0.2767(7) 0.8267(6) 0.079(4) Uani 0.606(7) 1 d D U P H 1
H22K H 0.430408 0.275595 0.859203 0.095 Uiso 0.606(7) 1 calc R U P H 1
H22L H 0.443574 0.311627 0.809904 0.095 Uiso 0.606(7) 1 calc R U P H 1
C227 C 0.5216(8) 0.2504(6) 0.8206(6) 0.088(5) Uani 0.606(7) 1 d D U P H 1
H22M H 0.525634 0.214700 0.832487 0.106 Uiso 0.606(7) 1 calc R U P H 1
H22N H 0.541504 0.260342 0.839452 0.106 Uiso 0.606(7) 1 calc R U P H 1
C228 C 0.5619(9) 0.2587(8) 0.7729(6) 0.087(5) Uani 0.606(7) 1 d D U P H 1
H22O H 0.554917 0.294440 0.758934 0.104 Uiso 0.606(7) 1 calc R U P H 1
H22P H 0.609550 0.244283 0.773391 0.104 Uiso 0.606(7) 1 calc R U P H 1
C229 C 0.5803(9) 0.2450(9) 0.7003(6) 0.102(6) Uani 0.606(7) 1 d D U P H 1
H22Q H 0.626791 0.225190 0.699358 0.122 Uiso 0.606(7) 1 calc R U P H 1
H22R H 0.579841 0.280173 0.688666 0.122 Uiso 0.606(7) 1 calc R U P H 1
C230 C 0.5474(8) 0.2300(8) 0.6716(7) 0.119(6) Uani 0.606(7) 1 d D U P H 1
H23D H 0.567946 0.239514 0.639100 0.143 Uiso 0.606(7) 1 calc R U P H 1
H23E H 0.554105 0.193861 0.680450 0.143 Uiso 0.606(7) 1 calc R U P H 1
Cu3 Cu 0.53370(5) 0.83454(4) 0.54789(3) 0.0506(3) Uani 1 1 d . . . . .
Cr12 Cr 0.42312(6) 0.77315(6) 0.62400(4) 0.0541(4) Uani 1 1 d . . . . .
Cr13 Cr 0.27902(7) 0.84087(5) 0.67429(4) 0.0487(4) Uani 1 1 d . . . . .
Cr14 Cr 0.19704(6) 0.83344(5) 0.78303(4) 0.0487(4) Uani 1 1 d . . . . .
Cr15 Cr 0.24003(6) 0.79520(5) 0.88510(4) 0.0432(3) Uani 1 1 d . . . . .
Cr16 Cr 0.35765(6) 0.70384(5) 0.93372(4) 0.0433(3) Uani 1 1 d . . . . .
Cr17 Cr 0.50917(6) 0.63951(5) 0.89284(4) 0.0422(3) Uani 1 1 d . . . . .
Cr18 Cr 0.63809(6) 0.67760(5) 0.81501(4) 0.0409(3) Uani 1 1 d . . . . .
Cr19 Cr 0.79589(6) 0.68410(5) 0.77251(4) 0.0447(3) Uani 1 1 d . . . . .
Cr20 Cr 0.87234(6) 0.73412(6) 0.66775(4) 0.0567(4) Uani 1 1 d . . . . .
Cr21 Cr 0.83624(6) 0.77845(5) 0.56372(4) 0.0474(4) Uani 1 1 d . . . . .
Cr22 Cr 0.69522(6) 0.81609(5) 0.52290(4) 0.0434(3) Uani 1 1 d . . . . .
F16 F 0.4871(2) 0.8094(2) 0.60825(16) 0.0758(16) Uani 1 1 d . . . . .
F17 F 0.4693(2) 0.7267(2) 0.66600(15) 0.0775(17) Uani 1 1 d . . . . .
F18 F 0.3713(2) 0.80936(19) 0.66944(14) 0.0616(14) Uani 1 1 d . . . . .
F19 F 0.26299(19) 0.80639(15) 0.73746(13) 0.0466(11) Uani 1 1 d . . . . .
F20 F 0.26204(18) 0.81400(14) 0.82008(12) 0.0414(10) Uani 1 1 d . . . . .
F21 F 0.30749(18) 0.73454(15) 0.88664(12) 0.0414(10) Uani 1 1 d . . . . .
F22 F 0.4334(2) 0.69699(15) 0.88798(13) 0.0487(11) Uani 1 1 d . . . . .
F23 F 0.5008(2) 0.63062(17) 0.84036(15) 0.0673(14) Uani 1 1 d . . . . .
F24 F 0.56103(19) 0.68517(16) 0.86105(14) 0.0513(12) Uani 1 1 d . . . . .
F25 F 0.5888(2) 0.69892(18) 0.77113(14) 0.0621(14) Uani 1 1 d . . . . .
F26 F 0.71746(18) 0.67189(15) 0.76864(12) 0.0407(10) Uani 1 1 d . . . . .
F27 F 0.79531(18) 0.72947(15) 0.71399(12) 0.0428(11) Uani 1 1 d . . . . .
F28 F 0.82428(18) 0.73813(16) 0.62435(13) 0.0474(11) Uani 1 1 d . . . . .
F29 F 0.74227(18) 0.80343(15) 0.57017(12) 0.0426(11) Uani 1 1 d . . . . .
F30 F 0.62995(19) 0.78775(16) 0.56406(13) 0.0475(11) Uani 1 1 d . . . . .
O45 O 0.4725(3) 0.7349(2) 0.57979(18) 0.0565(15) Uani 1 1 d D . . . .
O46 O 0.5239(3) 0.7856(2) 0.52393(17) 0.0537(15) Uani 1 1 d D . . . .
C111 C 0.5071(4) 0.7467(3) 0.5412(2) 0.046(2) Uani 1 1 d D U . . .
C112 C 0.5310(4) 0.7080(3) 0.5142(3) 0.066(2) Uani 1 1 d D U . . .
C113 C 0.5787(5) 0.7243(4) 0.4711(3) 0.095(4) Uani 1 1 d D U . . .
H11D H 0.617128 0.727681 0.478722 0.142 Uiso 1 1 calc R U . . .
H11E H 0.593263 0.699750 0.453202 0.142 Uiso 1 1 calc R U . . .
H11F H 0.556479 0.755986 0.453415 0.142 Uiso 1 1 calc R U . . .
C114 C 0.4710(5) 0.7023(4) 0.5042(4) 0.099(4) Uani 1 1 d D U . . .
H11G H 0.441233 0.691712 0.532796 0.149 Uiso 1 1 calc R U . . .
H11H H 0.447914 0.733772 0.486848 0.149 Uiso 1 1 calc R U . . .
H11I H 0.484698 0.677536 0.486635 0.149 Uiso 1 1 calc R U . . .
C115 C 0.5656(5) 0.6595(3) 0.5430(3) 0.078(3) Uani 1 1 d D U . . .
H11J H 0.604736 0.663307 0.549364 0.116 Uiso 1 1 calc R U . . .
H11K H 0.535101 0.650190 0.571513 0.116 Uiso 1 1 calc R U . . .
H11L H 0.579228 0.633752 0.526447 0.116 Uiso 1 1 calc R U . . .
O47 O 0.2924(3) 0.8757(2) 0.6100(2) 0.0756(19) Uani 1 1 d D . . . .
O48 O 0.3776(3) 0.8206(2) 0.57848(18) 0.0538(15) Uani 1 1 d D . . . .
C116 C 0.3304(5) 0.8585(3) 0.5757(2) 0.064(3) Uani 1 1 d D U . . .
C117 C 0.3105(5) 0.8873(4) 0.5305(3) 0.087(3) Uani 1 1 d D U . . .
C118 C 0.3704(5) 0.8879(4) 0.4938(3) 0.122(5) Uani 1 1 d D U . . .
H11M H 0.396942 0.854053 0.494151 0.184 Uiso 1 1 calc R U . . .
H11N H 0.357174 0.903527 0.464517 0.184 Uiso 1 1 calc R U . . .
H11O H 0.396659 0.906328 0.498647 0.184 Uiso 1 1 calc R U . . .
C119 C 0.2675(7) 0.9381(4) 0.5319(4) 0.139(5) Uani 1 1 d D U . . .
H11P H 0.228654 0.936095 0.556477 0.209 Uiso 1 1 calc R U . . .
H11Q H 0.292682 0.957163 0.537084 0.209 Uiso 1 1 calc R U . . .
H11R H 0.253197 0.954363 0.502954 0.209 Uiso 1 1 calc R U . . .
C120 C 0.2689(7) 0.8586(5) 0.5238(4) 0.148(5) Uani 1 1 d D U . . .
H12A H 0.229571 0.858611 0.548205 0.222 Uiso 1 1 calc R U . . .
H12B H 0.255330 0.874123 0.494549 0.222 Uiso 1 1 calc R U . . .
H12C H 0.295158 0.824733 0.524242 0.222 Uiso 1 1 calc R U . . .
O49 O 0.2606(2) 0.7885(2) 0.65965(16) 0.0473(14) Uani 1 1 d D . . . .
O50 O 0.3579(2) 0.7354(2) 0.64071(18) 0.0544(15) Uani 1 1 d D . . . .
C121 C 0.2956(4) 0.7478(3) 0.6512(3) 0.047(2) Uani 1 1 d D U . . .
C122 C 0.2597(3) 0.7099(3) 0.6554(3) 0.060(2) Uani 1 1 d D U . . .
C123 C 0.2735(5) 0.6999(4) 0.6090(3) 0.084(3) Uani 1 1 d D U . . .
H12D H 0.321258 0.687657 0.598793 0.126 Uiso 1 1 calc R U . . .
H12E H 0.251206 0.675319 0.610971 0.126 Uiso 1 1 calc R U . . .
H12F H 0.256762 0.730463 0.587437 0.126 Uiso 1 1 calc R U . . .
C124 C 0.1864(4) 0.7286(4) 0.6705(4) 0.108(4) Uani 1 1 d D U . . .
H12G H 0.169864 0.758696 0.648366 0.163 Uiso 1 1 calc R U . . .
H12H H 0.164514 0.703641 0.672744 0.163 Uiso 1 1 calc R U . . .
H12I H 0.176917 0.735742 0.700119 0.163 Uiso 1 1 calc R U . . .
C125 C 0.2884(5) 0.6631(4) 0.6884(4) 0.104(4) Uani 1 1 d D U . . .
H12J H 0.336202 0.652071 0.677399 0.156 Uiso 1 1 calc R U . . .
H12K H 0.279894 0.669599 0.718225 0.156 Uiso 1 1 calc R U . . .
H12L H 0.267490 0.637497 0.690849 0.156 Uiso 1 1 calc R U . . .
O51 O 0.1301(3) 0.8522(2) 0.74694(19) 0.0624(16) Uani 1 1 d D . . . .
O52 O 0.1857(3) 0.8755(2) 0.67631(18) 0.0590(16) Uani 1 1 d D . . . .
C126 C 0.1334(4) 0.8743(3) 0.7051(3) 0.054(2) Uani 1 1 d D U . . .
C127 C 0.0682(4) 0.9015(3) 0.6897(3) 0.076(3) Uani 1 1 d D U . . .
C128 C 0.0653(7) 0.9541(4) 0.6796(7) 0.244(10) Uani 1 1 d D U . . .
H12M H 0.104412 0.960835 0.656842 0.366 Uiso 1 1 calc R U . . .
H12N H 0.025268 0.973914 0.667885 0.366 Uiso 1 1 calc R U . . .
H12O H 0.064271 0.962368 0.707346 0.366 Uiso 1 1 calc R U . . .
C129 C 0.0116(5) 0.8879(6) 0.7234(4) 0.176(7) Uani 1 1 d D U . . .
H12P H 0.016413 0.852706 0.728597 0.265 Uiso 1 1 calc R U . . .
H12Q H 0.009731 0.895179 0.751855 0.265 Uiso 1 1 calc R U . . .
H12R H -0.029272 0.906725 0.712394 0.265 Uiso 1 1 calc R U . . .
C130 C 0.0714(6) 0.8893(7) 0.6468(4) 0.198(8) Uani 1 1 d D U . . .
H13D H 0.109193 0.898277 0.623923 0.296 Uiso 1 1 calc R U . . .
H13E H 0.076505 0.853911 0.652599 0.296 Uiso 1 1 calc R U . . .
H13F H 0.030433 0.907538 0.635629 0.296 Uiso 1 1 calc R U . . .
O53 O 0.2185(3) 0.8962(2) 0.75644(19) 0.0619(16) Uani 1 1 d D . . . .
O54 O 0.2930(3) 0.8942(2) 0.6906(2) 0.0737(19) Uani 1 1 d D . . . .
C131 C 0.2587(5) 0.9135(3) 0.7227(3) 0.071(3) Uani 1 1 d D U . . .
C132 C 0.2658(6) 0.9643(4) 0.7193(4) 0.106(3) Uani 1 1 d D U . . .
C133 C 0.3355(6) 0.9570(5) 0.7226(7) 0.204(8) Uani 1 1 d D U . . .
H13G H 0.343691 0.934392 0.751638 0.306 Uiso 1 1 calc R U . . .
H13H H 0.366053 0.943230 0.697750 0.306 Uiso 1 1 calc R U . . .
H13I H 0.342412 0.988717 0.720546 0.306 Uiso 1 1 calc R U . . .
C134 C 0.2120(7) 0.9888(5) 0.7536(5) 0.163(6) Uani 1 1 d D U . . .
H13J H 0.215998 0.968853 0.784256 0.245 Uiso 1 1 calc R U . . .
H13K H 0.216754 1.021542 0.750144 0.245 Uiso 1 1 calc R U . . .
H13L H 0.168481 0.991837 0.748405 0.245 Uiso 1 1 calc R U . . .
C135 C 0.2530(8) 0.9983(5) 0.6757(5) 0.192(7) Uani 1 1 d D U . . .
H13M H 0.207258 1.002899 0.673768 0.288 Uiso 1 1 calc R U . . .
H13N H 0.259798 1.030032 0.673614 0.288 Uiso 1 1 calc R U . . .
H13O H 0.283439 0.984545 0.650818 0.288 Uiso 1 1 calc R U . . .
O55 O 0.1711(3) 0.8561(2) 0.88545(17) 0.0554(16) Uani 1 1 d D . . . .
O56 O 0.1276(3) 0.8644(2) 0.82698(19) 0.0617(17) Uani 1 1 d D . . . .
C136 C 0.1270(4) 0.8754(3) 0.8623(3) 0.059(2) Uani 1 1 d D U . . .
C137 C 0.0682(4) 0.9155(4) 0.8792(3) 0.096(4) Uani 1 1 d D U . . .
C138 C 0.0208(6) 0.9354(6) 0.8490(5) 0.210(9) Uani 1 1 d D U . . .
H13P H 0.003363 0.909112 0.848517 0.315 Uiso 1 1 calc R U . . .
H13Q H -0.015636 0.961383 0.859968 0.315 Uiso 1 1 calc R U . . .
H13R H 0.043136 0.949052 0.818305 0.315 Uiso 1 1 calc R U . . .
C139 C 0.0955(6) 0.9558(5) 0.8801(6) 0.173(6) Uani 1 1 d D U . . .
H13S H 0.127139 0.942246 0.900379 0.260 Uiso 1 1 calc R U . . .
H13T H 0.117927 0.969469 0.849516 0.260 Uiso 1 1 calc R U . . .
H13U H 0.059155 0.981800 0.891179 0.260 Uiso 1 1 calc R U . . .
C140 C 0.0395(6) 0.8930(5) 0.9277(4) 0.185(7) Uani 1 1 d D U . . .
H14D H 0.074015 0.880620 0.945638 0.277 Uiso 1 1 calc R U . . .
H14E H 0.003266 0.918071 0.940264 0.277 Uiso 1 1 calc R U . . .
H14F H 0.022591 0.865892 0.928575 0.277 Uiso 1 1 calc R U . . .
O57 O 0.1810(2) 0.7593(2) 0.88256(18) 0.0541(15) Uani 1 1 d D . . . .
O58 O 0.1788(3) 0.7689(2) 0.81038(18) 0.0544(15) Uani 1 1 d D . . . .
C141 C 0.1774(4) 0.7446(3) 0.8505(3) 0.052(2) Uani 1 1 d D U . . .
C142 C 0.1756(4) 0.6909(3) 0.8609(3) 0.064(2) Uani 1 1 d D U . . .
C143 C 0.1292(6) 0.6880(4) 0.8360(4) 0.139(6) Uani 1 1 d D U . . .
H14G H 0.084309 0.706743 0.846961 0.209 Uiso 1 1 calc R U . . .
H14H H 0.142999 0.701755 0.803557 0.209 Uiso 1 1 calc R U . . .
H14I H 0.129583 0.653571 0.841252 0.209 Uiso 1 1 calc R U . . .
C144 C 0.1564(6) 0.6700(4) 0.9117(3) 0.106(4) Uani 1 1 d D U . . .
H14J H 0.187925 0.672494 0.926907 0.159 Uiso 1 1 calc R U . . .
H14K H 0.111781 0.688500 0.923291 0.159 Uiso 1 1 calc R U . . .
H14L H 0.157111 0.635363 0.917518 0.159 Uiso 1 1 calc R U . . .
C145 C 0.2459(4) 0.6626(4) 0.8455(4) 0.096(3) Uani 1 1 d D U . . .
H14M H 0.274779 0.665508 0.862676 0.143 Uiso 1 1 calc R U . . .
H14N H 0.247547 0.627947 0.850845 0.143 Uiso 1 1 calc R U . . .
H14O H 0.260963 0.676131 0.813150 0.143 Uiso 1 1 calc R U . . .
O59 O 0.2775(3) 0.7095(2) 0.98100(16) 0.0509(14) Uani 1 1 d D . . . .
O60 O 0.2104(3) 0.7795(2) 0.95093(17) 0.0581(16) Uani 1 1 d D . . . .
C146 C 0.2245(4) 0.7431(3) 0.9828(2) 0.056(2) Uani 1 1 d D U . . .
C147 C 0.1739(4) 0.7399(4) 1.0277(2) 0.074(3) Uani 1 1 d D U . . .
C148 C 0.1665(6) 0.7835(4) 1.0437(4) 0.127(5) Uani 1 1 d D U . . .
H14P H 0.152952 0.813422 1.020445 0.190 Uiso 1 1 calc R U . . .
H14Q H 0.132751 0.783767 1.071691 0.190 Uiso 1 1 calc R U . . .
H14R H 0.208819 0.782305 1.049474 0.190 Uiso 1 1 calc R U . . .
C149 C 0.1945(5) 0.6923(4) 1.0612(3) 0.092(3) Uani 1 1 d D U . . .
H14S H 0.198587 0.664872 1.048780 0.139 Uiso 1 1 calc R U . . .
H14T H 0.237317 0.689640 1.067278 0.139 Uiso 1 1 calc R U . . .
H14U H 0.161250 0.691103 1.089495 0.139 Uiso 1 1 calc R U . . .
C150 C 0.1087(5) 0.7424(5) 1.0168(4) 0.138(5) Uani 1 1 d D U . . .
H15D H 0.114094 0.713362 1.006270 0.208 Uiso 1 1 calc R U . . .
H15E H 0.073681 0.743199 1.044095 0.208 Uiso 1 1 calc R U . . .
H15F H 0.096753 0.772120 0.993035 0.208 Uiso 1 1 calc R U . . .
O61 O 0.3661(3) 0.7685(2) 0.93280(17) 0.0479(14) Uani 1 1 d D . . . .
O62 O 0.3021(3) 0.82790(19) 0.88846(17) 0.0492(14) Uani 1 1 d D . . . .
C151 C 0.3477(4) 0.8118(3) 0.9107(2) 0.046(2) Uani 1 1 d D U . . .
C152 C 0.3814(4) 0.8493(3) 0.9108(3) 0.063(2) Uani 1 1 d D U . . .
C153 C 0.4087(5) 0.8724(4) 0.8625(3) 0.096(3) Uani 1 1 d D U . . .
H15G H 0.373119 0.886320 0.845403 0.143 Uiso 1 1 calc R U . . .
H15H H 0.427359 0.898605 0.861836 0.143 Uiso 1 1 calc R U . . .
H15I H 0.443422 0.847434 0.848919 0.143 Uiso 1 1 calc R U . . .
C154 C 0.4330(5) 0.8273(4) 0.9390(4) 0.104(4) Uani 1 1 d D U . . .
H15J H 0.412888 0.812788 0.970079 0.155 Uiso 1 1 calc R U . . .
H15K H 0.467977 0.801809 0.926306 0.155 Uiso 1 1 calc R U . . .
H15L H 0.451914 0.852980 0.939223 0.155 Uiso 1 1 calc R U . . .
C155 C 0.3276(5) 0.8885(4) 0.9309(4) 0.123(4) Uani 1 1 d D U . . .
H15M H 0.293440 0.903149 0.912597 0.184 Uiso 1 1 calc R U . . .
H15N H 0.307803 0.873676 0.961970 0.184 Uiso 1 1 calc R U . . .
H15O H 0.346677 0.914000 0.931234 0.184 Uiso 1 1 calc R U . . .
O63 O 0.5153(3) 0.6479(2) 0.95090(18) 0.0565(15) Uani 1 1 d D . . . .
O64 O 0.4077(3) 0.6755(2) 0.98174(16) 0.0501(14) Uani 1 1 d D . . . .
C156 C 0.4688(4) 0.6596(3) 0.9831(2) 0.051(2) Uani 1 1 d D U . . .
C157 C 0.4843(4) 0.6531(3) 1.0289(2) 0.065(2) Uani 1 1 d D U . . .
C158 C 0.4502(8) 0.6971(5) 1.0457(4) 0.175(7) Uani 1 1 d D U . . .
H15P H 0.403099 0.705961 1.044960 0.262 Uiso 1 1 calc R U . . .
H15Q H 0.455115 0.690786 1.076954 0.262 Uiso 1 1 calc R U . . .
H15R H 0.469391 0.724250 1.026585 0.262 Uiso 1 1 calc R U . . .
C159 C 0.5567(5) 0.6349(6) 1.0280(4) 0.166(7) Uani 1 1 d D U . . .
H15S H 0.574695 0.605348 1.016184 0.248 Uiso 1 1 calc R U . . .
H15T H 0.578626 0.660376 1.008347 0.248 Uiso 1 1 calc R U . . .
H15U H 0.564350 0.626912 1.058715 0.248 Uiso 1 1 calc R U . . .
C160 C 0.4539(7) 0.6117(5) 1.0623(3) 0.156(6) Uani 1 1 d D U . . .
H16A H 0.475238 0.581041 1.052468 0.234 Uiso 1 1 calc R U . . .
H16B H 0.460722 0.607068 1.092707 0.234 Uiso 1 1 calc R U . . .
H16C H 0.406326 0.620647 1.062851 0.234 Uiso 1 1 calc R U . . .
O65 O 0.4536(3) 0.5941(2) 0.92701(19) 0.0603(16) Uani 1 1 d D . . . .
O66 O 0.3490(3) 0.6393(2) 0.93566(17) 0.0491(14) Uani 1 1 d D . . . .
C161 C 0.3926(4) 0.5991(3) 0.9365(3) 0.053(2) Uani 1 1 d D U . . .
C162 C 0.3697(4) 0.5520(3) 0.9519(3) 0.070(2) Uani 1 1 d D U . . .
C163 C 0.2974(4) 0.5616(4) 0.9712(5) 0.135(5) Uani 1 1 d D U . . .
H16D H 0.273086 0.585636 0.948468 0.202 Uiso 1 1 calc R U . . .
H16E H 0.284063 0.530844 0.979924 0.202 Uiso 1 1 calc R U . . .
H16F H 0.287379 0.574471 0.997945 0.202 Uiso 1 1 calc R U . . .
C164 C 0.4107(5) 0.5148(4) 0.9855(4) 0.105(4) Uani 1 1 d D U . . .
H16G H 0.457777 0.509673 0.971336 0.157 Uiso 1 1 calc R U . . .
H16H H 0.401936 0.527186 1.012366 0.157 Uiso 1 1 calc R U . . .
H16I H 0.398620 0.483559 0.994344 0.157 Uiso 1 1 calc R U . . .
C165 C 0.3859(6) 0.5320(4) 0.9102(4) 0.123(4) Uani 1 1 d D U . . .
H16J H 0.433563 0.525833 0.897747 0.184 Uiso 1 1 calc R U . . .
H16K H 0.372712 0.501282 0.918763 0.184 Uiso 1 1 calc R U . . .
H16L H 0.361762 0.556125 0.887415 0.184 Uiso 1 1 calc R U . . .
O67 O 0.6447(3) 0.6086(2) 0.82127(18) 0.0530(15) Uani 1 1 d D . . . .
O68 O 0.5874(3) 0.5837(2) 0.89103(19) 0.0570(16) Uani 1 1 d D . . . .
C166 C 0.6270(4) 0.5764(3) 0.8541(3) 0.054(2) Uani 1 1 d D U . . .
C167 C 0.6582(4) 0.5229(3) 0.8509(3) 0.080(3) Uani 1 1 d D U . . .
C168 C 0.7143(7) 0.5013(5) 0.8751(6) 0.211(9) Uani 1 1 d D U . . .
H16M H 0.698292 0.503611 0.906663 0.317 Uiso 1 1 calc R U . . .
H16N H 0.733383 0.466768 0.874163 0.317 Uiso 1 1 calc R U . . .
H16O H 0.748245 0.519448 0.860309 0.317 Uiso 1 1 calc R U . . .
C169 C 0.6807(8) 0.5201(5) 0.8024(4) 0.168(7) Uani 1 1 d D U . . .
H16P H 0.642912 0.534508 0.787289 0.251 Uiso 1 1 calc R U . . .
H16Q H 0.714414 0.538346 0.787155 0.251 Uiso 1 1 calc R U . . .
H16R H 0.699552 0.485666 0.801008 0.251 Uiso 1 1 calc R U . . .
C170 C 0.6060(6) 0.4946(4) 0.8734(4) 0.130(5) Uani 1 1 d D U . . .
H17A H 0.569032 0.508849 0.857451 0.195 Uiso 1 1 calc R U . . .
H17B H 0.625262 0.460138 0.872209 0.195 Uiso 1 1 calc R U . . .
H17C H 0.589794 0.496580 0.905059 0.195 Uiso 1 1 calc R U . . .
O69 O 0.7966(3) 0.6402(2) 0.83320(18) 0.0588(16) Uani 1 1 d D . . . .
O70 O 0.6873(2) 0.6566(2) 0.86243(17) 0.0473(14) Uani 1 1 d D . . . .
C171 C 0.7473(4) 0.6406(3) 0.8662(2) 0.051(2) Uani 1 1 d D U . . .
C172 C 0.7647(4) 0.6223(3) 0.9134(2) 0.063(2) Uani 1 1 d D U . . .
C173 C 0.7462(8) 0.6659(4) 0.9316(4) 0.156(6) Uani 1 1 d D U . . .
H17D H 0.699113 0.682132 0.932371 0.234 Uiso 1 1 calc R U . . .
H17E H 0.754743 0.655779 0.962301 0.234 Uiso 1 1 calc R U . . .
H17F H 0.772576 0.688731 0.912138 0.234 Uiso 1 1 calc R U . . .
C174 C 0.8359(5) 0.5970(5) 0.9118(3) 0.143(6) Uani 1 1 d D U . . .
H17G H 0.847337 0.568144 0.899614 0.215 Uiso 1 1 calc R U . . .
H17H H 0.862623 0.619577 0.892284 0.215 Uiso 1 1 calc R U . . .
H17I H 0.844789 0.586624 0.942447 0.215 Uiso 1 1 calc R U . . .
C175 C 0.7240(7) 0.5872(5) 0.9425(3) 0.156(6) Uani 1 1 d D U . . .
H17J H 0.736602 0.558333 0.930123 0.234 Uiso 1 1 calc R U . . .
H17K H 0.731913 0.576851 0.973409 0.234 Uiso 1 1 calc R U . . .
H17L H 0.676954 0.603491 0.942966 0.234 Uiso 1 1 calc R U . . .
O71 O 0.7459(3) 0.7393(2) 0.79952(17) 0.0502(14) Uani 1 1 d D . . . .
O72 O 0.6370(3) 0.74685(19) 0.80872(18) 0.0537(15) Uani 1 1 d D . . . .
C176 C 0.6859(4) 0.7625(3) 0.8059(3) 0.054(2) Uani 1 1 d D U . . .
C177 C 0.6729(5) 0.8144(3) 0.8113(3) 0.089(3) Uani 1 1 d D U . . .
C178 C 0.6025(5) 0.8391(5) 0.8184(7) 0.209(9) Uani 1 1 d D U . . .
H17M H 0.584378 0.839434 0.793421 0.314 Uiso 1 1 calc R U . . .
H17N H 0.579572 0.821594 0.847066 0.314 Uiso 1 1 calc R U . . .
H17O H 0.596140 0.872982 0.819634 0.314 Uiso 1 1 calc R U . . .
C179 C 0.7115(7) 0.8417(4) 0.7684(4) 0.159(6) Uani 1 1 d D U . . .
H17P H 0.758515 0.824153 0.764701 0.238 Uiso 1 1 calc R U . . .
H17Q H 0.694817 0.843555 0.742201 0.238 Uiso 1 1 calc R U . . .
H17R H 0.705935 0.875026 0.770762 0.238 Uiso 1 1 calc R U . . .
C180 C 0.7058(7) 0.8119(5) 0.8478(5) 0.166(6) Uani 1 1 d D U . . .
H18D H 0.752801 0.794879 0.840872 0.250 Uiso 1 1 calc R U . . .
H18E H 0.701276 0.845236 0.849549 0.250 Uiso 1 1 calc R U . . .
H18F H 0.684707 0.793848 0.876981 0.250 Uiso 1 1 calc R U . . .
O73 O 0.9214(3) 0.7331(3) 0.71039(19) 0.096(3) Uani 1 1 d D . . . .
O74 O 0.8749(3) 0.6963(2) 0.77823(19) 0.0638(17) Uani 1 1 d D . . . .
C181 C 0.9159(4) 0.7184(3) 0.7522(3) 0.058(2) Uani 1 1 d D U . . .
C182 C 0.9602(4) 0.7307(4) 0.7738(3) 0.086(3) Uani 1 1 d D U . . .
C183 C 0.9232(5) 0.7789(5) 0.7852(5) 0.152(5) Uani 1 1 d D U . . .
H18G H 0.881229 0.775865 0.806220 0.228 Uiso 1 1 calc R U . . .
H18H H 0.949845 0.788473 0.799445 0.228 Uiso 1 1 calc R U . . .
H18I H 0.914314 0.804053 0.757463 0.228 Uiso 1 1 calc R U . . .
C184 C 1.0253(4) 0.7341(4) 0.7414(3) 0.094(4) Uani 1 1 d D U . . .
H18J H 1.048661 0.702207 0.734400 0.141 Uiso 1 1 calc R U . . .
H18K H 1.016995 0.759012 0.713400 0.141 Uiso 1 1 calc R U . . .
H18L H 1.052525 0.743432 0.755382 0.141 Uiso 1 1 calc R U . . .
C185 C 0.9722(6) 0.6907(5) 0.8167(3) 0.165(6) Uani 1 1 d D U . . .
H18M H 0.996457 0.659389 0.808709 0.248 Uiso 1 1 calc R U . . .
H18N H 0.998309 0.699381 0.832029 0.248 Uiso 1 1 calc R U . . .
H18O H 0.929689 0.687717 0.836861 0.248 Uiso 1 1 calc R U . . .
O75 O 0.8989(3) 0.6639(3) 0.67613(19) 0.078(2) Uani 1 1 d D . . . .
O76 O 0.8460(3) 0.6298(2) 0.7449(2) 0.0604(16) Uani 1 1 d D . . . .
C186 C 0.8764(4) 0.6295(3) 0.7044(3) 0.064(3) Uani 1 1 d D U . . .
C187 C 0.8851(5) 0.5842(4) 0.6881(4) 0.120(4) Uani 1 1 d D U . . .
C188 C 0.8924(7) 0.5386(4) 0.7263(5) 0.156(5) Uani 1 1 d D U . . .
H18P H 0.854979 0.543446 0.751796 0.234 Uiso 1 1 calc R U . . .
H18Q H 0.893108 0.510586 0.716053 0.234 Uiso 1 1 calc R U . . .
H18R H 0.933796 0.532244 0.736113 0.234 Uiso 1 1 calc R U . . .
C189 C 0.9413(6) 0.5791(5) 0.6478(4) 0.176(7) Uani 1 1 d D U . . .
H18S H 0.934725 0.609375 0.623705 0.264 Uiso 1 1 calc R U . . .
H18T H 0.983221 0.573082 0.656748 0.264 Uiso 1 1 calc R U . . .
H18U H 0.942533 0.551423 0.636688 0.264 Uiso 1 1 calc R U . . .
C190 C 0.8182(6) 0.5943(6) 0.6751(6) 0.215(9) Uani 1 1 d D U . . .
H19D H 0.812291 0.623871 0.650135 0.322 Uiso 1 1 calc R U . . .
H19E H 0.817389 0.566216 0.665472 0.322 Uiso 1 1 calc R U . . .
H19F H 0.782224 0.599303 0.701290 0.322 Uiso 1 1 calc R U . . .
O77 O 0.9323(2) 0.7527(2) 0.55578(17) 0.0642(18) Uani 1 1 d D . . . .
O78 O 0.9537(3) 0.7366(3) 0.62287(19) 0.093(3) Uani 1 1 d D . . . .
C191 C 0.9705(3) 0.7407(4) 0.5817(3) 0.062(3) Uani 1 1 d D U . . .
C192 C 1.0444(4) 0.7283(5) 0.5615(3) 0.103(4) Uani 1 1 d D U . . .
C193 C 1.0819(5) 0.7255(8) 0.5934(4) 0.263(11) Uani 1 1 d D U . . .
H19G H 1.066783 0.704533 0.622804 0.394 Uiso 1 1 calc R U . . .
H19H H 1.128986 0.711562 0.582317 0.394 Uiso 1 1 calc R U . . .
H19I H 1.075292 0.758548 0.596819 0.394 Uiso 1 1 calc R U . . .
C194 C 1.0596(5) 0.7581(5) 0.5151(3) 0.158(7) Uani 1 1 d D U . . .
H19J H 1.030761 0.756798 0.497088 0.237 Uiso 1 1 calc R U . . .
H19K H 1.052268 0.792285 0.515832 0.237 Uiso 1 1 calc R U . . .
H19L H 1.105962 0.745299 0.501330 0.237 Uiso 1 1 calc R U . . .
C195 C 1.0618(7) 0.6753(5) 0.5564(7) 0.255(10) Uani 1 1 d D U . . .
H19M H 1.037807 0.674494 0.534955 0.382 Uiso 1 1 calc R U . . .
H19N H 1.109505 0.664202 0.545114 0.382 Uiso 1 1 calc R U . . .
H19O H 1.049020 0.653608 0.585931 0.382 Uiso 1 1 calc R U . . .
O79 O 0.8406(3) 0.8327(2) 0.5842(2) 0.0675(18) Uani 1 1 d D . . . .
O80 O 0.8463(3) 0.8062(2) 0.65673(19) 0.0696(18) Uani 1 1 d D . . . .
C196 C 0.8439(4) 0.8386(3) 0.6208(3) 0.063(2) Uani 1 1 d D U . . .
C197 C 0.8479(5) 0.8895(3) 0.6205(4) 0.095(3) Uani 1 1 d D U . . .
C198 C 0.8116(11) 0.9010(6) 0.6639(5) 0.284(12) Uani 1 1 d D U . . .
H19P H 0.827464 0.873957 0.688642 0.426 Uiso 1 1 calc R U . . .
H19Q H 0.818824 0.931325 0.665315 0.426 Uiso 1 1 calc R U . . .
H19R H 0.764236 0.905404 0.666695 0.426 Uiso 1 1 calc R U . . .
C199 C 0.8264(8) 0.9291(4) 0.5809(5) 0.189(7) Uani 1 1 d D U . . .
H19S H 0.852136 0.919639 0.552734 0.284 Uiso 1 1 calc R U . . .
H19T H 0.779281 0.933873 0.582601 0.284 Uiso 1 1 calc R U . . .
H19U H 0.833869 0.959794 0.581221 0.284 Uiso 1 1 calc R U . . .
C200 C 0.9209(6) 0.8842(6) 0.6163(7) 0.237(9) Uani 1 1 d D U . . .
H20D H 0.945862 0.876444 0.587312 0.356 Uiso 1 1 calc R U . . .
H20E H 0.926784 0.915000 0.617590 0.356 Uiso 1 1 calc R U . . .
H20F H 0.937151 0.857569 0.641211 0.356 Uiso 1 1 calc R U . . .
O81 O 0.7614(3) 0.8486(2) 0.47803(19) 0.073(2) Uani 1 1 d D . . . .
O82 O 0.8545(3) 0.8192(2) 0.50262(19) 0.0697(19) Uani 1 1 d D . . . .
C201 C 0.8199(4) 0.8473(3) 0.4753(3) 0.058(2) Uani 1 1 d D U . . .
C202 C 0.8519(4) 0.8818(3) 0.4342(3) 0.075(3) Uani 1 1 d D U . . .
C203 C 0.9232(4) 0.8741(4) 0.4350(4) 0.122(5) Uani 1 1 d D U . . .
H20G H 0.947335 0.839925 0.434902 0.183 Uiso 1 1 calc R U . . .
H20H H 0.942912 0.896106 0.408233 0.183 Uiso 1 1 calc R U . . .
H20I H 0.925664 0.881340 0.462438 0.183 Uiso 1 1 calc R U . . .
C204 C 0.8122(5) 0.9335(4) 0.4343(4) 0.110(4) Uani 1 1 d D U . . .
H20J H 0.766219 0.936882 0.433699 0.165 Uiso 1 1 calc R U . . .
H20K H 0.813562 0.941290 0.461693 0.165 Uiso 1 1 calc R U . . .
H20L H 0.830810 0.956056 0.407487 0.165 Uiso 1 1 calc R U . . .
C205 C 0.8481(6) 0.8697(5) 0.3919(3) 0.117(4) Uani 1 1 d D U . . .
H20M H 0.873949 0.835923 0.391581 0.176 Uiso 1 1 calc R U . . .
H20N H 0.801821 0.873126 0.392133 0.176 Uiso 1 1 calc R U . . .
H20O H 0.866025 0.892424 0.364914 0.176 Uiso 1 1 calc R U . . .
O83 O 0.7459(3) 0.7521(2) 0.51046(18) 0.0598(17) Uani 1 1 d D . . . .
O84 O 0.8349(2) 0.7253(2) 0.54096(18) 0.0569(16) Uani 1 1 d D . . . .
C206 C 0.7972(4) 0.7209(3) 0.5202(2) 0.046(2) Uani 1 1 d D U . . .
C207 C 0.8144(4) 0.6734(3) 0.5057(3) 0.065(2) Uani 1 1 d D U . . .
C208 C 0.8829(5) 0.6445(5) 0.5100(5) 0.159(6) Uani 1 1 d D U . . .
H20P H 0.913978 0.663719 0.490295 0.239 Uiso 1 1 calc R U . . .
H20Q H 0.887258 0.637017 0.541473 0.239 Uiso 1 1 calc R U . . .
H20R H 0.892836 0.613852 0.500905 0.239 Uiso 1 1 calc R U . . .
C209 C 0.8092(9) 0.6854(5) 0.4571(4) 0.181(7) Uani 1 1 d D U . . .
H20S H 0.764037 0.704525 0.453853 0.271 Uiso 1 1 calc R U . . .
H20T H 0.840435 0.704760 0.438161 0.271 Uiso 1 1 calc R U . . .
H20U H 0.819703 0.654948 0.447617 0.271 Uiso 1 1 calc R U . . .
C210 C 0.7664(7) 0.6448(5) 0.5354(6) 0.200(8) Uani 1 1 d D U . . .
H21A H 0.721310 0.664186 0.532315 0.300 Uiso 1 1 calc R U . . .
H21B H 0.775963 0.614071 0.526438 0.300 Uiso 1 1 calc R U . . .
H21C H 0.770385 0.637237 0.567006 0.300 Uiso 1 1 calc R U . . .
O85 O 0.5524(3) 0.8704(2) 0.48466(19) 0.0533(15) Uani 1 1 d D . . . .
O86 O 0.6567(2) 0.8272(2) 0.47103(17) 0.0557(16) Uani 1 1 d D . . . .
C211 C 0.6044(4) 0.8552(3) 0.4586(2) 0.052(2) Uani 1 1 d D U . . .
C212 C 0.6067(4) 0.8724(3) 0.4073(3) 0.069(3) Uani 1 1 d D U . . .
C213 C 0.6239(6) 0.9210(4) 0.3921(4) 0.113(4) Uani 1 1 d D U . . .
H21D H 0.589369 0.944574 0.407580 0.169 Uiso 1 1 calc R U . . .
H21E H 0.666436 0.916654 0.399424 0.169 Uiso 1 1 calc R U . . .
H21F H 0.627035 0.933490 0.359259 0.169 Uiso 1 1 calc R U . . .
C214 C 0.5402(5) 0.8767(5) 0.3986(3) 0.120(5) Uani 1 1 d D U . . .
H21G H 0.531127 0.844322 0.408995 0.180 Uiso 1 1 calc R U . . .
H21H H 0.505552 0.899406 0.414983 0.180 Uiso 1 1 calc R U . . .
H21I H 0.540740 0.889272 0.366021 0.180 Uiso 1 1 calc R U . . .
C215 C 0.6590(5) 0.8352(4) 0.3840(3) 0.098(3) Uani 1 1 d D U . . .
H21J H 0.646831 0.803902 0.394403 0.146 Uiso 1 1 calc R U . . .
H21K H 0.662322 0.847199 0.351155 0.146 Uiso 1 1 calc R U . . .
H21L H 0.701724 0.830362 0.391320 0.146 Uiso 1 1 calc R U . . .
O87 O 0.5421(3) 0.8862(2) 0.5682(2) 0.0615(17) Uani 1 1 d D . . . .
O88 O 0.6486(3) 0.88084(19) 0.5338(2) 0.0538(15) Uani 1 1 d D . . . .
C216 C 0.5940(4) 0.9009(3) 0.5553(3) 0.062(2) Uani 1 1 d D U . . .
C217 C 0.5875(6) 0.9488(4) 0.5669(5) 0.125(4) Uani 1 1 d D U . . .
C218 C 0.6458(7) 0.9422(7) 0.5838(8) 0.294(12) Uani 1 1 d D U . . .
H21M H 0.647040 0.915855 0.611678 0.441 Uiso 1 1 calc R U . . .
H21N H 0.685611 0.933506 0.560967 0.441 Uiso 1 1 calc R U . . .
H21O H 0.644091 0.972865 0.590214 0.441 Uiso 1 1 calc R U . . .
C219 C 0.5261(7) 0.9629(6) 0.6017(5) 0.192(7) Uani 1 1 d D U . . .
H21P H 0.486795 0.967343 0.590238 0.287 Uiso 1 1 calc R U . . .
H21Q H 0.526883 0.936946 0.629846 0.287 Uiso 1 1 calc R U . . .
H21R H 0.524639 0.993758 0.607681 0.287 Uiso 1 1 calc R U . . .
C220 C 0.5792(12) 0.9880(5) 0.5242(6) 0.290(11) Uani 1 1 d D U . . .
H22S H 0.538723 0.989728 0.515512 0.435 Uiso 1 1 calc R U . . .
H22T H 0.575865 1.019760 0.529260 0.435 Uiso 1 1 calc R U . . .
H22U H 0.617385 0.980402 0.500013 0.435 Uiso 1 1 calc R U . . .
Cu4 Cu 0.52570(4) 0.72042(4) 0.71844(3) 0.0419(3) Uani 1 1 d D . . . .
N5 N 0.5808(4) 0.6547(3) 0.7039(3) 0.098(3) Uani 1 1 d D . . . .
H5 H 0.606522 0.637832 0.728613 0.118 Uiso 1 1 calc R U . . .
N6 N 0.4558(4) 0.6921(4) 0.7660(3) 0.101(3) Uani 1 1 d D . . . .
H6 H 0.474180 0.676080 0.794141 0.121 Uiso 1 1 calc R U . . .
N7 N 0.4717(5) 0.7853(3) 0.7336(3) 0.109(3) Uani 1 1 d D . . . .
H7 H 0.444931 0.803621 0.709698 0.131 Uiso 1 1 calc R U . . .
N8 N 0.5975(4) 0.7476(3) 0.6704(2) 0.073(2) Uani 1 1 d D . . . .
H8 H 0.580066 0.762326 0.641837 0.088 Uiso 1 1 calc R U . . .
C231 C 0.5448(7) 0.6200(5) 0.7055(4) 0.119(4) Uani 1 1 d D U . . .
H23F H 0.524373 0.631579 0.678590 0.143 Uiso 1 1 calc R U . . .
H23G H 0.576137 0.587400 0.704709 0.143 Uiso 1 1 calc R U . . .
C232 C 0.4944(6) 0.6157(5) 0.7458(4) 0.123(4) Uani 1 1 d D U . . .
H23H H 0.517405 0.605364 0.771359 0.148 Uiso 1 1 calc R U . . .
H23I H 0.478327 0.587587 0.747327 0.148 Uiso 1 1 calc R U . . .
C233 C 0.4325(5) 0.6561(4) 0.7572(4) 0.104(4) Uani 1 1 d D U . . .
H23J H 0.409284 0.671120 0.731546 0.124 Uiso 1 1 calc R U . . .
H23K H 0.401675 0.642690 0.784301 0.124 Uiso 1 1 calc R U . . .
C234 C 0.3988(5) 0.7321(4) 0.7760(3) 0.086(3) Uani 1 1 d D U . . .
H23L H 0.371200 0.721113 0.805969 0.104 Uiso 1 1 calc R U . . .
H23M H 0.371439 0.743077 0.752814 0.104 Uiso 1 1 calc R U . . .
C235 C 0.4253(5) 0.7763(4) 0.7762(3) 0.090(3) Uani 1 1 d D U . . .
H23N H 0.388205 0.806016 0.778702 0.108 Uiso 1 1 calc R U . . .
H23O H 0.447461 0.767106 0.802015 0.108 Uiso 1 1 calc R U . . .
C236 C 0.5093(6) 0.8158(4) 0.7337(4) 0.103(4) Uani 1 1 d D U . . .
H23P H 0.533604 0.799882 0.758781 0.124 Uiso 1 1 calc R U . . .
H23Q H 0.478882 0.847276 0.739564 0.124 Uiso 1 1 calc R U . . .
C237 C 0.5580(6) 0.8265(4) 0.6899(4) 0.106(4) Uani 1 1 d D U . . .
H23R H 0.573676 0.854204 0.689957 0.128 Uiso 1 1 calc R U . . .
H23S H 0.533498 0.838098 0.665015 0.128 Uiso 1 1 calc R U . . .
C238 C 0.6189(5) 0.7856(4) 0.6782(4) 0.089(3) Uani 1 1 d D U . . .
H23T H 0.648964 0.799060 0.650614 0.107 Uiso 1 1 calc R U . . .
H23U H 0.643104 0.771433 0.703353 0.107 Uiso 1 1 calc R U . . .
C239 C 0.6544(5) 0.7074(4) 0.6620(3) 0.082(3) Uani 1 1 d D U . . .
H23V H 0.681474 0.697876 0.685247 0.099 Uiso 1 1 calc R U . . .
H23W H 0.682245 0.717212 0.631881 0.099 Uiso 1 1 calc R U . . .
C240 C 0.6291(5) 0.6638(4) 0.6640(4) 0.096(3) Uani 1 1 d D U . . .
H24F H 0.609671 0.671285 0.637202 0.115 Uiso 1 1 calc R U . . .
H24G H 0.666611 0.634082 0.663322 0.115 Uiso 1 1 calc R U . . .
N1A N 0.5187(7) 0.2540(7) 0.6939(5) 0.084(5) Uani 0.394(7) 1 d D U P H 2
H1A H 0.519630 0.289127 0.680300 0.101 Uiso 0.394(7) 1 calc R U P H 2
N2A N 0.3699(8) 0.2658(8) 0.7141(6) 0.073(5) Uani 0.394(7) 1 d D U P H 2
H2A H 0.356063 0.302119 0.701596 0.088 Uiso 0.394(7) 1 calc R U P H 2
N3A N 0.3676(7) 0.2573(7) 0.8021(5) 0.066(5) Uani 0.394(7) 1 d D U P H 2
H3AA H 0.370074 0.222383 0.819348 0.080 Uiso 0.394(7) 1 calc R U P H 2
N4A N 0.5093(7) 0.2451(6) 0.7841(5) 0.072(4) Uani 0.394(7) 1 d D U P H 2
H4AA H 0.518520 0.209893 0.801522 0.086 Uiso 0.394(7) 1 calc R U P H 2
C241 C 0.5107(14) 0.2357(11) 0.6585(10) 0.100(7) Uani 0.394(7) 1 d D U P H 2
H24D H 0.545741 0.242075 0.631385 0.120 Uiso 0.394(7) 1 calc R U P H 2
H24E H 0.517300 0.199630 0.669303 0.120 Uiso 0.394(7) 1 calc R U P H 2
C1A C 0.4478(12) 0.2571(11) 0.6457(8) 0.105(7) Uani 0.394(7) 1 d D U P H 2
H1AA H 0.452650 0.249937 0.616305 0.126 Uiso 0.394(7) 1 calc R U P H 2
H1AB H 0.439350 0.293142 0.639816 0.126 Uiso 0.394(7) 1 calc R U P H 2
C1B C 0.3850(15) 0.2437(14) 0.6761(9) 0.105(8) Uani 0.394(7) 1 d D U P H 2
H1BA H 0.348220 0.257000 0.659612 0.126 Uiso 0.394(7) 1 calc R U P H 2
H1BB H 0.392533 0.207566 0.686859 0.126 Uiso 0.394(7) 1 calc R U P H 2
C1C C 0.3115(12) 0.2522(10) 0.7463(8) 0.086(6) Uani 0.394(7) 1 d D U P H 2
H1CA H 0.318470 0.216124 0.756163 0.104 Uiso 0.394(7) 1 calc R U P H 2
H1CB H 0.271445 0.267175 0.733036 0.104 Uiso 0.394(7) 1 calc R U P H 2
C1D C 0.3061(12) 0.2744(12) 0.7871(9) 0.073(7) Uani 0.394(7) 1 d D U P H 2
H1DA H 0.294208 0.310756 0.777237 0.088 Uiso 0.394(7) 1 calc R U P H 2
H1DB H 0.270633 0.264546 0.812572 0.088 Uiso 0.394(7) 1 calc R U P H 2
C1E C 0.3661(11) 0.2818(10) 0.8344(8) 0.069(5) Uani 0.394(7) 1 d D U P H 2
H1EA H 0.328894 0.276565 0.860319 0.083 Uiso 0.394(7) 1 calc R U P H 2
H1EB H 0.357797 0.317560 0.820419 0.083 Uiso 0.394(7) 1 calc R U P H 2
C1F C 0.4292(11) 0.2643(10) 0.8517(7) 0.083(6) Uani 0.394(7) 1 d D U P H 2
H1FA H 0.437482 0.228380 0.864800 0.099 Uiso 0.394(7) 1 calc R U P H 2
H1FB H 0.422609 0.279857 0.876523 0.099 Uiso 0.394(7) 1 calc R U P H 2
C1G C 0.4907(12) 0.2742(10) 0.8173(8) 0.075(6) Uani 0.394(7) 1 d D U P H 2
H1GA H 0.482185 0.309577 0.801658 0.090 Uiso 0.394(7) 1 calc R U P H 2
H1GB H 0.527624 0.265849 0.832999 0.090 Uiso 0.394(7) 1 calc R U P H 2
C1H C 0.5711(12) 0.2513(13) 0.7527(8) 0.083(6) Uani 0.394(7) 1 d D U P H 2
H1HA H 0.609146 0.233569 0.767793 0.100 Uiso 0.394(7) 1 calc R U P H 2
H1HB H 0.570478 0.286556 0.741682 0.100 Uiso 0.394(7) 1 calc R U P H 2
C1I C 0.5766(13) 0.2299(12) 0.7128(9) 0.090(7) Uani 0.394(7) 1 d D U P H 2
H1IA H 0.616508 0.235020 0.689396 0.108 Uiso 0.394(7) 1 calc R U P H 2
H1IB H 0.580657 0.194096 0.723697 0.108 Uiso 0.394(7) 1 calc R U P H 2
C243 C 0.3271(6) 0.5120(5) 0.7545(4) 0.124(5) Uani 1 1 d . U . . .
H24H H 0.338403 0.525529 0.721775 0.186 Uiso 1 1 calc R U . . .
H24I H 0.281914 0.508213 0.762852 0.186 Uiso 1 1 calc R U . . .
H24J H 0.358068 0.479871 0.763013 0.186 Uiso 1 1 calc R U . . .
C242 C 0.3315(7) 0.5455(6) 0.7785(5) 0.115(4) Uani 1 1 d . U . . .
N9 N 0.3352(9) 0.5712(6) 0.7967(7) 0.224(9) Uani 1 1 d . . . . .
C37A C -0.0479(10) 0.4282(12) 0.8981(11) 0.108(9) Uani 0.289(15) 1 d D U P A 2
C38A C -0.081(3) 0.3891(16) 0.9275(18) 0.136(14) Uani 0.289(15) 1 d D U P A 2
H38D H -0.059568 0.371060 0.953270 0.204 Uiso 0.289(15) 1 calc R U P A 2
H38E H -0.127963 0.404288 0.938733 0.204 Uiso 0.289(15) 1 calc R U P A 2
H38F H -0.078374 0.366412 0.909929 0.204 Uiso 0.289(15) 1 calc R U P A 2
C39A C -0.079(2) 0.457(2) 0.8580(13) 0.134(15) Uani 0.289(15) 1 d D U P A 2
H39D H -0.055355 0.482474 0.839749 0.201 Uiso 0.289(15) 1 calc R U P A 2
H39E H -0.075798 0.435437 0.839588 0.201 Uiso 0.289(15) 1 calc R U P A 2
H39F H -0.125387 0.473312 0.868392 0.201 Uiso 0.289(15) 1 calc R U P A 2
C40A C -0.0467(18) 0.4614(15) 0.9252(16) 0.128(12) Uani 0.289(15) 1 d D U P A 2
H40D H -0.024568 0.486687 0.905269 0.192 Uiso 0.289(15) 1 calc R U P A 2
H40E H -0.092081 0.477059 0.938370 0.192 Uiso 0.289(15) 1 calc R U P A 2
H40F H -0.022467 0.441943 0.949469 0.192 Uiso 0.289(15) 1 calc R U P A 2
C67A C 0.5147(6) 0.4294(5) 0.7873(4) 0.081(4) Uani 0.711(15) 1 d D U P C 2
C68A C 0.4608(6) 0.4168(7) 0.8276(4) 0.088(5) Uani 0.711(15) 1 d D U P C 2
H68D H 0.459666 0.382861 0.831915 0.132 Uiso 0.711(15) 1 calc R U P C 2
H68E H 0.469887 0.420106 0.854824 0.132 Uiso 0.711(15) 1 calc R U P C 2
H68F H 0.417979 0.439175 0.822188 0.132 Uiso 0.711(15) 1 calc R U P C 2
C69A C 0.5176(10) 0.4808(6) 0.7800(6) 0.124(6) Uani 0.711(15) 1 d D U P C 2
H69D H 0.552727 0.488307 0.753766 0.187 Uiso 0.711(15) 1 calc R U P C 2
H69E H 0.475028 0.503537 0.774309 0.187 Uiso 0.711(15) 1 calc R U P C 2
H69F H 0.526937 0.484468 0.806945 0.187 Uiso 0.711(15) 1 calc R U P C 2
C70A C 0.5805(7) 0.3926(8) 0.7965(6) 0.130(8) Uani 0.711(15) 1 d D U P C 2
H70D H 0.577381 0.359147 0.801215 0.195 Uiso 0.711(15) 1 calc R U P C 2
H70E H 0.616146 0.399536 0.770479 0.195 Uiso 0.711(15) 1 calc R U P C 2
H70F H 0.590049 0.395779 0.823629 0.195 Uiso 0.711(15) 1 calc R U P C 2
C52A C 0.0985(14) 0.3864(11) 0.6884(9) 0.086(7) Uani 0.276(13) 1 d D U P B 2
C53A C 0.136(2) 0.3835(19) 0.6414(11) 0.111(12) Uani 0.276(13) 1 d D U P B 2
H53D H 0.176463 0.356875 0.642904 0.167 Uiso 0.276(13) 1 calc R U P B 2
H53E H 0.108204 0.377105 0.625549 0.167 Uiso 0.276(13) 1 calc R U P B 2
H53F H 0.146928 0.414743 0.625066 0.167 Uiso 0.276(13) 1 calc R U P B 2
C54A C 0.0356(19) 0.4268(15) 0.6879(15) 0.114(12) Uani 0.276(13) 1 d D U P B 2
H54D H 0.012440 0.427712 0.719115 0.171 Uiso 0.276(13) 1 calc R U P B 2
H54E H 0.046049 0.458315 0.671925 0.171 Uiso 0.276(13) 1 calc R U P B 2
H54F H 0.007325 0.420677 0.672409 0.171 Uiso 0.276(13) 1 calc R U P B 2
C55A C 0.084(2) 0.3371(13) 0.7138(13) 0.106(11) Uani 0.276(13) 1 d D U P B 2
H55D H 0.059923 0.338488 0.744701 0.158 Uiso 0.276(13) 1 calc R U P B 2
H55E H 0.057758 0.329376 0.698149 0.158 Uiso 0.276(13) 1 calc R U P B 2
H55F H 0.126183 0.311572 0.715026 0.158 Uiso 0.276(13) 1 calc R U P B 2
C87A C 0.8039(8) 0.3050(6) 0.7898(5) 0.093(5) Uani 0.624(16) 1 d D U P F 2
C88A C 0.8519(11) 0.3360(8) 0.7696(6) 0.126(8) Uani 0.624(16) 1 d D U P F 2
H88D H 0.830759 0.367531 0.751044 0.189 Uiso 0.624(16) 1 calc R U P F 2
H88E H 0.865394 0.341887 0.793873 0.189 Uiso 0.624(16) 1 calc R U P F 2
H88F H 0.890845 0.319075 0.750596 0.189 Uiso 0.624(16) 1 calc R U P F 2
C89A C 0.8340(11) 0.2561(6) 0.8186(7) 0.110(7) Uani 0.624(16) 1 d D U P F 2
H89D H 0.801376 0.236639 0.831318 0.165 Uiso 0.624(16) 1 calc R U P F 2
H89E H 0.872853 0.238438 0.800046 0.165 Uiso 0.624(16) 1 calc R U P F 2
H89F H 0.847402 0.261250 0.843323 0.165 Uiso 0.624(16) 1 calc R U P F 2
C90A C 0.7415(10) 0.3323(10) 0.8161(7) 0.144(10) Uani 0.624(16) 1 d D U P F 2
H90D H 0.710323 0.311734 0.829277 0.216 Uiso 0.624(16) 1 calc R U P F 2
H90E H 0.752216 0.340295 0.840450 0.216 Uiso 0.624(16) 1 calc R U P F 2
H90F H 0.721418 0.362751 0.795833 0.216 Uiso 0.624(16) 1 calc R U P F 2
C77A C 0.6875(10) 0.3431(7) 0.5442(5) 0.068(6) Uani 0.446(15) 1 d D U P E 2
C78A C 0.6560(16) 0.3825(12) 0.5079(10) 0.139(13) Uani 0.446(15) 1 d D U P E 2
H78D H 0.676864 0.409725 0.497950 0.209 Uiso 0.446(15) 1 calc R U P E 2
H78E H 0.661821 0.368969 0.482106 0.209 Uiso 0.446(15) 1 calc R U P E 2
H78F H 0.608618 0.394430 0.519860 0.209 Uiso 0.446(15) 1 calc R U P E 2
C79A C 0.6565(15) 0.3006(9) 0.5602(9) 0.120(9) Uani 0.446(15) 1 d D U P E 2
H79D H 0.677711 0.275346 0.583915 0.180 Uiso 0.446(15) 1 calc R U P E 2
H79E H 0.609106 0.312144 0.572489 0.180 Uiso 0.446(15) 1 calc R U P E 2
H79F H 0.662309 0.286684 0.534735 0.180 Uiso 0.446(15) 1 calc R U P E 2
C80A C 0.7607(9) 0.3237(12) 0.5266(9) 0.098(9) Uani 0.446(15) 1 d D U P E 2
H80D H 0.780448 0.298082 0.550774 0.147 Uiso 0.446(15) 1 calc R U P E 2
H80E H 0.766915 0.309905 0.500981 0.147 Uiso 0.446(15) 1 calc R U P E 2
H80F H 0.782254 0.350636 0.516678 0.147 Uiso 0.446(15) 1 calc R U P E 2
C97A C 0.8216(10) 0.1256(7) 0.6206(5) 0.123(6) Uani 0.586(15) 1 d D U P G 2
C98A C 0.7547(11) 0.1393(11) 0.6100(9) 0.172(10) Uani 0.586(15) 1 d D U P G 2
H98D H 0.738059 0.175213 0.602202 0.258 Uiso 0.586(15) 1 calc R U P G 2
H98E H 0.757601 0.126652 0.584269 0.258 Uiso 0.586(15) 1 calc R U P G 2
H98F H 0.724486 0.125207 0.636426 0.258 Uiso 0.586(15) 1 calc R U P G 2
C99A C 0.8504(16) 0.0708(7) 0.6329(9) 0.180(13) Uani 0.586(15) 1 d D U P G 2
H99D H 0.894242 0.063517 0.639569 0.270 Uiso 0.586(15) 1 calc R U P G 2
H99E H 0.821289 0.055826 0.659610 0.270 Uiso 0.586(15) 1 calc R U P G 2
H99F H 0.854404 0.057271 0.607453 0.270 Uiso 0.586(15) 1 calc R U P G 2
C96 C 0.8695(14) 0.1507(10) 0.5832(9) 0.190(13) Uani 0.586(15) 1 d D U P G 2
H96A H 0.912596 0.140464 0.591833 0.285 Uiso 0.586(15) 1 calc R U P G 2
H96B H 0.874668 0.141520 0.555071 0.285 Uiso 0.586(15) 1 calc R U P G 2
H96C H 0.852235 0.186455 0.578468 0.285 Uiso 0.586(15) 1 calc R U P G 2
C72A C 0.7251(15) 0.4955(8) 0.6147(10) 0.075(7) Uani 0.293(15) 1 d D U P D 2
C73A C 0.674(3) 0.5435(18) 0.6170(18) 0.135(18) Uani 0.293(15) 1 d D U P D 2
H73D H 0.653542 0.543523 0.648678 0.203 Uiso 0.293(15) 1 calc R U P D 2
H73E H 0.695961 0.570448 0.603461 0.203 Uiso 0.293(15) 1 calc R U P D 2
H73F H 0.640660 0.547821 0.600248 0.203 Uiso 0.293(15) 1 calc R U P D 2
C74A C 0.757(2) 0.4959(14) 0.5659(10) 0.112(12) Uani 0.293(15) 1 d D U P D 2
H74D H 0.789996 0.464667 0.564113 0.168 Uiso 0.293(15) 1 calc R U P D 2
H74E H 0.722811 0.500367 0.549304 0.168 Uiso 0.293(15) 1 calc R U P D 2
H74F H 0.778111 0.522994 0.552517 0.168 Uiso 0.293(15) 1 calc R U P D 2
C75A C 0.779(2) 0.489(2) 0.6392(16) 0.129(13) Uani 0.293(15) 1 d D U P D 2
H75D H 0.811493 0.457806 0.637578 0.193 Uiso 0.293(15) 1 calc R U P D 2
H75E H 0.799967 0.516168 0.624803 0.193 Uiso 0.293(15) 1 calc R U P D 2
H75F H 0.758801 0.489588 0.670931 0.193 Uiso 0.293(15) 1 calc R U P D 2

loop_
_atom_site_aniso_label
_atom_site_aniso_U_11
_atom_site_aniso_U_22
_atom_site_aniso_U_33
_atom_site_aniso_U_23
_atom_site_aniso_U_13
_atom_site_aniso_U_12
Cu1 0.0620(7) 0.0491(7) 0.0482(6) -0.0120(5) -0.0054(5) -0.0088(6)
Cr1 0.0628(8) 0.0265(8) 0.0369(7) -0.0118(6) -0.0093(6) -0.0052(6)
Cr2 0.0493(8) 0.0328(8) 0.0354(7) -0.0090(6) -0.0059(6) -0.0073(6)
Cr3 0.0469(8) 0.0440(9) 0.0431(8) -0.0129(6) -0.0062(6) -0.0095(7)
Cr4 0.0530(8) 0.0421(9) 0.0479(8) -0.0101(7) 0.0030(7) -0.0121(7)
Cr5 0.0473(8) 0.0446(9) 0.0508(8) -0.0080(7) -0.0152(7) -0.0133(7)
Cr6 0.0413(7) 0.0380(8) 0.0361(7) -0.0013(6) -0.0131(6) -0.0106(6)
Cr7 0.0442(7) 0.0292(7) 0.0378(7) -0.0022(6) -0.0119(6) -0.0108(6)
Cr8 0.0424(7) 0.0352(8) 0.0414(7) -0.0071(6) -0.0038(6) -0.0037(6)
Cr9 0.0430(7) 0.0456(9) 0.0440(8) -0.0087(6) -0.0168(6) -0.0093(6)
Cr10 0.0445(8) 0.0490(10) 0.0905(11) -0.0062(8) -0.0191(8) -0.0083(7)
Cr11 0.0612(9) 0.0477(9) 0.0569(9) -0.0116(7) -0.0008(7) -0.0107(7)
F1 0.064(3) 0.038(3) 0.048(3) -0.018(2) -0.002(2) -0.013(2)
F2 0.087(3) 0.030(3) 0.039(2) -0.007(2) -0.012(2) -0.004(2)
F3 0.061(3) 0.025(2) 0.034(2) -0.0114(18) -0.005(2) -0.008(2)
F4 0.052(3) 0.050(3) 0.043(2) -0.019(2) -0.006(2) -0.013(2)
F5 0.049(3) 0.046(3) 0.039(2) -0.010(2) -0.004(2) -0.016(2)
F6 0.044(2) 0.045(3) 0.050(3) -0.015(2) -0.007(2) -0.012(2)
F7 0.050(3) 0.047(3) 0.041(2) -0.001(2) -0.012(2) -0.016(2)
F8 0.098(4) 0.071(4) 0.082(4) -0.018(3) -0.025(3) -0.019(3)
F9 0.048(2) 0.049(3) 0.041(2) -0.010(2) -0.006(2) -0.018(2)
F10 0.064(3) 0.035(3) 0.087(4) 0.008(3) -0.025(3) -0.019(2)
F11 0.053(3) 0.030(3) 0.050(3) -0.011(2) -0.014(2) -0.006(2)
F12 0.047(2) 0.040(3) 0.035(2) -0.007(2) -0.008(2) -0.007(2)
F13 0.042(2) 0.046(3) 0.053(3) -0.015(2) -0.011(2) -0.011(2)
F14 0.052(3) 0.043(3) 0.063(3) -0.016(2) -0.018(2) 0.000(2)
F15 0.068(3) 0.065(3) 0.055(3) -0.019(3) -0.003(2) -0.021(3)
O1 0.073(4) 0.043(4) 0.061(4) -0.027(3) -0.012(3) 0.009(3)
O2 0.079(4) 0.045(4) 0.043(3) -0.028(3) -0.014(3) 0.008(3)
C1 0.094(7) 0.039(6) 0.046(5) -0.021(4) -0.020(5) 0.012(5)
C2 0.128(9) 0.100(9) 0.085(6) -0.068(6) -0.052(7) 0.040(6)
C3 0.222(14) 0.171(15) 0.241(17) -0.173(13) -0.011(13) -0.053(11)
C4 0.274(15) 0.227(17) 0.244(17) -0.211(14) -0.183(15) 0.189(14)
C5 0.172(13) 0.224(15) 0.055(6) -0.064(7) -0.028(8) 0.009(10)
O3 0.079(4) 0.038(4) 0.050(3) -0.010(3) -0.008(3) -0.004(3)
O4 0.066(4) 0.028(3) 0.039(3) -0.006(3) -0.019(3) -0.007(3)
C6 0.065(6) 0.031(5) 0.072(6) -0.019(4) -0.031(5) -0.014(4)
C7 0.059(5) 0.034(5) 0.051(5) -0.005(3) -0.020(4) -0.007(4)
C8 0.089(7) 0.056(6) 0.079(6) -0.017(5) -0.026(5) 0.011(5)
C9 0.094(7) 0.049(6) 0.091(7) -0.009(5) -0.014(5) -0.032(5)
C10 0.084(7) 0.073(7) 0.087(7) -0.011(6) -0.042(6) -0.019(5)
O5 0.064(4) 0.040(4) 0.066(4) -0.018(3) -0.006(3) -0.021(3)
O6 0.082(4) 0.039(4) 0.051(4) -0.012(3) -0.019(3) -0.015(3)
C11 0.071(6) 0.023(5) 0.075(7) -0.014(5) -0.039(6) -0.002(4)
C12 0.124(8) 0.074(7) 0.119(8) -0.027(6) -0.067(7) -0.033(7)
C13 0.217(14) 0.118(11) 0.137(8) 0.027(8) -0.125(9) -0.093(11)
C14 0.127(9) 0.36(2) 0.243(16) -0.132(17) -0.027(10) -0.140(12)
C15 0.35(2) 0.066(7) 0.279(19) -0.002(9) -0.217(17) -0.077(10)
O7 0.063(4) 0.046(4) 0.071(4) -0.005(3) -0.003(3) -0.015(3)
O8 0.061(4) 0.040(4) 0.058(4) 0.002(3) 0.009(3) -0.009(3)
C16 0.085(7) 0.040(6) 0.060(6) -0.008(4) -0.005(5) -0.015(5)
C17 0.090(7) 0.048(6) 0.104(8) -0.002(5) 0.007(5) -0.017(6)
C18 0.169(12) 0.066(7) 0.106(9) -0.005(6) 0.005(8) -0.078(8)
C19 0.116(8) 0.095(11) 0.231(17) 0.014(10) 0.062(9) -0.035(8)
C20 0.217(13) 0.118(12) 0.074(8) 0.018(7) -0.021(8) -0.079(11)
O9 0.052(4) 0.056(4) 0.042(3) -0.024(3) -0.012(3) 0.004(3)
O10 0.052(3) 0.048(4) 0.042(3) -0.017(3) -0.012(3) -0.004(3)
C21 0.054(5) 0.033(5) 0.032(4) -0.009(4) -0.013(4) 0.003(4)
C22 0.067(5) 0.074(6) 0.056(5) -0.031(5) -0.027(4) 0.001(5)
C23 0.077(5) 0.140(11) 0.107(8) -0.066(8) -0.039(6) -0.008(6)
C24 0.157(11) 0.181(12) 0.055(6) -0.032(7) -0.037(7) -0.041(10)
C25 0.108(8) 0.097(7) 0.194(13) -0.097(8) -0.071(9) 0.005(7)
O11 0.076(4) 0.053(4) 0.052(4) -0.014(3) 0.015(3) -0.015(3)
O12 0.050(3) 0.052(4) 0.043(3) -0.009(3) 0.005(3) -0.008(3)
C26 0.049(5) 0.057(7) 0.047(4) -0.009(5) -0.004(4) -0.016(5)
C27 0.084(6) 0.081(7) 0.037(4) -0.008(5) 0.001(4) -0.014(5)
C28 0.182(12) 0.202(15) 0.091(9) -0.056(10) 0.075(9) -0.121(12)
C29 0.231(16) 0.109(9) 0.069(8) -0.043(7) 0.030(9) -0.034(9)
C30 0.138(10) 0.33(2) 0.047(7) -0.043(10) -0.013(7) 0.067(11)
O13 0.041(3) 0.052(4) 0.069(4) -0.006(3) -0.007(3) -0.011(3)
O14 0.046(3) 0.059(4) 0.070(4) -0.024(3) -0.015(3) -0.012(3)
C31 0.039(5) 0.073(7) 0.041(5) -0.014(5) 0.005(4) -0.024(5)
C32 0.057(5) 0.132(8) 0.074(6) -0.039(6) -0.015(5) -0.032(5)
C33 0.104(9) 0.268(18) 0.083(7) -0.088(9) -0.013(6) -0.031(10)
C34 0.064(6) 0.170(11) 0.087(8) -0.023(8) -0.033(6) -0.023(6)
C35 0.094(8) 0.143(10) 0.188(13) -0.065(9) -0.041(8) -0.057(8)
O15 0.051(4) 0.055(4) 0.067(4) -0.012(3) -0.012(3) -0.011(3)
O16 0.064(4) 0.045(4) 0.078(4) -0.007(3) 0.014(4) -0.002(3)
C36 0.052(5) 0.042(6) 0.103(8) -0.012(6) -0.001(5) -0.009(4)
C37 0.054(7) 0.066(9) 0.149(12) -0.006(9) 0.023(8) 0.004(7)
C38 0.096(14) 0.18(2) 0.160(12) -0.036(14) 0.065(11) 0.003(17)
C39 0.039(8) 0.131(17) 0.25(2) -0.035(15) -0.017(11) -0.007(10)
C40 0.104(15) 0.066(9) 0.24(2) -0.039(12) 0.017(15) 0.024(10)
O17 0.061(4) 0.045(4) 0.047(3) -0.007(3) -0.013(3) -0.020(3)
O18 0.087(4) 0.052(4) 0.043(3) -0.012(3) -0.008(3) -0.027(3)
C41 0.048(5) 0.048(6) 0.044(5) -0.015(5) 0.000(4) -0.017(4)
C42 0.133(8) 0.072(7) 0.086(6) 0.019(5) -0.071(6) -0.058(6)
C43 0.37(2) 0.231(18) 0.081(7) -0.022(9) -0.075(10) -0.185(16)
C44 0.233(15) 0.099(8) 0.132(10) 0.017(8) -0.104(11) -0.100(9)
C45 0.127(9) 0.152(14) 0.51(3) -0.084(18) -0.168(13) -0.032(9)
O19 0.058(4) 0.048(4) 0.074(4) -0.006(3) -0.004(3) -0.018(3)
O20 0.050(3) 0.043(4) 0.057(4) -0.008(3) -0.010(3) -0.009(3)
C46 0.060(6) 0.033(5) 0.065(6) -0.009(5) -0.021(5) -0.011(5)
C47 0.078(6) 0.042(5) 0.147(9) -0.015(6) -0.043(7) -0.007(5)
C48 0.083(6) 0.061(8) 0.271(17) -0.016(10) -0.072(9) 0.009(6)
C49 0.149(11) 0.059(8) 0.204(12) 0.038(8) -0.044(10) -0.024(8)
C50 0.243(17) 0.094(11) 0.272(16) -0.096(12) -0.160(15) 0.028(11)
O21 0.082(4) 0.097(5) 0.060(4) -0.003(4) -0.029(4) -0.047(4)
O22 0.059(4) 0.061(4) 0.055(4) -0.009(3) -0.020(3) -0.022(3)
C51 0.074(6) 0.057(6) 0.066(6) -0.005(5) -0.025(5) -0.031(5)
C52 0.097(9) 0.108(10) 0.061(8) -0.002(7) -0.038(7) -0.056(8)
C53 0.149(13) 0.144(13) 0.131(16) -0.068(11) -0.049(12) -0.058(11)
C54 0.189(18) 0.180(16) 0.119(13) 0.051(12) -0.104(13) -0.121(14)
C55 0.094(9) 0.154(17) 0.119(12) -0.023(11) -0.039(8) -0.077(10)
O23 0.053(3) 0.062(4) 0.061(4) -0.033(3) -0.015(3) -0.008(3)
O24 0.064(4) 0.056(4) 0.044(3) -0.001(3) -0.019(3) -0.016(3)
C56 0.072(6) 0.055(6) 0.052(5) -0.016(5) -0.010(5) -0.033(5)
C57 0.120(7) 0.086(7) 0.048(5) -0.016(5) -0.014(5) -0.050(6)
C58 0.129(9) 0.104(9) 0.090(8) -0.048(7) -0.037(7) -0.034(7)
C59 0.144(9) 0.325(19) 0.068(8) -0.094(11) 0.029(7) -0.113(10)
C60 0.47(2) 0.091(9) 0.068(8) 0.008(7) -0.121(13) -0.070(11)
O25 0.044(3) 0.041(4) 0.050(3) 0.002(3) 0.001(3) -0.004(3)
O26 0.037(3) 0.027(3) 0.042(3) -0.004(2) 0.002(3) -0.009(2)
C61 0.035(5) 0.040(4) 0.045(5) -0.008(4) -0.008(4) -0.004(4)
C62 0.047(4) 0.032(4) 0.051(4) -0.002(4) -0.008(4) -0.003(4)
C63 0.054(4) 0.041(6) 0.083(7) 0.001(5) -0.016(5) -0.003(4)
C64 0.079(6) 0.044(6) 0.054(5) 0.015(4) -0.012(4) -0.007(5)
C65 0.069(6) 0.045(6) 0.073(6) -0.016(5) -0.011(5) -0.015(5)
O27 0.045(3) 0.048(4) 0.059(4) -0.021(3) -0.005(3) -0.015(3)
O28 0.057(3) 0.065(4) 0.034(3) -0.005(3) -0.013(3) -0.023(3)
C66 0.059(6) 0.041(5) 0.047(5) -0.013(4) -0.019(4) -0.008(5)
C67 0.096(15) 0.092(15) 0.058(12) -0.033(11) -0.023(11) -0.027(11)
C68 0.137(19) 0.12(2) 0.11(2) -0.09(2) 0.014(18) -0.054(18)
C69 0.110(18) 0.10(2) 0.059(18) -0.044(16) -0.036(15) -0.035(17)
C70 0.16(3) 0.112(17) 0.07(2) -0.002(15) -0.07(2) -0.041(16)
O29 0.055(4) 0.061(5) 0.093(5) -0.016(4) -0.029(4) -0.019(3)
O30 0.042(3) 0.044(4) 0.094(5) -0.005(3) -0.005(3) -0.009(3)
C71 0.058(6) 0.039(5) 0.071(6) -0.016(4) -0.012(5) -0.010(4)
C72 0.064(8) 0.061(8) 0.135(11) -0.006(8) -0.005(8) -0.036(7)
C73 0.132(15) 0.053(12) 0.20(2) 0.024(12) -0.044(16) -0.046(11)
C74 0.086(9) 0.093(14) 0.22(2) -0.008(16) 0.034(12) -0.055(9)
C75 0.137(16) 0.088(14) 0.204(15) -0.068(12) -0.044(13) -0.041(12)
O31 0.035(3) 0.074(4) 0.041(3) -0.016(3) -0.014(3) -0.001(3)
O32 0.044(3) 0.066(4) 0.033(3) -0.007(3) -0.012(3) 0.006(3)
C76 0.045(5) 0.041(5) 0.041(4) -0.003(4) -0.006(4) -0.011(4)
C77 0.038(9) 0.087(10) 0.061(8) -0.032(8) -0.010(7) -0.005(8)
C78 0.067(11) 0.19(2) 0.091(17) -0.093(16) -0.023(11) -0.016(12)
C79 0.18(2) 0.095(11) 0.107(19) -0.064(12) -0.035(17) 0.008(12)
C80 0.108(14) 0.168(19) 0.057(10) -0.027(12) 0.019(10) -0.056(14)
O33 0.050(4) 0.053(5) 0.114(6) -0.011(4) -0.009(4) -0.005(3)
O34 0.048(3) 0.057(4) 0.066(4) -0.005(3) -0.018(3) -0.013(3)
C81 0.056(5) 0.049(6) 0.065(6) -0.023(5) -0.015(4) -0.013(5)
C82 0.053(5) 0.096(8) 0.098(7) -0.035(5) 0.000(5) -0.024(5)
C83 0.105(11) 0.169(15) 0.177(12) 0.054(10) 0.039(9) -0.011(10)
C84 0.076(8) 0.111(9) 0.197(14) -0.060(9) 0.041(8) -0.039(7)
C85 0.110(11) 0.44(3) 0.237(15) -0.230(17) 0.064(10) -0.171(14)
O35 0.068(4) 0.079(5) 0.079(5) 0.017(4) -0.043(4) -0.016(4)
O36 0.058(4) 0.068(4) 0.067(4) -0.036(3) -0.031(3) 0.007(3)
C86 0.043(5) 0.092(8) 0.058(5) -0.029(6) -0.022(5) -0.002(5)
C87 0.093(13) 0.134(13) 0.075(11) -0.040(12) -0.041(10) -0.026(12)
C88 0.159(19) 0.152(14) 0.117(18) -0.063(12) -0.062(14) -0.050(12)
C89 0.109(15) 0.21(3) 0.15(3) -0.03(3) -0.091(16) -0.041(18)
C90 0.118(17) 0.18(3) 0.062(13) -0.036(19) -0.017(13) -0.02(2)
O37 0.056(4) 0.055(4) 0.082(5) 0.009(3) -0.008(4) -0.002(3)
O38 0.060(4) 0.062(5) 0.109(6) 0.004(4) -0.021(4) -0.011(3)
C91 0.055(6) 0.071(8) 0.092(8) 0.014(6) -0.023(6) -0.005(5)
C92 0.066(6) 0.085(8) 0.150(9) 0.005(7) -0.056(7) -0.004(5)
C93 0.105(10) 0.154(13) 0.33(2) -0.104(14) -0.097(13) 0.066(9)
C94 0.112(11) 0.27(2) 0.156(10) 0.014(11) -0.096(10) -0.007(11)
C95 0.092(10) 0.156(13) 0.36(2) 0.047(14) -0.120(13) -0.050(9)
O39 0.087(5) 0.056(4) 0.058(4) -0.021(3) 0.015(4) -0.027(4)
O40 0.082(5) 0.062(5) 0.080(5) -0.033(4) 0.012(4) -0.017(4)
C244 0.060(6) 0.057(7) 0.076(6) -0.025(5) 0.007(5) -0.006(5)
C97 0.112(13) 0.100(15) 0.083(11) -0.044(9) 0.031(13) -0.023(12)
C98 0.17(2) 0.13(2) 0.12(2) -0.093(17) 0.02(2) -0.049(19)
C99 0.104(13) 0.21(3) 0.13(2) -0.11(2) 0.040(15) -0.003(15)
C100 0.18(3) 0.13(2) 0.069(12) -0.063(12) 0.007(17) -0.01(2)
O41 0.074(4) 0.047(4) 0.054(4) 0.006(3) -0.010(3) -0.016(3)
O42 0.072(4) 0.050(4) 0.085(5) -0.016(4) 0.016(4) -0.007(4)
C101 0.084(7) 0.043(5) 0.041(5) -0.005(4) -0.008(5) -0.012(5)
C102 0.072(6) 0.049(5) 0.075(6) -0.007(5) -0.011(5) -0.006(4)
C103 0.136(10) 0.064(8) 0.107(7) -0.044(6) -0.019(7) 0.028(7)
C104 0.111(8) 0.043(6) 0.137(9) 0.009(6) -0.013(7) -0.014(6)
C105 0.103(8) 0.083(9) 0.131(10) 0.006(7) -0.053(8) -0.015(7)
O43 0.070(4) 0.080(5) 0.042(3) -0.020(3) -0.006(3) -0.015(4)
O44 0.067(4) 0.062(4) 0.054(4) -0.009(3) -0.014(3) -0.014(3)
C106 0.065(6) 0.043(6) 0.050(5) -0.009(4) -0.022(5) 0.012(5)
C107 0.106(7) 0.060(6) 0.055(5) -0.019(5) -0.026(5) -0.003(5)
C108 0.131(8) 0.145(11) 0.069(7) -0.004(7) -0.041(7) -0.064(8)
C109 0.125(9) 0.188(13) 0.052(6) -0.044(7) -0.008(6) -0.055(9)
C110 0.34(2) 0.066(7) 0.136(12) -0.062(7) -0.101(13) 0.043(10)
Cu2 0.0617(6) 0.0343(6) 0.0388(6) -0.0024(5) -0.0133(5) -0.0099(5)
N1 0.152(9) 0.070(10) 0.054(8) -0.012(7) -0.016(7) -0.030(9)
N2 0.092(8) 0.044(8) 0.089(7) 0.011(7) -0.035(6) -0.019(7)
N3 0.092(7) 0.041(7) 0.045(6) -0.011(5) -0.011(6) -0.017(6)
N4 0.090(9) 0.038(8) 0.091(8) -0.023(7) -0.005(6) -0.003(7)
C221 0.202(12) 0.078(14) 0.074(11) -0.023(10) -0.031(10) -0.041(12)
C222 0.192(11) 0.072(14) 0.101(10) -0.015(10) -0.065(10) -0.042(11)
C223 0.131(12) 0.079(12) 0.118(10) 0.002(10) -0.063(9) -0.036(10)
C224 0.063(9) 0.035(13) 0.106(8) 0.011(8) -0.015(7) 0.006(8)
C225 0.088(8) 0.049(11) 0.068(10) -0.009(9) 0.019(8) -0.006(8)
C226 0.139(10) 0.040(9) 0.067(10) -0.012(8) -0.031(9) -0.028(9)
C227 0.139(10) 0.041(10) 0.112(9) -0.012(9) -0.074(9) -0.024(9)
C228 0.080(10) 0.054(10) 0.144(10) -0.001(10) -0.054(8) -0.034(9)
C229 0.075(10) 0.064(13) 0.116(10) 0.003(10) 0.018(8) -0.009(9)
C230 0.156(11) 0.084(13) 0.079(10) -0.025(10) 0.022(10) -0.016(11)
Cu3 0.0424(6) 0.0652(8) 0.0531(6) -0.0253(6) -0.0061(5) -0.0184(5)
Cr12 0.0430(8) 0.0878(12) 0.0380(7) -0.0132(7) -0.0097(6) -0.0262(8)
Cr13 0.0631(9) 0.0560(9) 0.0338(7) -0.0116(6) -0.0072(7) -0.0259(7)
Cr14 0.0505(8) 0.0526(9) 0.0389(7) -0.0089(7) -0.0130(6) -0.0069(7)
Cr15 0.0424(7) 0.0461(9) 0.0344(7) -0.0087(6) -0.0097(6) -0.0023(6)
Cr16 0.0463(7) 0.0398(8) 0.0414(7) -0.0040(6) -0.0130(6) -0.0103(6)
Cr17 0.0432(7) 0.0390(8) 0.0412(7) -0.0024(6) -0.0101(6) -0.0121(6)
Cr18 0.0420(7) 0.0482(9) 0.0335(7) -0.0074(6) -0.0097(6) -0.0138(6)
Cr19 0.0419(7) 0.0589(10) 0.0361(7) -0.0119(7) -0.0100(6) -0.0150(7)
Cr20 0.0384(7) 0.0956(13) 0.0354(7) -0.0166(8) -0.0054(6) -0.0177(8)
Cr21 0.0360(7) 0.0667(10) 0.0402(7) -0.0084(7) -0.0110(6) -0.0160(7)
Cr22 0.0364(7) 0.0528(9) 0.0419(7) -0.0108(6) -0.0118(6) -0.0100(6)
F16 0.076(3) 0.124(5) 0.058(3) -0.042(3) -0.004(3) -0.055(3)
F17 0.049(3) 0.128(5) 0.047(3) -0.007(3) -0.019(2) -0.018(3)
F18 0.056(3) 0.101(4) 0.042(3) -0.021(3) -0.007(2) -0.037(3)
F19 0.053(3) 0.052(3) 0.038(2) -0.013(2) -0.004(2) -0.020(2)
F20 0.044(2) 0.040(3) 0.037(2) -0.010(2) -0.009(2) -0.006(2)
F21 0.045(2) 0.040(3) 0.038(2) -0.011(2) -0.009(2) -0.008(2)
F22 0.056(3) 0.044(3) 0.046(3) 0.004(2) -0.020(2) -0.019(2)
F23 0.074(3) 0.056(3) 0.057(3) -0.010(2) -0.013(3) -0.002(3)
F24 0.048(3) 0.049(3) 0.053(3) -0.010(2) -0.006(2) -0.013(2)
F25 0.045(3) 0.092(4) 0.045(3) 0.004(3) -0.019(2) -0.025(3)
F26 0.041(2) 0.052(3) 0.035(2) -0.014(2) -0.0074(19) -0.016(2)
F27 0.035(2) 0.055(3) 0.037(2) -0.013(2) -0.0048(19) -0.011(2)
F28 0.039(2) 0.062(3) 0.039(2) -0.011(2) -0.007(2) -0.013(2)
F29 0.037(2) 0.055(3) 0.038(2) -0.011(2) -0.0107(19) -0.014(2)
F30 0.044(2) 0.051(3) 0.050(3) -0.013(2) -0.007(2) -0.017(2)
O45 0.058(4) 0.061(4) 0.049(4) -0.010(3) -0.006(3) -0.021(3)
O46 0.060(4) 0.078(5) 0.038(3) -0.018(3) -0.002(3) -0.040(3)
C111 0.042(5) 0.059(6) 0.038(5) -0.003(4) -0.010(4) -0.022(4)
C112 0.085(6) 0.065(6) 0.051(5) -0.011(4) -0.015(4) -0.024(5)
C113 0.145(9) 0.067(7) 0.059(6) -0.026(5) 0.021(6) -0.036(7)
C114 0.120(8) 0.111(10) 0.107(9) -0.064(7) -0.047(7) -0.025(7)
C115 0.085(7) 0.068(6) 0.075(6) -0.011(5) -0.013(5) -0.023(5)
O47 0.092(5) 0.076(5) 0.056(4) 0.000(4) -0.014(4) -0.034(4)
O48 0.041(3) 0.069(4) 0.063(4) -0.038(3) -0.001(3) -0.017(3)
C116 0.093(8) 0.087(8) 0.031(5) -0.023(5) 0.009(5) -0.057(6)
C117 0.111(8) 0.088(7) 0.052(5) -0.012(5) -0.010(5) -0.023(6)
C118 0.149(10) 0.116(10) 0.052(6) -0.001(6) 0.021(6) -0.023(8)
C119 0.182(13) 0.104(8) 0.067(8) -0.001(7) -0.008(8) 0.014(8)
C120 0.182(13) 0.182(13) 0.113(10) 0.003(10) -0.089(10) -0.076(11)
O49 0.043(3) 0.064(4) 0.047(3) -0.019(3) -0.015(3) -0.018(3)
O50 0.039(3) 0.061(4) 0.058(4) -0.011(3) -0.005(3) -0.014(3)
C121 0.041(5) 0.050(6) 0.049(5) -0.014(4) -0.009(4) -0.010(4)
C122 0.042(4) 0.063(6) 0.078(6) -0.023(4) 0.000(4) -0.020(4)
C123 0.073(6) 0.086(8) 0.115(7) -0.049(6) -0.019(6) -0.026(6)
C124 0.047(5) 0.083(8) 0.201(13) -0.068(8) 0.015(6) -0.027(5)
C125 0.104(8) 0.078(7) 0.120(9) 0.000(6) -0.021(7) -0.033(6)
O51 0.065(4) 0.066(4) 0.055(4) -0.008(3) -0.023(3) -0.013(3)
O52 0.086(4) 0.052(4) 0.039(3) -0.011(3) -0.021(3) -0.011(3)
C126 0.067(6) 0.051(6) 0.050(6) -0.011(5) -0.030(5) -0.009(5)
C127 0.069(5) 0.078(6) 0.070(6) -0.013(5) -0.035(5) 0.007(5)
C128 0.176(14) 0.062(7) 0.51(3) -0.006(12) -0.227(18) 0.024(8)
C129 0.058(6) 0.285(19) 0.127(10) 0.028(11) -0.039(7) -0.027(9)
C130 0.112(10) 0.36(2) 0.132(10) -0.115(13) -0.087(9) 0.028(13)
O53 0.088(5) 0.059(4) 0.045(4) -0.018(3) -0.021(3) -0.017(4)
O54 0.107(5) 0.069(5) 0.058(4) -0.013(3) 0.001(4) -0.058(4)
C131 0.096(8) 0.062(6) 0.073(7) -0.019(6) -0.023(6) -0.039(6)
C132 0.146(9) 0.096(8) 0.112(8) -0.026(6) -0.031(7) -0.072(8)
C133 0.145(10) 0.100(11) 0.44(3) -0.113(14) -0.119(14) -0.034(9)
C134 0.178(13) 0.076(10) 0.247(15) -0.077(10) -0.006(11) -0.044(9)
C135 0.242(18) 0.082(11) 0.212(12) 0.057(10) -0.070(12) -0.057(12)
O55 0.050(3) 0.059(4) 0.045(3) -0.018(3) -0.012(3) 0.008(3)
O56 0.051(3) 0.069(4) 0.051(4) -0.015(3) -0.020(3) 0.011(3)
C136 0.054(5) 0.059(6) 0.051(6) -0.016(5) -0.013(5) 0.007(4)
C137 0.082(7) 0.102(8) 0.088(7) -0.055(6) -0.034(5) 0.042(6)
C138 0.156(12) 0.239(18) 0.226(14) -0.172(14) -0.129(12) 0.148(12)
C139 0.139(12) 0.132(12) 0.255(18) -0.141(12) -0.014(11) 0.025(8)
C140 0.116(11) 0.204(16) 0.137(9) -0.070(10) 0.052(8) 0.045(10)
O57 0.046(3) 0.061(4) 0.044(3) 0.000(3) -0.009(3) -0.014(3)
O58 0.057(4) 0.065(4) 0.045(3) -0.002(3) -0.016(3) -0.027(3)
C141 0.029(4) 0.063(5) 0.058(6) -0.007(5) -0.011(4) -0.010(4)
C142 0.058(5) 0.064(6) 0.071(5) 0.000(5) -0.024(4) -0.025(4)
C143 0.171(11) 0.098(10) 0.197(13) 0.033(9) -0.130(11) -0.084(9)
C144 0.133(10) 0.084(9) 0.088(6) 0.005(6) -0.007(6) -0.050(8)
C145 0.078(6) 0.072(7) 0.150(10) -0.051(7) -0.016(6) -0.020(5)
O59 0.050(3) 0.058(4) 0.038(3) -0.007(3) -0.006(3) -0.013(3)
O60 0.059(4) 0.072(4) 0.030(3) -0.010(3) -0.011(3) -0.001(3)
C146 0.053(5) 0.072(7) 0.043(5) -0.016(5) -0.007(4) -0.018(5)
C147 0.057(5) 0.110(7) 0.040(5) -0.016(4) 0.004(4) -0.015(5)
C148 0.162(12) 0.129(10) 0.073(8) -0.050(7) 0.028(8) -0.036(9)
C149 0.087(7) 0.123(8) 0.045(5) 0.000(5) 0.008(5) -0.036(7)
C150 0.067(6) 0.250(17) 0.077(8) -0.010(9) -0.002(6) -0.053(9)
O61 0.059(3) 0.044(4) 0.048(3) -0.009(3) -0.021(3) -0.015(3)
O62 0.067(4) 0.040(4) 0.044(3) -0.012(3) -0.021(3) -0.008(3)
C151 0.059(5) 0.044(6) 0.035(4) -0.010(4) -0.016(4) -0.009(4)
C152 0.083(6) 0.041(5) 0.073(5) -0.003(4) -0.033(5) -0.024(4)
C153 0.105(8) 0.099(9) 0.094(6) 0.004(6) -0.028(6) -0.060(7)
C154 0.144(9) 0.068(8) 0.138(9) 0.001(7) -0.094(8) -0.048(7)
C155 0.131(9) 0.090(9) 0.182(12) -0.082(9) -0.032(8) -0.028(7)
O63 0.045(3) 0.068(4) 0.058(4) -0.017(3) -0.010(3) -0.015(3)
O64 0.052(4) 0.053(4) 0.040(3) -0.002(3) -0.013(3) -0.014(3)
C156 0.059(6) 0.044(6) 0.050(5) 0.002(4) -0.017(5) -0.019(5)
C157 0.082(6) 0.084(7) 0.042(5) -0.013(4) -0.024(5) -0.031(5)
C158 0.266(17) 0.158(11) 0.136(12) -0.098(9) -0.128(12) 0.033(11)
C159 0.106(7) 0.31(2) 0.102(10) -0.080(11) -0.058(8) -0.017(9)
C160 0.233(15) 0.200(13) 0.060(7) 0.036(8) -0.060(9) -0.128(12)
O65 0.050(4) 0.049(4) 0.072(4) 0.000(3) -0.009(3) -0.017(3)
O66 0.050(3) 0.040(4) 0.056(4) -0.010(3) -0.014(3) -0.007(3)
C161 0.057(6) 0.051(6) 0.052(5) -0.003(4) -0.014(5) -0.022(5)
C162 0.065(5) 0.052(6) 0.098(7) -0.006(5) -0.022(5) -0.028(5)
C163 0.066(6) 0.064(8) 0.240(15) 0.010(8) -0.012(7) -0.035(6)
C164 0.112(8) 0.073(8) 0.120(9) 0.027(6) -0.047(7) -0.040(7)
C165 0.181(12) 0.093(10) 0.139(9) -0.035(7) -0.055(9) -0.067(9)
O67 0.053(3) 0.059(4) 0.050(3) -0.019(3) 0.000(3) -0.022(3)
O68 0.052(4) 0.044(4) 0.064(4) 0.002(3) -0.014(3) -0.011(3)
C166 0.050(5) 0.050(5) 0.063(6) -0.017(5) -0.012(5) -0.013(4)
C167 0.073(6) 0.054(6) 0.108(7) -0.029(6) -0.021(5) 0.002(5)
C168 0.172(12) 0.111(12) 0.40(2) -0.138(14) -0.195(15) 0.083(10)
C169 0.258(18) 0.077(10) 0.133(9) -0.065(8) 0.047(9) -0.036(11)
C170 0.167(11) 0.072(8) 0.160(12) -0.034(8) -0.015(9) -0.054(8)
O69 0.057(4) 0.075(5) 0.043(3) -0.003(3) -0.022(3) -0.017(3)
O70 0.039(3) 0.053(4) 0.050(3) -0.017(3) 0.003(3) -0.017(3)
C171 0.070(6) 0.047(6) 0.037(4) -0.008(4) -0.007(5) -0.024(5)
C172 0.079(6) 0.072(6) 0.042(5) -0.001(4) -0.026(5) -0.026(5)
C173 0.295(18) 0.104(9) 0.100(9) -0.042(7) -0.124(11) -0.005(9)
C174 0.106(7) 0.214(15) 0.067(8) -0.006(8) -0.054(7) 0.017(8)
C175 0.217(13) 0.229(15) 0.067(7) 0.060(8) -0.082(9) -0.163(13)
O71 0.058(4) 0.059(4) 0.047(3) -0.023(3) -0.007(3) -0.026(3)
O72 0.047(3) 0.042(4) 0.061(4) -0.013(3) 0.003(3) -0.011(3)
C176 0.065(6) 0.052(5) 0.045(5) -0.018(4) 0.000(5) -0.019(5)
C177 0.106(7) 0.059(6) 0.102(7) -0.045(6) 0.009(6) -0.022(6)
C178 0.085(7) 0.132(12) 0.46(3) -0.208(16) 0.026(10) -0.032(7)
C179 0.186(13) 0.061(8) 0.189(12) -0.025(8) 0.042(10) -0.053(9)
C180 0.224(15) 0.152(14) 0.184(12) -0.124(11) -0.036(12) -0.052(12)
O73 0.054(4) 0.208(9) 0.042(4) -0.026(4) -0.004(3) -0.064(5)
O74 0.056(4) 0.093(5) 0.053(4) -0.009(3) -0.019(3) -0.036(4)
C181 0.040(5) 0.091(7) 0.050(6) -0.030(5) -0.011(4) -0.010(5)
C182 0.044(5) 0.177(10) 0.051(5) -0.035(6) -0.003(4) -0.045(6)
C183 0.092(8) 0.260(13) 0.185(13) -0.175(11) 0.036(8) -0.092(9)
C184 0.046(5) 0.171(12) 0.065(6) -0.016(7) -0.005(4) -0.046(6)
C185 0.104(9) 0.347(17) 0.056(7) 0.026(9) -0.037(7) -0.128(11)
O75 0.068(4) 0.100(6) 0.042(4) -0.025(4) 0.001(3) 0.008(4)
O76 0.045(3) 0.052(4) 0.071(4) -0.015(3) 0.002(3) -0.007(3)
C186 0.036(5) 0.078(7) 0.089(8) -0.045(6) -0.026(6) 0.006(5)
C187 0.096(7) 0.111(9) 0.195(12) -0.100(8) -0.071(7) 0.016(7)
C188 0.124(11) 0.085(9) 0.287(16) -0.082(9) -0.049(11) -0.021(8)
C189 0.190(12) 0.178(15) 0.161(11) -0.137(10) -0.072(9) 0.075(11)
C190 0.170(11) 0.177(15) 0.41(2) -0.200(16) -0.180(14) 0.035(11)
O77 0.038(3) 0.105(5) 0.041(3) -0.008(3) -0.010(3) -0.015(3)
O78 0.037(3) 0.196(8) 0.036(4) -0.023(4) 0.000(3) -0.029(4)
C191 0.033(4) 0.098(8) 0.049(6) -0.021(5) -0.007(4) -0.008(5)
C192 0.031(5) 0.192(11) 0.049(5) -0.017(6) -0.005(4) 0.002(6)
C193 0.042(7) 0.64(3) 0.097(9) -0.082(16) -0.005(7) -0.088(14)
C194 0.067(8) 0.268(17) 0.081(7) 0.021(9) 0.014(6) -0.054(10)
C195 0.098(11) 0.186(13) 0.35(3) -0.069(14) 0.103(13) 0.003(11)
O79 0.082(4) 0.064(5) 0.072(4) -0.007(3) -0.044(4) -0.026(4)
O80 0.091(5) 0.090(5) 0.043(4) -0.020(4) 0.003(3) -0.055(4)
C196 0.042(5) 0.066(6) 0.083(7) -0.022(6) -0.006(5) -0.019(5)
C197 0.114(8) 0.083(7) 0.118(8) -0.031(6) -0.034(7) -0.051(7)
C198 0.50(3) 0.131(15) 0.217(14) -0.125(12) 0.122(18) -0.159(19)
C199 0.278(19) 0.075(9) 0.265(15) 0.009(10) -0.173(15) -0.058(11)
C200 0.157(11) 0.146(15) 0.48(3) -0.045(17) -0.146(14) -0.089(12)
O81 0.041(4) 0.108(6) 0.057(4) 0.014(4) -0.017(3) -0.027(3)
O82 0.041(3) 0.107(5) 0.051(4) 0.004(4) -0.012(3) -0.025(3)
C201 0.050(6) 0.068(6) 0.046(5) 0.003(4) -0.011(5) -0.016(5)
C202 0.060(5) 0.088(7) 0.059(5) 0.018(5) -0.011(5) -0.032(5)
C203 0.070(6) 0.142(11) 0.122(10) 0.038(8) -0.007(7) -0.063(7)
C204 0.110(8) 0.088(7) 0.101(9) 0.009(6) 0.006(7) -0.040(6)
C205 0.124(10) 0.158(12) 0.051(6) 0.002(6) 0.006(6) -0.059(9)
O83 0.047(3) 0.073(4) 0.065(4) -0.038(3) -0.028(3) 0.012(3)
O84 0.045(3) 0.071(4) 0.061(4) -0.032(3) -0.017(3) -0.002(3)
C206 0.037(5) 0.060(5) 0.039(5) -0.016(4) 0.003(4) -0.013(4)
C207 0.060(5) 0.064(6) 0.071(5) -0.032(5) 0.003(5) -0.014(4)
C208 0.103(8) 0.109(11) 0.284(18) -0.124(12) -0.051(10) 0.031(7)
C209 0.32(2) 0.122(13) 0.117(8) -0.080(9) -0.071(11) 0.001(12)
C210 0.186(13) 0.109(12) 0.292(18) -0.091(12) 0.089(14) -0.099(11)
O85 0.048(3) 0.050(4) 0.069(4) -0.019(3) -0.024(3) -0.006(3)
O86 0.043(3) 0.078(4) 0.043(3) -0.013(3) -0.020(3) -0.003(3)
C211 0.059(6) 0.045(6) 0.061(5) -0.007(4) -0.025(5) -0.018(5)
C212 0.067(5) 0.076(6) 0.053(5) 0.012(5) -0.027(5) -0.019(5)
C213 0.133(10) 0.084(7) 0.104(9) 0.017(7) -0.033(8) -0.038(7)
C214 0.096(7) 0.193(14) 0.061(7) 0.018(8) -0.046(6) -0.046(8)
C215 0.113(8) 0.114(9) 0.060(6) -0.014(6) -0.029(6) -0.020(7)
O87 0.054(4) 0.058(4) 0.086(4) -0.046(3) -0.015(3) -0.005(3)
O88 0.049(3) 0.036(4) 0.083(4) -0.010(3) -0.021(3) -0.016(3)
C216 0.075(7) 0.055(6) 0.074(7) -0.026(5) -0.033(6) -0.016(6)
C217 0.142(10) 0.084(8) 0.190(12) -0.082(8) -0.044(9) -0.025(8)
C218 0.182(13) 0.244(19) 0.63(3) -0.33(2) -0.180(18) 0.024(14)
C219 0.183(13) 0.156(15) 0.280(17) -0.176(13) -0.053(12) 0.022(12)
C220 0.44(3) 0.064(11) 0.32(2) 0.008(13) -0.054(18) -0.076(17)
Cu4 0.0370(5) 0.0497(7) 0.0365(5) -0.0096(5) -0.0131(4) -0.0040(5)
N5 0.102(7) 0.096(8) 0.102(8) -0.017(6) -0.041(6) -0.023(6)
N6 0.075(6) 0.150(10) 0.064(6) 0.017(6) -0.034(5) -0.036(7)
N7 0.124(8) 0.115(9) 0.077(7) -0.010(6) -0.053(7) -0.001(7)
N8 0.090(6) 0.090(7) 0.044(4) 0.006(4) -0.036(4) -0.032(5)
C231 0.162(11) 0.122(11) 0.106(9) -0.042(8) -0.029(7) -0.063(10)
C232 0.115(9) 0.148(12) 0.109(9) -0.033(9) -0.034(7) -0.026(8)
C233 0.087(7) 0.110(10) 0.128(10) 0.004(8) -0.050(7) -0.053(6)
C234 0.052(6) 0.129(10) 0.058(6) -0.034(7) -0.015(5) 0.017(6)
C235 0.069(7) 0.125(10) 0.048(6) -0.016(6) -0.013(5) 0.008(6)
C236 0.137(10) 0.101(10) 0.100(8) -0.007(7) -0.061(6) -0.052(8)
C237 0.119(9) 0.111(10) 0.102(8) -0.029(7) -0.042(7) -0.028(7)
C238 0.087(7) 0.091(8) 0.105(8) 0.003(7) -0.041(6) -0.050(6)
C239 0.070(7) 0.087(8) 0.072(7) -0.015(6) -0.007(6) -0.006(6)
C240 0.083(8) 0.107(9) 0.095(8) -0.037(7) -0.019(7) -0.008(7)
N1A 0.108(10) 0.032(10) 0.096(10) -0.021(8) -0.018(8) 0.005(9)
N2A 0.117(11) 0.032(10) 0.079(9) -0.013(9) -0.037(8) -0.015(9)
N3A 0.097(10) 0.027(10) 0.067(9) -0.017(8) -0.016(8) -0.001(9)
N4A 0.102(9) 0.031(9) 0.087(9) -0.007(8) -0.023(8) -0.027(8)
C241 0.158(14) 0.049(14) 0.079(13) -0.013(11) -0.016(11) -0.016(14)
C1A 0.180(13) 0.068(16) 0.074(13) -0.033(13) -0.033(9) -0.020(13)
C1B 0.167(14) 0.063(16) 0.097(13) -0.034(12) -0.043(12) -0.017(14)
C1C 0.117(13) 0.048(13) 0.102(12) -0.017(11) -0.030(9) -0.026(11)
C1D 0.084(11) 0.023(15) 0.098(11) -0.017(11) -0.016(9) 0.006(10)
C1E 0.105(11) 0.038(11) 0.051(11) -0.017(9) -0.001(9) -0.007(10)
C1F 0.136(12) 0.042(13) 0.075(12) -0.012(11) -0.033(8) -0.022(11)
C1G 0.109(12) 0.037(13) 0.094(12) -0.012(10) -0.051(11) -0.017(12)
C1H 0.081(11) 0.040(14) 0.112(13) 0.004(11) -0.025(9) -0.011(11)
C1I 0.096(12) 0.041(15) 0.098(13) 0.003(12) -0.006(10) -0.001(11)
C243 0.132(10) 0.141(12) 0.122(10) -0.079(9) -0.038(9) -0.010(9)
C242 0.117(10) 0.114(12) 0.130(11) -0.056(9) -0.023(9) -0.028(9)
N9 0.258(19) 0.183(16) 0.32(2) -0.161(16) -0.076(16) -0.058(14)
C37A 0.056(12) 0.078(15) 0.145(17) -0.019(11) 0.014(11) 0.006(11)
C38A 0.091(17) 0.129(19) 0.15(2) -0.020(14) 0.021(14) -0.038(15)
C39A 0.027(16) 0.15(3) 0.16(2) -0.02(2) 0.012(16) 0.01(2)
C40A 0.08(2) 0.08(2) 0.17(3) -0.045(19) 0.00(2) 0.035(17)
C67A 0.083(8) 0.111(10) 0.067(7) -0.046(8) -0.023(6) -0.019(7)
C68A 0.086(9) 0.136(15) 0.052(7) -0.045(9) -0.022(6) -0.014(9)
C69A 0.137(16) 0.145(12) 0.134(14) -0.101(11) 0.004(12) -0.056(11)
C70A 0.086(10) 0.212(18) 0.077(12) -0.039(13) -0.039(9) 0.004(11)
C52A 0.101(16) 0.112(16) 0.070(13) -0.006(13) -0.039(12) -0.057(12)
C53A 0.15(3) 0.14(3) 0.076(14) -0.029(17) -0.034(16) -0.07(2)
C54A 0.110(18) 0.15(2) 0.10(3) -0.02(2) -0.061(17) -0.034(17)
C55A 0.16(3) 0.119(17) 0.09(2) -0.011(18) -0.06(2) -0.083(17)
C87A 0.099(11) 0.111(11) 0.086(10) -0.037(8) -0.052(8) -0.009(8)
C88A 0.177(17) 0.134(16) 0.137(16) -0.056(12) -0.079(13) -0.068(14)
C89A 0.133(17) 0.129(14) 0.086(13) -0.024(10) -0.073(13) -0.016(11)
C90A 0.140(14) 0.21(2) 0.097(16) -0.091(15) -0.065(11) 0.025(14)
C77A 0.067(11) 0.084(12) 0.047(10) -0.025(8) -0.007(9) -0.007(9)
C78A 0.15(2) 0.18(2) 0.039(13) -0.013(14) -0.025(16) 0.016(19)
C79A 0.15(2) 0.131(16) 0.119(19) -0.095(14) 0.018(16) -0.064(16)
C80A 0.078(11) 0.15(2) 0.076(17) -0.074(16) 0.004(10) -0.015(12)
C97A 0.167(14) 0.109(12) 0.062(10) -0.032(9) 0.023(10) -0.023(12)
C98A 0.239(19) 0.20(2) 0.110(18) -0.077(18) -0.048(15) -0.055(18)
C99A 0.26(3) 0.105(12) 0.117(18) -0.075(12) 0.06(2) -0.013(16)
C96 0.21(2) 0.15(2) 0.105(16) -0.036(15) 0.092(18) -0.01(2)
C72A 0.075(15) 0.045(11) 0.107(15) -0.023(12) -0.010(11) -0.023(10)
C73A 0.13(3) 0.044(12) 0.17(3) -0.02(2) 0.04(2) -0.016(18)
C74A 0.15(3) 0.08(2) 0.105(15) -0.018(16) 0.016(15) -0.06(2)
C75A 0.15(3) 0.12(3) 0.16(3) -0.03(3) -0.05(2) -0.08(2)

loop_
_atom_type_symbol
_atom_type_description
_atom_type_scat_dispersion_real
_atom_type_scat_dispersion_imag
_atom_type_scat_source
C C 0.0033 0.0016 'International Tables Vol C Tables 4.2.6.8 and 6.1.1.4'
H H 0.0000 0.0000 'International Tables Vol C Tables 4.2.6.8 and 6.1.1.4'
Cr Cr 0.3209 0.6236 'International Tables Vol C Tables 4.2.6.8 and 6.1.1.4'
Cu Cu 0.3201 1.2651 'International Tables Vol C Tables 4.2.6.8 and 6.1.1.4'
F F 0.0171 0.0103 'International Tables Vol C Tables 4.2.6.8 and 6.1.1.4'
N N 0.0061 0.0033 'International Tables Vol C Tables 4.2.6.8 and 6.1.1.4'
O O 0.0106 0.0060 'International Tables Vol C Tables 4.2.6.8 and 6.1.1.4'

loop_
_exptl_crystal_face_index_h
_exptl_crystal_face_index_k
_exptl_crystal_face_index_l
_exptl_crystal_face_perp_dist
0 0 1 0.0953
0 0 -1 0.0953
1 2 2 0.1530
-1 -2 -2 0.1530
1 1 0 0.1752
-1 -1 0 0.1752
25 8 34 0.1092
-25 -8 -34 0.1092
-1 -15 34 0.0968
1 15 -34 0.0968
-20 21 8 0.0874
20 -21 -8 0.0874

loop_
_geom_angle_atom_site_label_1
_geom_angle_atom_site_label_2
_geom_angle_atom_site_label_3
_geom_angle
_geom_angle_site_symmetry_1
_geom_angle_site_symmetry_3
_geom_angle_publ_flag
F1 Cu1 F15 91.20(18) . . ?
F1 Cu1 O41 165.3(2) . . ?
F1 Cu1 O43 87.8(2) . . ?
O1 Cu1 F1 94.2(2) . . ?
O1 Cu1 F15 92.5(2) . . ?
O1 Cu1 O41 85.7(2) . . ?
O1 Cu1 O43 173.2(3) . . ?
O41 Cu1 F15 103.5(2) . . ?
O43 Cu1 F15 93.9(2) . . ?
O43 Cu1 O41 90.7(3) . . ?
F1 Cr1 F3 89.99(18) . . ?
F1 Cr1 O2 93.0(2) . . ?
F1 Cr1 O4 89.0(2) . . ?
F1 Cr1 O6 179.0(2) . . ?
F2 Cr1 F1 89.5(2) . . ?
F2 Cr1 F3 89.96(18) . . ?
F2 Cr1 O2 90.4(2) . . ?
F2 Cr1 O4 177.9(2) . . ?
F2 Cr1 O6 89.5(2) . . ?
F3 Cr1 O4 91.46(19) . . ?
O2 Cr1 F3 177.0(2) . . ?
O2 Cr1 O4 88.3(2) . . ?
O2 Cr1 O6 87.3(2) . . ?
O6 Cr1 F3 89.7(2) . . ?
O6 Cr1 O4 92.0(2) . . ?
F3 Cr2 F4 89.49(17) . . ?
F3 Cr2 O3 90.3(2) . . ?
F3 Cr2 O5 92.8(2) . . ?
F3 Cr2 O8 175.1(2) . . ?
F3 Cr2 O10 89.3(2) . . ?
F4 Cr2 O3 178.8(2) . . ?
F4 Cr2 O5 88.0(2) . . ?
F4 Cr2 O10 89.93(19) . . ?
O3 Cr2 O5 90.8(2) . . ?
O3 Cr2 O10 91.3(2) . . ?
O8 Cr2 F4 95.3(2) . . ?
O8 Cr2 O3 84.9(2) . . ?
O8 Cr2 O5 86.6(3) . . ?
O8 Cr2 O10 91.5(2) . . ?
O10 Cr2 O5 177.0(2) . . ?
F4 Cr3 F5 91.32(18) . . ?
F4 Cr3 O7 91.5(2) . . ?
F4 Cr3 O9 89.67(19) . . ?
F4 Cr3 O12 175.6(2) . . ?
F4 Cr3 O14 89.0(2) . . ?
F5 Cr3 O7 175.9(2) . . ?
F5 Cr3 O9 89.6(2) . . ?
F5 Cr3 O12 91.8(2) . . ?
F5 Cr3 O14 89.0(2) . . ?
O7 Cr3 O9 93.4(2) . . ?
O7 Cr3 O14 88.1(3) . . ?
O12 Cr3 O7 85.6(2) . . ?
O12 Cr3 O9 87.2(2) . . ?
O12 Cr3 O14 94.3(2) . . ?
O14 Cr3 O9 178.0(2) . . ?
F5 Cr4 O11 90.7(2) . . ?
F5 Cr4 O13 90.9(2) . . ?
F5 Cr4 O16 176.7(2) . . ?
F5 Cr4 O18 89.6(2) . . ?
F6 Cr4 F5 89.69(17) . . ?
F6 Cr4 O11 178.7(2) . . ?
F6 Cr4 O13 87.4(2) . . ?
F6 Cr4 O16 92.7(2) . . ?
F6 Cr4 O18 90.5(2) . . ?
O11 Cr4 O13 93.8(3) . . ?
O11 Cr4 O16 86.9(3) . . ?
O11 Cr4 O18 88.4(3) . . ?
O13 Cr4 O16 87.0(3) . . ?
O18 Cr4 O13 177.8(2) . . ?
O18 Cr4 O16 92.6(3) . . ?
F6 Cr5 O15 91.0(2) . . ?
F6 Cr5 O17 91.3(2) . . ?
F6 Cr5 O20 178.6(2) . . ?
F6 Cr5 O22 89.0(2) . . ?
F7 Cr5 F6 87.92(17) . . ?
F7 Cr5 O15 178.5(2) . . ?
F7 Cr5 O17 88.5(2) . . ?
F7 Cr5 O20 93.4(2) . . ?
F7 Cr5 O22 90.9(2) . . ?
O15 Cr5 O17 92.6(2) . . ?
O15 Cr5 O22 88.0(2) . . ?
O20 Cr5 O15 87.7(2) . . ?
O20 Cr5 O17 88.3(2) . . ?
O20 Cr5 O22 91.5(2) . . ?
O22 Cr5 O17 179.4(2) . . ?
F7 Cr6 O19 91.1(2) . . ?
F7 Cr6 O21 93.1(2) . . ?
F7 Cr6 O24 174.1(2) . . ?
F8 Cr6 F7 88.6(2) . . ?
F8 Cr6 F9 95.2(2) . . ?
F8 Cr6 O19 172.1(2) . . ?
F8 Cr6 O21 83.4(3) . . ?
F8 Cr6 O24 86.8(2) . . ?
F9 Cr6 F7 86.74(17) . . ?
F9 Cr6 O19 92.6(2) . . ?
F9 Cr6 O21 178.6(3) . . ?
F9 Cr6 O24 90.1(2) . . ?
O21 Cr6 O19 88.8(3) . . ?
O24 Cr6 O19 94.0(2) . . ?
O24 Cr6 O21 90.0(2) . . ?
F9 Cr7 F11 179.1(2) . . ?
F9 Cr7 O23 91.9(2) . . ?
F9 Cr7 O26 87.28(19) . . ?
F9 Cr7 O28 90.5(2) . . ?
F10 Cr7 F9 91.2(2) . . ?
F10 Cr7 F11 87.93(19) . . ?
F10 Cr7 O23 94.3(2) . . ?
F10 Cr7 O26 178.2(2) . . ?
F10 Cr7 O28 89.7(2) . . ?
F11 Cr7 O23 88.6(2) . . ?
F11 Cr7 O26 93.57(18) . . ?
F11 Cr7 O28 89.1(2) . . ?
O23 Cr7 O26 86.7(2) . . ?
O23 Cr7 O28 175.4(2) . . ?
O26 Cr7 O28 89.4(2) . . ?
F11 Cr8 F12 90.38(17) . . ?
F11 Cr8 O25 90.0(2) . . ?
F11 Cr8 O27 91.1(2) . . ?
F11 Cr8 O30 175.0(2) . . ?
F11 Cr8 O32 89.0(2) . . ?
F12 Cr8 O25 179.2(2) . . ?
F12 Cr8 O27 87.47(19) . . ?
F12 Cr8 O32 89.90(18) . . ?
O25 Cr8 O32 90.9(2) . . ?
O27 Cr8 O25 91.7(2) . . ?
O27 Cr8 O32 177.4(2) . . ?
O30 Cr8 F12 94.6(2) . . ?
O30 Cr8 O25 85.0(2) . . ?
O30 Cr8 O27 88.6(2) . . ?
O30 Cr8 O32 91.5(3) . . ?
F12 Cr9 O29 92.0(2) . . ?
F12 Cr9 O31 89.84(18) . . ?
F12 Cr9 O34 175.7(2) . . ?
F12 Cr9 O36 91.1(2) . . ?
F13 Cr9 F12 90.19(18) . . ?
F13 Cr9 O29 177.3(2) . . ?
F13 Cr9 O31 88.7(2) . . ?
F13 Cr9 O34 93.6(2) . . ?
F13 Cr9 O36 90.9(2) . . ?
O31 Cr9 O29 92.8(2) . . ?
O34 Cr9 O29 84.3(2) . . ?
O34 Cr9 O31 88.2(2) . . ?
O34 Cr9 O36 90.9(2) . . ?
O36 Cr9 O29 87.6(3) . . ?
O36 Cr9 O31 179.0(2) . . ?
F13 Cr10 F14 90.31(18) . . ?
F13 Cr10 O33 90.9(2) . . ?
F13 Cr10 O35 91.4(2) . . ?
F13 Cr10 O38 176.0(2) . . ?
F13 Cr10 O40 90.0(2) . . ?
F14 Cr10 O33 178.3(3) . . ?
F14 Cr10 O35 90.0(2) . . ?
F14 Cr10 O38 93.7(2) . . ?
F14 Cr10 O40 91.5(2) . . ?
O35 Cr10 O33 91.2(3) . . ?
O35 Cr10 O38 88.1(3) . . ?
O35 Cr10 O40 178.0(3) . . ?
O38 Cr10 O33 85.2(3) . . ?
O38 Cr10 O40 90.4(3) . . ?
O40 Cr10 O33 87.3(3) . . ?
F14 Cr11 O37 89.0(2) . . ?
F14 Cr11 O39 91.8(2) . . ?
F14 Cr11 O42 174.8(2) . . ?
F14 Cr11 O44 89.5(2) . . ?
F15 Cr11 F14 89.4(2) . . ?
F15 Cr11 O37 178.4(3) . . ?
F15 Cr11 O39 89.9(2) . . ?
F15 Cr11 O42 94.8(3) . . ?
F15 Cr11 O44 93.2(2) . . ?
O39 Cr11 O37 90.6(3) . . ?
O42 Cr11 O37 86.8(3) . . ?
O42 Cr11 O39 85.2(3) . . ?
O44 Cr11 O37 86.4(3) . . ?
O44 Cr11 O39 176.8(3) . . ?
O44 Cr11 O42 93.3(3) . . ?
Cr1 F1 Cu1 122.6(2) . . ?
Cr1 F2 Cu2 137.1(2) . . ?
Cr2 F3 Cr1 123.2(2) . . ?
Cr3 F4 Cr2 121.9(2) . . ?
Cr3 F5 Cr4 123.4(2) . . ?
Cr4 F6 Cr5 123.4(2) . . ?
Cr5 F7 Cr6 122.2(2) . . ?
Cr7 F9 Cr6 127.7(2) . . ?
Cr7 F10 Cu2 164.9(3) . . ?
Cr8 F11 Cr7 123.0(2) . . ?
Cr9 F12 Cr8 122.7(2) . . ?
Cr9 F13 Cr10 122.9(2) . . ?
Cr10 F14 Cr11 123.0(2) . . ?
Cr11 F15 Cu1 111.5(2) . . ?
C1 O1 Cu1 134.5(5) . . ?
C1 O2 Cr1 130.9(5) . . ?
O1 C1 O2 126.9(7) . . ?
O1 C1 C2 117.7(7) . . ?
O2 C1 C2 115.4(7) . . ?
C1 C2 C5 107.3(8) . . ?
C3 C2 C1 108.1(9) . . ?
C3 C2 C5 106.7(10) . . ?
C4 C2 C1 110.7(8) . . ?
C4 C2 C3 113.3(11) . . ?
C4 C2 C5 110.4(11) . . ?
C2 C3 H3A 109.5 . . ?
C2 C3 H3B 109.5 . . ?
C2 C3 H3C 109.5 . . ?
H3A C3 H3B 109.5 . . ?
H3A C3 H3C 109.5 . . ?
H3B C3 H3C 109.5 . . ?
C2 C4 H4A 109.5 . . ?
C2 C4 H4B 109.5 . . ?
C2 C4 H4C 109.5 . . ?
H4A C4 H4B 109.5 . . ?
H4A C4 H4C 109.5 . . ?
H4B C4 H4C 109.5 . . ?
C2 C5 H5A 109.5 . . ?
C2 C5 H5B 109.5 . . ?
C2 C5 H5C 109.5 . . ?
H5A C5 H5B 109.5 . . ?
H5A C5 H5C 109.5 . . ?
H5B C5 H5C 109.5 . . ?
C6 O3 Cr2 130.2(5) . . ?
C6 O4 Cr1 136.6(5) . . ?
O3 C6 C7 115.9(7) . . ?
O4 C6 O3 124.0(7) . . ?
O4 C6 C7 120.1(7) . . ?
C8 C7 C6 111.1(6) . . ?
C8 C7 C9 110.0(7) . . ?
C8 C7 C10 111.8(7) . . ?
C9 C7 C6 107.1(6) . . ?
C9 C7 C10 110.3(7) . . ?
C10 C7 C6 106.5(6) . . ?
C7 C8 H8A 109.5 . . ?
C7 C8 H8B 109.5 . . ?
C7 C8 H8C 109.5 . . ?
H8A C8 H8B 109.5 . . ?
H8A C8 H8C 109.5 . . ?
H8B C8 H8C 109.5 . . ?
C7 C9 H9A 109.5 . . ?
C7 C9 H9B 109.5 . . ?
C7 C9 H9C 109.5 . . ?
H9A C9 H9B 109.5 . . ?
H9A C9 H9C 109.5 . . ?
H9B C9 H9C 109.5 . . ?
C7 C10 H10A 109.5 . . ?
C7 C10 H10B 109.5 . . ?
C7 C10 H10C 109.5 . . ?
H10A C10 H10B 109.5 . . ?
H10A C10 H10C 109.5 . . ?
H10B C10 H10C 109.5 . . ?
C11 O5 Cr2 132.3(5) . . ?
C11 O6 Cr1 130.3(5) . . ?
O5 C11 C12 115.1(8) . . ?
O6 C11 O5 126.4(7) . . ?
O6 C11 C12 118.3(8) . . ?
C13 C12 C11 109.7(8) . . ?
C13 C12 C14 112.9(10) . . ?
C13 C12 C15 112.8(10) . . ?
C14 C12 C11 109.8(8) . . ?
C14 C12 C15 105.6(11) . . ?
C15 C12 C11 105.7(8) . . ?
C12 C13 H13A 109.5 . . ?
C12 C13 H13B 109.5 . . ?
C12 C13 H13C 109.5 . . ?
H13A C13 H13B 109.5 . . ?
H13A C13 H13C 109.5 . . ?
H13B C13 H13C 109.5 . . ?
C12 C14 H14A 109.5 . . ?
C12 C14 H14B 109.5 . . ?
C12 C14 H14C 109.5 . . ?
H14A C14 H14B 109.5 . . ?
H14A C14 H14C 109.5 . . ?
H14B C14 H14C 109.5 . . ?
C12 C15 H15A 109.5 . . ?
C12 C15 H15B 109.5 . . ?
C12 C15 H15C 109.5 . . ?
H15A C15 H15B 109.5 . . ?
H15A C15 H15C 109.5 . . ?
H15B C15 H15C 109.5 . . ?
C16 O7 Cr3 130.8(5) . . ?
C16 O8 Cr2 132.1(5) . . ?
O7 C16 C17 117.3(7) . . ?
O8 C16 O7 125.9(7) . . ?
O8 C16 C17 116.7(7) . . ?
C16 C17 C20 106.7(8) . . ?
C18 C17 C16 107.7(8) . . ?
C18 C17 C20 107.5(9) . . ?
C19 C17 C16 111.3(8) . . ?
C19 C17 C18 116.7(10) . . ?
C19 C17 C20 106.4(10) . . ?
C17 C18 H18A 109.5 . . ?
C17 C18 H18B 109.5 . . ?
C17 C18 H18C 109.5 . . ?
H18A C18 H18B 109.5 . . ?
H18A C18 H18C 109.5 . . ?
H18B C18 H18C 109.5 . . ?
C17 C19 H19A 109.5 . . ?
C17 C19 H19B 109.5 . . ?
C17 C19 H19C 109.5 . . ?
H19A C19 H19B 109.5 . . ?
H19A C19 H19C 109.5 . . ?
H19B C19 H19C 109.5 . . ?
C17 C20 H20A 109.5 . . ?
C17 C20 H20B 109.5 . . ?
C17 C20 H20C 109.5 . . ?
H20A C20 H20B 109.5 . . ?
H20A C20 H20C 109.5 . . ?
H20B C20 H20C 109.5 . . ?
C21 O9 Cr3 136.2(4) . . ?
C21 O10 Cr2 128.1(5) . . ?
O9 C21 C22 117.1(6) . . ?
O10 C21 O9 126.2(6) . . ?
O10 C21 C22 116.6(6) . . ?
C23 C22 C21 111.3(7) . . ?
C23 C22 C24 110.5(8) . . ?
C24 C22 C21 105.6(7) . . ?
C25 C22 C21 108.7(6) . . ?
C25 C22 C23 111.9(8) . . ?
C25 C22 C24 108.7(8) . . ?
C22 C23 H23A 109.5 . . ?
C22 C23 H23B 109.5 . . ?
C22 C23 H23C 109.5 . . ?
H23A C23 H23B 109.5 . . ?
H23A C23 H23C 109.5 . . ?
H23B C23 H23C 109.5 . . ?
C22 C24 H24A 109.5 . . ?
C22 C24 H24B 109.5 . . ?
C22 C24 H24C 109.5 . . ?
H24A C24 H24B 109.5 . . ?
H24A C24 H24C 109.5 . . ?
H24B C24 H24C 109.5 . . ?
C22 C25 H25A 109.5 . . ?
C22 C25 H25B 109.5 . . ?
C22 C25 H25C 109.5 . . ?
H25A C25 H25B 109.5 . . ?
H25A C25 H25C 109.5 . . ?
H25B C25 H25C 109.5 . . ?
C26 O11 Cr4 129.6(5) . . ?
C26 O12 Cr3 134.7(5) . . ?
O11 C26 C27 116.9(7) . . ?
O12 C26 O11 125.6(7) . . ?
O12 C26 C27 117.5(7) . . ?
C28 C27 C26 107.9(8) . . ?
C29 C27 C26 111.9(7) . . ?
C29 C27 C28 109.0(9) . . ?
C29 C27 C30 112.0(10) . . ?
C30 C27 C26 107.7(7) . . ?
C30 C27 C28 108.1(10) . . ?
C27 C28 H28A 109.5 . . ?
C27 C28 H28B 109.5 . . ?
C27 C28 H28C 109.5 . . ?
H28A C28 H28B 109.5 . . ?
H28A C28 H28C 109.5 . . ?
H28B C28 H28C 109.5 . . ?
C27 C29 H29A 109.5 . . ?
C27 C29 H29B 109.5 . . ?
C27 C29 H29C 109.5 . . ?
H29A C29 H29B 109.5 . . ?
H29A C29 H29C 109.5 . . ?
H29B C29 H29C 109.5 . . ?
C27 C30 H30A 109.5 . . ?
C27 C30 H30B 109.5 . . ?
C27 C30 H30C 109.5 . . ?
H30A C30 H30B 109.5 . . ?
H30A C30 H30C 109.5 . . ?
H30B C30 H30C 109.5 . . ?
C31 O13 Cr4 132.2(5) . . ?
C31 O14 Cr3 129.9(5) . . ?
O13 C31 C32 117.3(7) . . ?
O14 C31 O13 125.9(7) . . ?
O14 C31 C32 116.8(7) . . ?
C31 C32 C33 104.5(7) . . ?
C34 C32 C31 111.1(8) . . ?
C34 C32 C33 110.7(8) . . ?
C35 C32 C31 108.6(8) . . ?
C35 C32 C33 111.6(10) . . ?
C35 C32 C34 110.2(8) . . ?
C32 C33 H33A 109.5 . . ?
C32 C33 H33B 109.5 . . ?
C32 C33 H33C 109.5 . . ?
H33A C33 H33B 109.5 . . ?
H33A C33 H33C 109.5 . . ?
H33B C33 H33C 109.5 . . ?
C32 C34 H34A 109.5 . . ?
C32 C34 H34B 109.5 . . ?
C32 C34 H34C 109.5 . . ?
H34A C34 H34B 109.5 . . ?
H34A C34 H34C 109.5 . . ?
H34B C34 H34C 109.5 . . ?
C32 C35 H35A 109.5 . . ?
C32 C35 H35B 109.5 . . ?
C32 C35 H35C 109.5 . . ?
H35A C35 H35B 109.5 . . ?
H35A C35 H35C 109.5 . . ?
H35B C35 H35C 109.5 . . ?
C36 O15 Cr5 130.2(5) . . ?
C36 O16 Cr4 134.0(6) . . ?
O15 C36 C37 114.0(8) . . ?
O15 C36 C37A 124.9(15) . . ?
O16 C36 O15 126.6(7) . . ?
O16 C36 C37 119.1(8) . . ?
O16 C36 C37A 108.2(15) . . ?
C38 C37 C36 108.6(12) . . ?
C38 C37 C39 111.0(14) . . ?
C38 C37 C40 112.4(14) . . ?
C39 C37 C36 108.6(10) . . ?
C39 C37 C40 108.3(13) . . ?
C40 C37 C36 107.9(11) . . ?
C37 C38 H38A 109.5 . . ?
C37 C38 H38B 109.5 . . ?
C37 C38 H38C 109.5 . . ?
H38A C38 H38B 109.5 . . ?
H38A C38 H38C 109.5 . . ?
H38B C38 H38C 109.5 . . ?
C37 C39 H39A 109.5 . . ?
C37 C39 H39B 109.5 . . ?
C37 C39 H39C 109.5 . . ?
H39A C39 H39B 109.5 . . ?
H39A C39 H39C 109.5 . . ?
H39B C39 H39C 109.5 . . ?
C37 C40 H40A 109.5 . . ?
C37 C40 H40B 109.5 . . ?
C37 C40 H40C 109.5 . . ?
H40A C40 H40B 109.5 . . ?
H40A C40 H40C 109.5 . . ?
H40B C40 H40C 109.5 . . ?
C41 O17 Cr5 134.4(5) . . ?
C41 O18 Cr4 129.6(5) . . ?
O17 C41 O18 126.7(7) . . ?
O17 C41 C42 117.9(7) . . ?
O18 C41 C42 115.4(7) . . ?
C43 C42 C41 108.2(8) . . ?
C44 C42 C41 112.6(7) . . ?
C44 C42 C43 109.2(10) . . ?
C45 C42 C41 107.0(9) . . ?
C45 C42 C43 109.2(10) . . ?
C45 C42 C44 110.6(10) . . ?
C42 C43 H43A 109.5 . . ?
C42 C43 H43B 109.5 . . ?
C42 C43 H43C 109.5 . . ?
H43A C43 H43B 109.5 . . ?
H43A C43 H43C 109.5 . . ?
H43B C43 H43C 109.5 . . ?
C42 C44 H44A 109.5 . . ?
C42 C44 H44B 109.5 . . ?
C42 C44 H44C 109.5 . . ?
H44A C44 H44B 109.5 . . ?
H44A C44 H44C 109.5 . . ?
H44B C44 H44C 109.5 . . ?
C42 C45 H45A 109.5 . . ?
C42 C45 H45B 109.5 . . ?
C42 C45 H45C 109.5 . . ?
H45A C45 H45B 109.5 . . ?
H45A C45 H45C 109.5 . . ?
H45B C45 H45C 109.5 . . ?
C46 O19 Cr6 129.2(5) . . ?
C46 O20 Cr5 135.8(5) . . ?
O19 C46 O20 125.1(7) . . ?
O19 C46 C47 118.4(7) . . ?
O20 C46 C47 116.5(7) . . ?
C48 C47 C46 110.2(8) . . ?
C48 C47 C49 108.7(9) . . ?
C48 C47 C50 112.4(10) . . ?
C49 C47 C46 111.5(8) . . ?
C49 C47 C50 106.3(10) . . ?
C50 C47 C46 107.7(8) . . ?
C47 C48 H48A 109.5 . . ?
C47 C48 H48B 109.5 . . ?
C47 C48 H48C 109.5 . . ?
H48A C48 H48B 109.5 . . ?
H48A C48 H48C 109.5 . . ?
H48B C48 H48C 109.5 . . ?
C47 C49 H49A 109.5 . . ?
C47 C49 H49B 109.5 . . ?
C47 C49 H49C 109.5 . . ?
H49A C49 H49B 109.5 . . ?
H49A C49 H49C 109.5 . . ?
H49B C49 H49C 109.5 . . ?
C47 C50 H50A 109.5 . . ?
C47 C50 H50B 109.5 . . ?
C47 C50 H50C 109.5 . . ?
H50A C50 H50B 109.5 . . ?
H50A C50 H50C 109.5 . . ?
H50B C50 H50C 109.5 . . ?
C51 O21 Cr6 132.6(5) . . ?
C51 O22 Cr5 130.8(5) . . ?
O21 C51 C52 116.1(8) . . ?
O21 C51 C52A 116.2(13) . . ?
O22 C51 O21 124.8(7) . . ?
O22 C51 C52 119.0(8) . . ?
O22 C51 C52A 119.0(13) . . ?
C53 C52 C51 103.5(9) . . ?
C54 C52 C51 110.7(10) . . ?
C54 C52 C53 111.2(13) . . ?
C54 C52 C55 110.5(12) . . ?
C55 C52 C51 110.1(9) . . ?
C55 C52 C53 110.6(12) . . ?
C52 C53 H53A 109.5 . . ?
C52 C53 H53B 109.5 . . ?
C52 C53 H53C 109.5 . . ?
H53A C53 H53B 109.5 . . ?
H53A C53 H53C 109.5 . . ?
H53B C53 H53C 109.5 . . ?
C52 C54 H54A 109.5 . . ?
C52 C54 H54B 109.5 . . ?
C52 C54 H54C 109.5 . . ?
H54A C54 H54B 109.5 . . ?
H54A C54 H54C 109.5 . . ?
H54B C54 H54C 109.5 . . ?
C52 C55 H55A 109.5 . . ?
C52 C55 H55B 109.5 . . ?
C52 C55 H55C 109.5 . . ?
H55A C55 H55B 109.5 . . ?
H55A C55 H55C 109.5 . . ?
H55B C55 H55C 109.5 . . ?
C56 O23 Cr7 130.6(5) . . ?
C56 O24 Cr6 122.9(5) . . ?
O23 C56 O24 126.0(7) . . ?
O23 C56 C57 117.4(7) . . ?
O24 C56 C57 116.6(7) . . ?
C58 C57 C56 107.7(7) . . ?
C59 C57 C56 110.4(8) . . ?
C59 C57 C58 108.7(9) . . ?
C60 C57 C56 109.7(8) . . ?
C60 C57 C58 111.3(9) . . ?
C60 C57 C59 108.9(10) . . ?
C57 C58 H58A 109.5 . . ?
C57 C58 H58B 109.5 . . ?
C57 C58 H58C 109.5 . . ?
H58A C58 H58B 109.5 . . ?
H58A C58 H58C 109.5 . . ?
H58B C58 H58C 109.5 . . ?
C57 C59 H59A 109.5 . . ?
C57 C59 H59B 109.5 . . ?
C57 C59 H59C 109.5 . . ?
H59A C59 H59B 109.5 . . ?
H59A C59 H59C 109.5 . . ?
H59B C59 H59C 109.5 . . ?
C57 C60 H60A 109.5 . . ?
C57 C60 H60B 109.5 . . ?
C57 C60 H60C 109.5 . . ?
H60A C60 H60B 109.5 . . ?
H60A C60 H60C 109.5 . . ?
H60B C60 H60C 109.5 . . ?
C61 O25 Cr8 126.4(4) . . ?
C61 O26 Cr7 133.2(4) . . ?
O25 C61 C62 115.4(6) . . ?
O26 C61 O25 125.5(6) . . ?
O26 C61 C62 119.0(6) . . ?
C63 C62 C61 108.9(6) . . ?
C63 C62 C65 111.5(7) . . ?
C64 C62 C61 110.0(6) . . ?
C64 C62 C63 110.6(6) . . ?
C64 C62 C65 110.1(7) . . ?
C65 C62 C61 105.6(6) . . ?
C62 C63 H63A 109.5 . . ?
C62 C63 H63B 109.5 . . ?
C62 C63 H63C 109.5 . . ?
H63A C63 H63B 109.5 . . ?
H63A C63 H63C 109.5 . . ?
H63B C63 H63C 109.5 . . ?
C62 C64 H64A 109.5 . . ?
C62 C64 H64B 109.5 . . ?
C62 C64 H64C 109.5 . . ?
H64A C64 H64B 109.5 . . ?
H64A C64 H64C 109.5 . . ?
H64B C64 H64C 109.5 . . ?
C62 C65 H65A 109.5 . . ?
C62 C65 H65B 109.5 . . ?
C62 C65 H65C 109.5 . . ?
H65A C65 H65B 109.5 . . ?
H65A C65 H65C 109.5 . . ?
H65B C65 H65C 109.5 . . ?
C66 O27 Cr8 133.8(5) . . ?
C66 O28 Cr7 127.6(5) . . ?
O27 C66 C67 112.1(10) . . ?
O27 C66 C67A 117.7(8) . . ?
O28 C66 O27 125.6(6) . . ?
O28 C66 C67 122.1(10) . . ?
O28 C66 C67A 116.7(8) . . ?
C68 C67 C66 106.9(15) . . ?
C68 C67 C69 112.9(17) . . ?
C68 C67 C70 112.7(18) . . ?
C69 C67 C66 110.5(13) . . ?
C69 C67 C70 109.1(17) . . ?
C70 C67 C66 104.3(15) . . ?
C67 C68 H68A 109.5 . . ?
C67 C68 H68B 109.5 . . ?
C67 C68 H68C 109.5 . . ?
H68A C68 H68B 109.5 . . ?
H68A C68 H68C 109.5 . . ?
H68B C68 H68C 109.5 . . ?
C67 C69 H69A 109.5 . . ?
C67 C69 H69B 109.5 . . ?
C67 C69 H69C 109.5 . . ?
H69A C69 H69B 109.5 . . ?
H69A C69 H69C 109.5 . . ?
H69B C69 H69C 109.5 . . ?
C67 C70 H70A 109.5 . . ?
C67 C70 H70B 109.5 . . ?
C67 C70 H70C 109.5 . . ?
H70A C70 H70B 109.5 . . ?
H70A C70 H70C 109.5 . . ?
H70B C70 H70C 109.5 . . ?
C71 O29 Cr9 132.0(5) . . ?
C71 O30 Cr8 135.6(5) . . ?
O29 C71 C72 114.3(8) . . ?
O29 C71 C72A 119.0(14) . . ?
O30 C71 O29 124.4(7) . . ?
O30 C71 C72 121.2(8) . . ?
O30 C71 C72A 114.7(14) . . ?
C73 C72 C71 107.9(13) . . ?
C73 C72 C74 112.3(13) . . ?
C73 C72 C75 111.2(13) . . ?
C74 C72 C71 110.3(11) . . ?
C74 C72 C75 109.1(13) . . ?
C75 C72 C71 105.9(10) . . ?
C72 C73 H73A 109.5 . . ?
C72 C73 H73B 109.5 . . ?
C72 C73 H73C 109.5 . . ?
H73A C73 H73B 109.5 . . ?
H73A C73 H73C 109.5 . . ?
H73B C73 H73C 109.5 . . ?
C72 C74 H74A 109.5 . . ?
C72 C74 H74B 109.5 . . ?
C72 C74 H74C 109.5 . . ?
H74A C74 H74B 109.5 . . ?
H74A C74 H74C 109.5 . . ?
H74B C74 H74C 109.5 . . ?
C72 C75 H75A 109.5 . . ?
C72 C75 H75B 109.5 . . ?
C72 C75 H75C 109.5 . . ?
H75A C75 H75B 109.5 . . ?
H75A C75 H75C 109.5 . . ?
H75B C75 H75C 109.5 . . ?
C76 O31 Cr9 135.5(5) . . ?
C76 O32 Cr8 130.3(5) . . ?
O31 C76 O32 126.1(6) . . ?
O31 C76 C77 115.1(7) . . ?
O31 C76 C77A 119.8(9) . . ?
O32 C76 C77 118.7(8) . . ?
O32 C76 C77A 113.7(9) . . ?
C78 C77 C76 110.4(12) . . ?
C78 C77 C79 112.1(14) . . ?
C78 C77 C80 107.6(13) . . ?
C79 C77 C76 109.4(12) . . ?
C79 C77 C80 108.9(14) . . ?
C80 C77 C76 108.3(11) . . ?
C77 C78 H78A 109.5 . . ?
C77 C78 H78B 109.5 . . ?
C77 C78 H78C 109.5 . . ?
H78A C78 H78B 109.5 . . ?
H78A C78 H78C 109.5 . . ?
H78B C78 H78C 109.5 . . ?
C77 C79 H79A 109.5 . . ?
C77 C79 H79B 109.5 . . ?
C77 C79 H79C 109.5 . . ?
H79A C79 H79B 109.5 . . ?
H79A C79 H79C 109.5 . . ?
H79B C79 H79C 109.5 . . ?
C77 C80 H80A 109.5 . . ?
C77 C80 H80B 109.5 . . ?
C77 C80 H80C 109.5 . . ?
H80A C80 H80B 109.5 . . ?
H80A C80 H80C 109.5 . . ?
H80B C80 H80C 109.5 . . ?
C81 O33 Cr10 129.0(6) . . ?
C81 O34 Cr9 135.5(5) . . ?
O33 C81 C82 117.1(7) . . ?
O34 C81 O33 125.7(7) . . ?
O34 C81 C82 117.1(7) . . ?
C83 C82 C81 107.4(8) . . ?
C84 C82 C81 111.3(8) . . ?
C84 C82 C83 109.5(10) . . ?
C85 C82 C81 107.0(8) . . ?
C85 C82 C83 107.2(11) . . ?
C85 C82 C84 114.1(10) . . ?
C82 C83 H83A 109.5 . . ?
C82 C83 H83B 109.5 . . ?
C82 C83 H83C 109.5 . . ?
H83A C83 H83B 109.5 . . ?
H83A C83 H83C 109.5 . . ?
H83B C83 H83C 109.5 . . ?
C82 C84 H84A 109.5 . . ?
C82 C84 H84B 109.5 . . ?
C82 C84 H84C 109.5 . . ?
H84A C84 H84B 109.5 . . ?
H84A C84 H84C 109.5 . . ?
H84B C84 H84C 109.5 . . ?
C82 C85 H85A 109.5 . . ?
C82 C85 H85B 109.5 . . ?
C82 C85 H85C 109.5 . . ?
H85A C85 H85B 109.5 . . ?
H85A C85 H85C 109.5 . . ?
H85B C85 H85C 109.5 . . ?
C86 O35 Cr10 135.7(5) . . ?
C86 O36 Cr9 129.2(5) . . ?
O35 C86 C87 120.5(10) . . ?
O35 C86 C87A 113.5(9) . . ?
O36 C86 O35 124.6(7) . . ?
O36 C86 C87 114.8(10) . . ?
O36 C86 C87A 120.1(9) . . ?
C88 C87 C86 110.4(14) . . ?
C88 C87 C90 109.4(17) . . ?
C89 C87 C86 109.7(16) . . ?
C89 C87 C88 109.9(17) . . ?
C89 C87 C90 109.7(17) . . ?
C90 C87 C86 107.7(15) . . ?
C87 C88 H88A 109.5 . . ?
C87 C88 H88B 109.5 . . ?
C87 C88 H88C 109.5 . . ?
H88A C88 H88B 109.5 . . ?
H88A C88 H88C 109.5 . . ?
H88B C88 H88C 109.5 . . ?
C87 C89 H89A 109.5 . . ?
C87 C89 H89B 109.5 . . ?
C87 C89 H89C 109.5 . . ?
H89A C89 H89B 109.5 . . ?
H89A C89 H89C 109.5 . . ?
H89B C89 H89C 109.5 . . ?
C87 C90 H90A 109.5 . . ?
C87 C90 H90B 109.5 . . ?
C87 C90 H90C 109.5 . . ?
H90A C90 H90B 109.5 . . ?
H90A C90 H90C 109.5 . . ?
H90B C90 H90C 109.5 . . ?
C91 O37 Cr11 131.9(5) . . ?
C91 O38 Cr10 133.3(6) . . ?
O37 C91 O38 124.3(7) . . ?
O37 C91 C92 117.3(8) . . ?
O38 C91 C92 117.8(8) . . ?
C93 C92 C91 108.0(9) . . ?
C93 C92 C94 110.8(11) . . ?
C93 C92 C95 111.1(11) . . ?
C94 C92 C91 107.5(9) . . ?
C94 C92 C95 109.6(11) . . ?
C95 C92 C91 109.7(8) . . ?
C92 C93 H93A 109.5 . . ?
C92 C93 H93B 109.5 . . ?
C92 C93 H93C 109.5 . . ?
H93A C93 H93B 109.5 . . ?
H93A C93 H93C 109.5 . . ?
H93B C93 H93C 109.5 . . ?
C92 C94 H94A 109.5 . . ?
C92 C94 H94B 109.5 . . ?
C92 C94 H94C 109.5 . . ?
H94A C94 H94B 109.5 . . ?
H94A C94 H94C 109.5 . . ?
H94B C94 H94C 109.5 . . ?
C92 C95 H95A 109.5 . . ?
C92 C95 H95B 109.5 . . ?
C92 C95 H95C 109.5 . . ?
H95A C95 H95B 109.5 . . ?
H95A C95 H95C 109.5 . . ?
H95B C95 H95C 109.5 . . ?
C244 O39 Cr11 135.9(6) . . ?
C244 O40 Cr10 129.5(6) . . ?
O39 C244 O40 126.4(8) . . ?
O39 C244 C97 115.6(10) . . ?
O39 C244 C97A 118.5(10) . . ?
O40 C244 C97 117.8(10) . . ?
O40 C244 C97A 115.0(10) . . ?
C98 C97 C244 109.8(15) . . ?
C98 C97 C99 110.3(17) . . ?
C98 C97 C100 111.6(17) . . ?
C99 C97 C244 106.0(13) . . ?
C99 C97 C100 110.0(16) . . ?
C100 C97 C244 108.9(14) . . ?
C97 C98 H98A 109.5 . . ?
C97 C98 H98B 109.5 . . ?
C97 C98 H98C 109.5 . . ?
H98A C98 H98B 109.5 . . ?
H98A C98 H98C 109.5 . . ?
H98B C98 H98C 109.5 . . ?
C97 C99 H99A 109.5 . . ?
C97 C99 H99B 109.5 . . ?
C97 C99 H99C 109.5 . . ?
H99A C99 H99B 109.5 . . ?
H99A C99 H99C 109.5 . . ?
H99B C99 H99C 109.5 . . ?
C97 C100 H10D 109.5 . . ?
C97 C100 H10E 109.5 . . ?
C97 C100 H10F 109.5 . . ?
H10D C100 H10E 109.5 . . ?
H10D C100 H10F 109.5 . . ?
H10E C100 H10F 109.5 . . ?
C101 O41 Cu1 125.6(5) . . ?
C101 O42 Cr11 137.0(6) . . ?
O41 C101 C102 119.4(7) . . ?
O42 C101 O41 124.9(7) . . ?
O42 C101 C102 115.7(7) . . ?
C103 C102 C101 107.2(7) . . ?
C104 C102 C101 110.6(7) . . ?
C104 C102 C103 109.7(9) . . ?
C104 C102 C105 110.4(8) . . ?
C105 C102 C101 108.9(8) . . ?
C105 C102 C103 110.0(8) . . ?
C102 C103 H10G 109.5 . . ?
C102 C103 H10H 109.5 . . ?
C102 C103 H10I 109.5 . . ?
H10G C103 H10H 109.5 . . ?
H10G C103 H10I 109.5 . . ?
H10H C103 H10I 109.5 . . ?
C102 C104 H10J 109.5 . . ?
C102 C104 H10K 109.5 . . ?
C102 C104 H10L 109.5 . . ?
H10J C104 H10K 109.5 . . ?
H10J C104 H10L 109.5 . . ?
H10K C104 H10L 109.5 . . ?
C102 C105 H10M 109.5 . . ?
C102 C105 H10N 109.5 . . ?
C102 C105 H10O 109.5 . . ?
H10M C105 H10N 109.5 . . ?
H10M C105 H10O 109.5 . . ?
H10N C105 H10O 109.5 . . ?
C106 O43 Cu1 126.0(5) . . ?
C106 O44 Cr11 137.7(5) . . ?
O43 C106 O44 126.8(7) . . ?
O43 C106 C107 116.7(7) . . ?
O44 C106 C107 116.4(8) . . ?
C108 C107 C106 109.7(7) . . ?
C108 C107 C109 110.0(7) . . ?
C109 C107 C106 109.8(8) . . ?
C110 C107 C106 106.8(7) . . ?
C110 C107 C108 111.6(10) . . ?
C110 C107 C109 108.9(9) . . ?
C107 C108 H10P 109.5 . . ?
C107 C108 H10Q 109.5 . . ?
C107 C108 H10R 109.5 . . ?
H10P C108 H10Q 109.5 . . ?
H10P C108 H10R 109.5 . . ?
H10Q C108 H10R 109.5 . . ?
C107 C109 H10S 109.5 . . ?
C107 C109 H10T 109.5 . . ?
C107 C109 H10U 109.5 . . ?
H10S C109 H10T 109.5 . . ?
H10S C109 H10U 109.5 . . ?
H10T C109 H10U 109.5 . . ?
C107 C110 H11A 109.5 . . ?
C107 C110 H11B 109.5 . . ?
C107 C110 H11C 109.5 . . ?
H11A C110 H11B 109.5 . . ?
H11A C110 H11C 109.5 . . ?
H11B C110 H11C 109.5 . . ?
F2 Cu2 F10 169.26(16) . . ?
N1 Cu2 F2 85.2(5) . . ?
N1 Cu2 F10 88.5(5) . . ?
N2 Cu2 F2 88.2(4) . . ?
N2 Cu2 F10 83.7(4) . . ?
N2 Cu2 N1 94.7(6) . . ?
N2 Cu2 N4 177.4(5) . . ?
N3 Cu2 F2 97.0(4) . . ?
N3 Cu2 F10 89.7(4) . . ?
N3 Cu2 N1 176.5(6) . . ?
N3 Cu2 N2 88.0(5) . . ?
N3 Cu2 N4 94.5(5) . . ?
N4 Cu2 F2 91.4(4) . . ?
N4 Cu2 F10 96.4(4) . . ?
N4 Cu2 N1 82.7(5) . . ?
N1A Cu2 F2 94.4(6) . . ?
N1A Cu2 F10 84.8(6) . . ?
N1A Cu2 N2A 100.0(7) . . ?
N1A Cu2 N3A 174.5(8) . . ?
N1A Cu2 N4A 86.2(7) . . ?
N2A Cu2 F2 83.1(6) . . ?
N2A Cu2 F10 86.4(6) . . ?
N2A Cu2 N3A 83.7(7) . . ?
N2A Cu2 N4A 172.9(7) . . ?
N3A Cu2 F2 90.2(5) . . ?
N3A Cu2 F10 91.3(6) . . ?
N4A Cu2 F2 100.0(5) . . ?
N4A Cu2 F10 90.6(5) . . ?
N4A Cu2 N3A 90.0(7) . . ?
Cu2 N1 H1 106.4 . . ?
C221 N1 Cu2 117.6(11) . . ?
C221 N1 H1 106.4 . . ?
C230 N1 Cu2 108.8(10) . . ?
C230 N1 H1 106.4 . . ?
C230 N1 C221 110.7(14) . . ?
Cu2 N2 H2 106.9 . . ?
C223 N2 Cu2 117.3(11) . . ?
C223 N2 H2 106.9 . . ?
C224 N2 Cu2 107.3(9) . . ?
C224 N2 H2 106.9 . . ?
C224 N2 C223 111.0(13) . . ?
Cu2 N3 H3 107.0 . . ?
C225 N3 Cu2 106.0(9) . . ?
C225 N3 H3 107.0 . . ?
C226 N3 Cu2 116.3(10) . . ?
C226 N3 H3 107.0 . . ?
C226 N3 C225 112.9(12) . . ?
Cu2 N4 H4 106.4 . . ?
C228 N4 Cu2 117.4(10) . . ?
C228 N4 H4 106.4 . . ?
C229 N4 Cu2 111.0(10) . . ?
C229 N4 H4 106.4 . . ?
C229 N4 C228 108.5(13) . . ?
N1 C221 H22A 110.1 . . ?
N1 C221 H22B 110.1 . . ?
H22A C221 H22B 108.4 . . ?
C222 C221 N1 108.1(17) . . ?
C222 C221 H22A 110.1 . . ?
C222 C221 H22B 110.1 . . ?
C221 C222 H22C 107.0 . . ?
C221 C222 H22D 107.0 . . ?
C221 C222 C223 121.2(19) . . ?
H22C C222 H22D 106.8 . . ?
C223 C222 H22C 107.0 . . ?
C223 C222 H22D 107.0 . . ?
N2 C223 C222 109.4(16) . . ?
N2 C223 H22E 109.8 . . ?
N2 C223 H22F 109.8 . . ?
C222 C223 H22E 109.8 . . ?
C222 C223 H22F 109.8 . . ?
H22E C223 H22F 108.2 . . ?
N2 C224 H22G 110.8 . . ?
N2 C224 H22H 110.8 . . ?
N2 C224 C225 104.7(13) . . ?
H22G C224 H22H 108.9 . . ?
C225 C224 H22G 110.8 . . ?
C225 C224 H22H 110.8 . . ?
N3 C225 C224 109.3(13) . . ?
N3 C225 H22I 109.8 . . ?
N3 C225 H22J 109.8 . . ?
C224 C225 H22I 109.8 . . ?
C224 C225 H22J 109.8 . . ?
H22I C225 H22J 108.3 . . ?
N3 C226 H22K 109.5 . . ?
N3 C226 H22L 109.5 . . ?
N3 C226 C227 110.6(14) . . ?
H22K C226 H22L 108.1 . . ?
C227 C226 H22K 109.5 . . ?
C227 C226 H22L 109.5 . . ?
C226 C227 H22M 108.1 . . ?
C226 C227 H22N 108.1 . . ?
C226 C227 C228 116.8(15) . . ?
H22M C227 H22N 107.3 . . ?
C228 C227 H22M 108.1 . . ?
C228 C227 H22N 108.1 . . ?
N4 C228 C227 109.4(14) . . ?
N4 C228 H22O 109.8 . . ?
N4 C228 H22P 109.8 . . ?
C227 C228 H22O 109.8 . . ?
C227 C228 H22P 109.8 . . ?
H22O C228 H22P 108.2 . . ?
N4 C229 H22Q 110.5 . . ?
N4 C229 H22R 110.5 . . ?
N4 C229 C230 106.1(14) . . ?
H22Q C229 H22R 108.7 . . ?
C230 C229 H22Q 110.5 . . ?
C230 C229 H22R 110.5 . . ?
N1 C230 C229 109.4(15) . . ?
N1 C230 H23D 109.8 . . ?
N1 C230 H23E 109.8 . . ?
C229 C230 H23D 109.8 . . ?
C229 C230 H23E 109.8 . . ?
H23D C230 H23E 108.2 . . ?
F16 Cu3 F30 91.66(19) . . ?
F16 Cu3 O85 162.1(2) . . ?
O46 Cu3 F16 93.3(2) . . ?
O46 Cu3 F30 91.5(2) . . ?
O46 Cu3 O85 85.1(2) . . ?
O85 Cu3 F30 106.22(19) . . ?
O87 Cu3 F16 89.4(2) . . ?
O87 Cu3 F30 90.9(2) . . ?
O87 Cu3 O46 176.3(2) . . ?
O87 Cu3 O85 91.5(2) . . ?
F16 Cr12 F18 90.0(2) . . ?
F16 Cr12 O45 92.5(2) . . ?
F16 Cr12 O48 90.1(2) . . ?
F16 Cr12 O50 179.3(3) . . ?
F17 Cr12 F16 89.4(2) . . ?
F17 Cr12 F18 90.4(2) . . ?
F17 Cr12 O45 89.1(2) . . ?
F17 Cr12 O48 177.9(2) . . ?
F17 Cr12 O50 90.0(2) . . ?
F18 Cr12 O50 90.0(2) . . ?
O45 Cr12 F18 177.5(2) . . ?
O45 Cr12 O50 87.5(2) . . ?
O48 Cr12 F18 91.7(2) . . ?
O48 Cr12 O45 88.9(2) . . ?
O48 Cr12 O50 90.6(2) . . ?
F18 Cr13 F19 89.93(18) . . ?
F18 Cr13 O47 91.7(2) . . ?
F18 Cr13 O49 93.4(2) . . ?
F18 Cr13 O52 177.0(2) . . ?
F18 Cr13 O54 89.1(3) . . ?
F19 Cr13 O47 178.0(2) . . ?
F19 Cr13 O49 88.5(2) . . ?
F19 Cr13 O52 92.9(2) . . ?
F19 Cr13 O54 90.3(2) . . ?
O49 Cr13 O47 90.2(2) . . ?
O49 Cr13 O52 87.4(2) . . ?
O49 Cr13 O54 177.2(3) . . ?
O52 Cr13 O47 85.5(2) . . ?
O54 Cr13 O47 90.9(3) . . ?
O54 Cr13 O52 90.1(3) . . ?
F19 Cr14 F20 89.63(17) . . ?
F19 Cr14 O51 91.2(2) . . ?
F19 Cr14 O53 90.3(2) . . ?
F19 Cr14 O56 176.7(2) . . ?
F19 Cr14 O58 88.7(2) . . ?
F20 Cr14 O51 178.6(2) . . ?
F20 Cr14 O53 89.6(2) . . ?
F20 Cr14 O56 92.8(2) . . ?
F20 Cr14 O58 88.47(19) . . ?
O51 Cr14 O56 86.4(2) . . ?
O51 Cr14 O58 90.4(2) . . ?
O53 Cr14 O51 91.6(2) . . ?
O53 Cr14 O56 87.4(3) . . ?
O53 Cr14 O58 177.8(2) . . ?
O56 Cr14 O58 93.6(3) . . ?
F20 Cr15 O55 90.18(19) . . ?
F20 Cr15 O57 90.4(2) . . ?
F20 Cr15 O60 175.3(2) . . ?
F20 Cr15 O62 90.4(2) . . ?
F21 Cr15 F20 91.48(17) . . ?
F21 Cr15 O55 178.3(2) . . ?
F21 Cr15 O57 86.3(2) . . ?
F21 Cr15 O60 92.8(2) . . ?
F21 Cr15 O62 90.9(2) . . ?
O55 Cr15 O57 93.7(2) . . ?
O55 Cr15 O60 85.6(2) . . ?
O55 Cr15 O62 89.1(2) . . ?
O57 Cr15 O60 87.9(2) . . ?
O62 Cr15 O57 177.2(2) . . ?
O62 Cr15 O60 91.6(2) . . ?
F21 Cr16 O59 91.98(19) . . ?
F21 Cr16 O61 90.31(19) . . ?
F21 Cr16 O64 177.6(2) . . ?
F21 Cr16 O66 90.4(2) . . ?
F22 Cr16 F21 87.30(17) . . ?
F22 Cr16 O59 178.1(2) . . ?
F22 Cr16 O61 89.8(2) . . ?
F22 Cr16 O64 93.3(2) . . ?
F22 Cr16 O66 90.8(2) . . ?
O59 Cr16 O61 92.0(2) . . ?
O59 Cr16 O66 87.4(2) . . ?
O64 Cr16 O59 87.4(2) . . ?
O64 Cr16 O61 87.4(2) . . ?
O64 Cr16 O66 92.0(2) . . ?
O66 Cr16 O61 179.1(2) . . ?
F22 Cr17 O63 90.6(2) . . ?
F22 Cr17 O65 93.3(2) . . ?
F22 Cr17 O68 174.2(2) . . ?
F23 Cr17 F22 88.98(19) . . ?
F23 Cr17 F24 92.8(2) . . ?
F23 Cr17 O63 177.7(2) . . ?
F23 Cr17 O65 88.5(2) . . ?
F23 Cr17 O68 86.2(2) . . ?
F24 Cr17 F22 85.17(18) . . ?
F24 Cr17 O63 89.3(2) . . ?
F24 Cr17 O65 177.9(2) . . ?
F24 Cr17 O68 91.9(2) . . ?
O65 Cr17 O63 89.3(2) . . ?
O68 Cr17 O63 94.4(2) . . ?
O68 Cr17 O65 89.8(2) . . ?
F24 Cr18 F26 177.7(2) . . ?
F24 Cr18 O67 93.8(2) . . ?
F24 Cr18 O70 86.53(19) . . ?
F24 Cr18 O72 88.5(2) . . ?
F25 Cr18 F24 91.66(19) . . ?
F25 Cr18 F26 89.29(18) . . ?
F25 Cr18 O67 92.6(2) . . ?
F25 Cr18 O70 177.9(2) . . ?
F25 Cr18 O72 89.8(2) . . ?
F26 Cr18 O67 88.2(2) . . ?
F26 Cr18 O72 89.5(2) . . ?
O67 Cr18 O72 176.6(2) . . ?
O70 Cr18 F26 92.48(18) . . ?
O70 Cr18 O67 88.5(2) . . ?
O70 Cr18 O72 89.1(2) . . ?
F26 Cr19 F27 88.76(16) . . ?
F26 Cr19 O69 92.7(2) . . ?
F26 Cr19 O71 92.5(2) . . ?
F26 Cr19 O74 178.4(2) . . ?
F26 Cr19 O76 87.8(2) . . ?
F27 Cr19 O69 177.4(2) . . ?
F27 Cr19 O71 88.1(2) . . ?
F27 Cr19 O74 92.5(2) . . ?
F27 Cr19 O76 91.1(2) . . ?
O71 Cr19 O69 89.7(2) . . ?
O74 Cr19 O69 86.0(2) . . ?
O74 Cr19 O71 86.6(2) . . ?
O76 Cr19 O69 91.0(3) . . ?
O76 Cr19 O71 179.2(3) . . ?
O76 Cr19 O74 93.1(3) . . ?
F27 Cr20 F28 89.35(17) . . ?
F27 Cr20 O73 91.7(2) . . ?
F27 Cr20 O75 90.6(2) . . ?
F27 Cr20 O78 177.0(2) . . ?
F27 Cr20 O80 91.0(2) . . ?
F28 Cr20 O73 177.4(3) . . ?
F28 Cr20 O75 88.1(2) . . ?
F28 Cr20 O78 93.1(2) . . ?
F28 Cr20 O80 90.5(2) . . ?
O73 Cr20 O78 85.9(2) . . ?
O73 Cr20 O80 87.1(3) . . ?
O75 Cr20 O73 94.2(3) . . ?
O75 Cr20 O78 87.8(3) . . ?
O75 Cr20 O80 177.9(2) . . ?
O78 Cr20 O80 90.6(3) . . ?
F28 Cr21 O77 91.1(2) . . ?
F28 Cr21 O79 92.1(2) . . ?
F28 Cr21 O82 176.0(2) . . ?
F28 Cr21 O84 89.9(2) . . ?
F29 Cr21 F28 89.84(17) . . ?
F29 Cr21 O77 178.7(2) . . ?
F29 Cr21 O79 90.6(2) . . ?
F29 Cr21 O82 93.8(2) . . ?
F29 Cr21 O84 90.9(2) . . ?
O79 Cr21 O77 90.3(3) . . ?
O82 Cr21 O77 85.3(2) . . ?
O82 Cr21 O79 86.1(3) . . ?
O84 Cr21 O77 88.1(2) . . ?
O84 Cr21 O79 177.4(3) . . ?
O84 Cr21 O82 91.7(3) . . ?
F29 Cr22 O81 90.7(2) . . ?
F29 Cr22 O83 90.1(2) . . ?
F29 Cr22 O86 174.0(2) . . ?
F29 Cr22 O88 89.2(2) . . ?
F30 Cr22 F29 91.13(17) . . ?
F30 Cr22 O81 177.4(2) . . ?
F30 Cr22 O83 90.3(2) . . ?
F30 Cr22 O86 93.6(2) . . ?
F30 Cr22 O88 92.4(2) . . ?
O83 Cr22 O81 91.5(3) . . ?
O86 Cr22 O81 84.7(2) . . ?
O86 Cr22 O83 86.2(2) . . ?
O88 Cr22 O81 85.9(3) . . ?
O88 Cr22 O83 177.3(3) . . ?
O88 Cr22 O86 94.3(2) . . ?
Cr12 F16 Cu3 126.9(2) . . ?
Cr12 F17 Cu4 141.0(3) . . ?
Cr13 F18 Cr12 123.6(2) . . ?
Cr14 F19 Cr13 123.9(2) . . ?
Cr15 F20 Cr14 122.6(2) . . ?
Cr15 F21 Cr16 123.4(2) . . ?
Cr16 F22 Cr17 123.0(2) . . ?
Cr18 F24 Cr17 128.2(2) . . ?
Cr18 F25 Cu4 176.1(3) . . ?
Cr19 F26 Cr18 123.0(2) . . ?
Cr20 F27 Cr19 124.0(2) . . ?
Cr20 F28 Cr21 123.2(2) . . ?
Cr21 F29 Cr22 124.1(2) . . ?
Cr22 F30 Cu3 107.22(19) . . ?
C111 O45 Cr12 130.7(5) . . ?
C111 O46 Cu3 134.1(5) . . ?
O45 C111 C112 114.9(7) . . ?
O46 C111 O45 126.8(7) . . ?
O46 C111 C112 118.2(7) . . ?
C111 C112 C115 108.7(6) . . ?
C113 C112 C111 109.4(7) . . ?
C113 C112 C115 110.2(7) . . ?
C114 C112 C111 107.3(7) . . ?
C114 C112 C113 111.6(8) . . ?
C114 C112 C115 109.6(8) . . ?
C112 C113 H11D 109.5 . . ?
C112 C113 H11E 109.5 . . ?
C112 C113 H11F 109.5 . . ?
H11D C113 H11E 109.5 . . ?
H11D C113 H11F 109.5 . . ?
H11E C113 H11F 109.5 . . ?
C112 C114 H11G 109.5 . . ?
C112 C114 H11H 109.5 . . ?
C112 C114 H11I 109.5 . . ?
H11G C114 H11H 109.5 . . ?
H11G C114 H11I 109.5 . . ?
H11H C114 H11I 109.5 . . ?
C112 C115 H11J 109.5 . . ?
C112 C115 H11K 109.5 . . ?
C112 C115 H11L 109.5 . . ?
H11J C115 H11K 109.5 . . ?
H11J C115 H11L 109.5 . . ?
H11K C115 H11L 109.5 . . ?
C116 O47 Cr13 127.9(5) . . ?
C116 O48 Cr12 138.3(5) . . ?
O47 C116 C117 113.9(8) . . ?
O48 C116 O47 124.8(7) . . ?
O48 C116 C117 121.2(7) . . ?
C118 C117 C116 109.9(8) . . ?
C118 C117 C119 112.2(9) . . ?
C118 C117 C120 110.4(9) . . ?
C119 C117 C116 112.3(8) . . ?
C119 C117 C120 107.7(10) . . ?
C120 C117 C116 104.0(8) . . ?
C117 C118 H11M 109.5 . . ?
C117 C118 H11N 109.5 . . ?
C117 C118 H11O 109.5 . . ?
H11M C118 H11N 109.5 . . ?
H11M C118 H11O 109.5 . . ?
H11N C118 H11O 109.5 . . ?
C117 C119 H11P 109.5 . . ?
C117 C119 H11Q 109.5 . . ?
C117 C119 H11R 109.5 . . ?
H11P C119 H11Q 109.5 . . ?
H11P C119 H11R 109.5 . . ?
H11Q C119 H11R 109.5 . . ?
C117 C120 H12A 109.5 . . ?
C117 C120 H12B 109.5 . . ?
C117 C120 H12C 109.5 . . ?
H12A C120 H12B 109.5 . . ?
H12A C120 H12C 109.5 . . ?
H12B C120 H12C 109.5 . . ?
C121 O49 Cr13 133.9(5) . . ?
C121 O50 Cr12 131.5(5) . . ?
O49 C121 C122 117.4(6) . . ?
O50 C121 O49 125.6(7) . . ?
O50 C121 C122 117.0(7) . . ?
C123 C122 C121 108.0(7) . . ?
C124 C122 C121 111.1(7) . . ?
C124 C122 C123 108.6(7) . . ?
C124 C122 C125 112.0(8) . . ?
C125 C122 C121 107.6(7) . . ?
C125 C122 C123 109.5(8) . . ?
C122 C123 H12D 109.5 . . ?
C122 C123 H12E 109.5 . . ?
C122 C123 H12F 109.5 . . ?
H12D C123 H12E 109.5 . . ?
H12D C123 H12F 109.5 . . ?
H12E C123 H12F 109.5 . . ?
C122 C124 H12G 109.5 . . ?
C122 C124 H12H 109.5 . . ?
C122 C124 H12I 109.5 . . ?
H12G C124 H12H 109.5 . . ?
H12G C124 H12I 109.5 . . ?
H12H C124 H12I 109.5 . . ?
C122 C125 H12J 109.5 . . ?
C122 C125 H12K 109.5 . . ?
C122 C125 H12L 109.5 . . ?
H12J C125 H12K 109.5 . . ?
H12J C125 H12L 109.5 . . ?
H12K C125 H12L 109.5 . . ?
C126 O51 Cr14 128.5(5) . . ?
C126 O52 Cr13 135.4(5) . . ?
O51 C126 C127 117.0(7) . . ?
O52 C126 O51 124.9(6) . . ?
O52 C126 C127 118.0(7) . . ?
C128 C127 C126 105.1(8) . . ?
C128 C127 C130 108.7(11) . . ?
C129 C127 C126 112.2(7) . . ?
C129 C127 C128 113.4(11) . . ?
C129 C127 C130 108.9(10) . . ?
C130 C127 C126 108.3(7) . . ?
C127 C128 H12M 109.5 . . ?
C127 C128 H12N 109.5 . . ?
C127 C128 H12O 109.5 . . ?
H12M C128 H12N 109.5 . . ?
H12M C128 H12O 109.5 . . ?
H12N C128 H12O 109.5 . . ?
C127 C129 H12P 109.5 . . ?
C127 C129 H12Q 109.5 . . ?
C127 C129 H12R 109.5 . . ?
H12P C129 H12Q 109.5 . . ?
H12P C129 H12R 109.5 . . ?
H12Q C129 H12R 109.5 . . ?
C127 C130 H13D 109.5 . . ?
C127 C130 H13E 109.5 . . ?
C127 C130 H13F 109.5 . . ?
H13D C130 H13E 109.5 . . ?
H13D C130 H13F 109.5 . . ?
H13E C130 H13F 109.5 . . ?
C131 O53 Cr14 136.2(6) . . ?
C131 O54 Cr13 126.4(6) . . ?
O53 C131 C132 117.2(8) . . ?
O54 C131 O53 127.3(8) . . ?
O54 C131 C132 115.4(8) . . ?
C133 C132 C131 106.5(9) . . ?
C133 C132 C134 116.1(11) . . ?
C134 C132 C131 111.0(9) . . ?
C135 C132 C131 110.8(9) . . ?
C135 C132 C133 109.8(11) . . ?
C135 C132 C134 102.7(11) . . ?
C132 C133 H13G 109.5 . . ?
C132 C133 H13H 109.5 . . ?
C132 C133 H13I 109.5 . . ?
H13G C133 H13H 109.5 . . ?
H13G C133 H13I 109.5 . . ?
H13H C133 H13I 109.5 . . ?
C132 C134 H13J 109.5 . . ?
C132 C134 H13K 109.5 . . ?
C132 C134 H13L 109.5 . . ?
H13J C134 H13K 109.5 . . ?
H13J C134 H13L 109.5 . . ?
H13K C134 H13L 109.5 . . ?
C132 C135 H13M 109.5 . . ?
C132 C135 H13N 109.5 . . ?
C132 C135 H13O 109.5 . . ?
H13M C135 H13N 109.5 . . ?
H13M C135 H13O 109.5 . . ?
H13N C135 H13O 109.5 . . ?
C136 O55 Cr15 128.7(5) . . ?
C136 O56 Cr14 133.9(5) . . ?
O55 C136 O56 125.2(7) . . ?
O55 C136 C137 116.2(7) . . ?
O56 C136 C137 118.6(7) . . ?
C138 C137 C136 110.8(8) . . ?
C138 C137 C139 109.9(11) . . ?
C138 C137 C140 114.3(11) . . ?
C139 C137 C136 107.6(8) . . ?
C139 C137 C140 107.0(10) . . ?
C140 C137 C136 106.9(8) . . ?
C137 C138 H13P 109.5 . . ?
C137 C138 H13Q 109.5 . . ?
C137 C138 H13R 109.5 . . ?
H13P C138 H13Q 109.5 . . ?
H13P C138 H13R 109.5 . . ?
H13Q C138 H13R 109.5 . . ?
C137 C139 H13S 109.5 . . ?
C137 C139 H13T 109.5 . . ?
C137 C139 H13U 109.5 . . ?
H13S C139 H13T 109.5 . . ?
H13S C139 H13U 109.5 . . ?
H13T C139 H13U 109.5 . . ?
C137 C140 H14D 109.5 . . ?
C137 C140 H14E 109.5 . . ?
C137 C140 H14F 109.5 . . ?
H14D C140 H14E 109.5 . . ?
H14D C140 H14F 109.5 . . ?
H14E C140 H14F 109.5 . . ?
C141 O57 Cr15 130.2(5) . . ?
C141 O58 Cr14 127.7(5) . . ?
O57 C141 C142 117.1(7) . . ?
O58 C141 O57 126.0(7) . . ?
O58 C141 C142 116.8(7) . . ?
C143 C142 C141 109.2(7) . . ?
C143 C142 C144 111.7(8) . . ?
C143 C142 C145 112.1(9) . . ?
C144 C142 C141 110.9(7) . . ?
C145 C142 C141 105.9(7) . . ?
C145 C142 C144 106.9(8) . . ?
C142 C143 H14G 109.5 . . ?
C142 C143 H14H 109.5 . . ?
C142 C143 H14I 109.5 . . ?
H14G C143 H14H 109.5 . . ?
H14G C143 H14I 109.5 . . ?
H14H C143 H14I 109.5 . . ?
C142 C144 H14J 109.5 . . ?
C142 C144 H14K 109.5 . . ?
C142 C144 H14L 109.5 . . ?
H14J C144 H14K 109.5 . . ?
H14J C144 H14L 109.5 . . ?
H14K C144 H14L 109.5 . . ?
C142 C145 H14M 109.5 . . ?
C142 C145 H14N 109.5 . . ?
C142 C145 H14O 109.5 . . ?
H14M C145 H14N 109.5 . . ?
H14M C145 H14O 109.5 . . ?
H14N C145 H14O 109.5 . . ?
C146 O59 Cr16 130.5(5) . . ?
C146 O60 Cr15 135.4(5) . . ?
O59 C146 C147 117.8(7) . . ?
O60 C146 O59 124.9(7) . . ?
O60 C146 C147 117.3(7) . . ?
C148 C147 C146 106.9(8) . . ?
C148 C147 C149 113.3(8) . . ?
C148 C147 C150 110.0(9) . . ?
C149 C147 C146 111.2(7) . . ?
C149 C147 C150 108.9(8) . . ?
C150 C147 C146 106.3(7) . . ?
C147 C148 H14P 109.5 . . ?
C147 C148 H14Q 109.5 . . ?
C147 C148 H14R 109.5 . . ?
H14P C148 H14Q 109.5 . . ?
H14P C148 H14R 109.5 . . ?
H14Q C148 H14R 109.5 . . ?
C147 C149 H14S 109.5 . . ?
C147 C149 H14T 109.5 . . ?
C147 C149 H14U 109.5 . . ?
H14S C149 H14T 109.5 . . ?
H14S C149 H14U 109.5 . . ?
H14T C149 H14U 109.5 . . ?
C147 C150 H15D 109.5 . . ?
C147 C150 H15E 109.5 . . ?
C147 C150 H15F 109.5 . . ?
H15D C150 H15E 109.5 . . ?
H15D C150 H15F 109.5 . . ?
H15E C150 H15F 109.5 . . ?
C151 O61 Cr16 135.7(5) . . ?
C151 O62 Cr15 129.5(5) . . ?
O61 C151 O62 125.6(7) . . ?
O61 C151 C152 118.3(6) . . ?
O62 C151 C152 116.1(6) . . ?
C153 C152 C151 108.3(7) . . ?
C153 C152 C155 108.4(8) . . ?
C154 C152 C151 112.3(7) . . ?
C154 C152 C153 112.4(8) . . ?
C154 C152 C155 108.9(8) . . ?
C155 C152 C151 106.2(7) . . ?
C152 C153 H15G 109.5 . . ?
C152 C153 H15H 109.5 . . ?
C152 C153 H15I 109.5 . . ?
H15G C153 H15H 109.5 . . ?
H15G C153 H15I 109.5 . . ?
H15H C153 H15I 109.5 . . ?
C152 C154 H15J 109.5 . . ?
C152 C154 H15K 109.5 . . ?
C152 C154 H15L 109.5 . . ?
H15J C154 H15K 109.5 . . ?
H15J C154 H15L 109.5 . . ?
H15K C154 H15L 109.5 . . ?
C152 C155 H15M 109.5 . . ?
C152 C155 H15N 109.5 . . ?
C152 C155 H15O 109.5 . . ?
H15M C155 H15N 109.5 . . ?
H15M C155 H15O 109.5 . . ?
H15N C155 H15O 109.5 . . ?
C156 O63 Cr17 128.3(5) . . ?
C156 O64 Cr16 134.9(5) . . ?
O63 C156 O64 125.8(6) . . ?
O63 C156 C157 119.6(7) . . ?
O64 C156 C157 114.6(7) . . ?
C156 C157 C160 106.3(7) . . ?
C158 C157 C156 110.3(7) . . ?
C158 C157 C159 116.0(9) . . ?
C158 C157 C160 106.2(10) . . ?
C159 C157 C156 111.8(7) . . ?
C159 C157 C160 105.6(9) . . ?
C157 C158 H15P 109.5 . . ?
C157 C158 H15Q 109.5 . . ?
C157 C158 H15R 109.5 . . ?
H15P C158 H15Q 109.5 . . ?
H15P C158 H15R 109.5 . . ?
H15Q C158 H15R 109.5 . . ?
C157 C159 H15S 109.5 . . ?
C157 C159 H15T 109.5 . . ?
C157 C159 H15U 109.5 . . ?
H15S C159 H15T 109.5 . . ?
H15S C159 H15U 109.5 . . ?
H15T C159 H15U 109.5 . . ?
C157 C160 H16A 109.5 . . ?
C157 C160 H16B 109.5 . . ?
C157 C160 H16C 109.5 . . ?
H16A C160 H16B 109.5 . . ?
H16A C160 H16C 109.5 . . ?
H16B C160 H16C 109.5 . . ?
C161 O65 Cr17 133.1(5) . . ?
C161 O66 Cr16 129.2(5) . . ?
O65 C161 O66 125.5(7) . . ?
O65 C161 C162 116.5(7) . . ?
O66 C161 C162 118.0(7) . . ?
C163 C162 C161 111.5(7) . . ?
C163 C162 C164 112.3(8) . . ?
C163 C162 C165 110.0(9) . . ?
C164 C162 C161 108.2(7) . . ?
C164 C162 C165 107.9(8) . . ?
C165 C162 C161 106.8(7) . . ?
C162 C163 H16D 109.5 . . ?
C162 C163 H16E 109.5 . . ?
C162 C163 H16F 109.5 . . ?
H16D C163 H16E 109.5 . . ?
H16D C163 H16F 109.5 . . ?
H16E C163 H16F 109.5 . . ?
C162 C164 H16G 109.5 . . ?
C162 C164 H16H 109.5 . . ?
C162 C164 H16I 109.5 . . ?
H16G C164 H16H 109.5 . . ?
H16G C164 H16I 109.5 . . ?
H16H C164 H16I 109.5 . . ?
C162 C165 H16J 109.5 . . ?
C162 C165 H16K 109.5 . . ?
C162 C165 H16L 109.5 . . ?
H16J C165 H16K 109.5 . . ?
H16J C165 H16L 109.5 . . ?
H16K C165 H16L 109.5 . . ?
C166 O67 Cr18 131.8(5) . . ?
C166 O68 Cr17 122.6(5) . . ?
O67 C166 O68 125.7(7) . . ?
O67 C166 C167 116.9(7) . . ?
O68 C166 C167 117.2(7) . . ?
C168 C167 C166 109.1(8) . . ?
C168 C167 C169 111.1(10) . . ?
C168 C167 C170 109.6(10) . . ?
C169 C167 C166 110.6(8) . . ?
C169 C167 C170 108.1(9) . . ?
C170 C167 C166 108.3(8) . . ?
C167 C168 H16M 109.5 . . ?
C167 C168 H16N 109.5 . . ?
C167 C168 H16O 109.5 . . ?
H16M C168 H16N 109.5 . . ?
H16M C168 H16O 109.5 . . ?
H16N C168 H16O 109.5 . . ?
C167 C169 H16P 109.5 . . ?
C167 C169 H16Q 109.5 . . ?
C167 C169 H16R 109.5 . . ?
H16P C169 H16Q 109.5 . . ?
H16P C169 H16R 109.5 . . ?
H16Q C169 H16R 109.5 . . ?
C167 C170 H17A 109.5 . . ?
C167 C170 H17B 109.5 . . ?
C167 C170 H17C 109.5 . . ?
H17A C170 H17B 109.5 . . ?
H17A C170 H17C 109.5 . . ?
H17B C170 H17C 109.5 . . ?
C171 O69 Cr19 125.3(5) . . ?
C171 O70 Cr18 137.6(5) . . ?
O69 C171 C172 115.1(7) . . ?
O70 C171 O69 124.9(6) . . ?
O70 C171 C172 119.9(7) . . ?
C173 C172 C171 106.6(7) . . ?
C173 C172 C174 110.5(9) . . ?
C173 C172 C175 110.1(10) . . ?
C174 C172 C171 112.4(7) . . ?
C174 C172 C175 109.2(9) . . ?
C175 C172 C171 108.0(7) . . ?
C172 C173 H17D 109.5 . . ?
C172 C173 H17E 109.5 . . ?
C172 C173 H17F 109.5 . . ?
H17D C173 H17E 109.5 . . ?
H17D C173 H17F 109.5 . . ?
H17E C173 H17F 109.5 . . ?
C172 C174 H17G 109.5 . . ?
C172 C174 H17H 109.5 . . ?
C172 C174 H17I 109.5 . . ?
H17G C174 H17H 109.5 . . ?
H17G C174 H17I 109.5 . . ?
H17H C174 H17I 109.5 . . ?
C172 C175 H17J 109.5 . . ?
C172 C175 H17K 109.5 . . ?
C172 C175 H17L 109.5 . . ?
H17J C175 H17K 109.5 . . ?
H17J C175 H17L 109.5 . . ?
H17K C175 H17L 109.5 . . ?
C176 O71 Cr19 133.7(5) . . ?
C176 O72 Cr18 126.7(5) . . ?
O71 C176 O72 126.6(7) . . ?
O71 C176 C177 114.6(7) . . ?
O72 C176 C177 118.8(7) . . ?
C178 C177 C176 111.6(8) . . ?
C178 C177 C179 111.6(11) . . ?
C178 C177 C180 114.0(10) . . ?
C179 C177 C176 106.4(8) . . ?
C180 C177 C176 109.0(8) . . ?
C180 C177 C179 103.7(10) . . ?
C177 C178 H17M 109.5 . . ?
C177 C178 H17N 109.5 . . ?
C177 C178 H17O 109.5 . . ?
H17M C178 H17N 109.5 . . ?
H17M C178 H17O 109.5 . . ?
H17N C178 H17O 109.5 . . ?
C177 C179 H17P 109.5 . . ?
C177 C179 H17Q 109.5 . . ?
C177 C179 H17R 109.5 . . ?
H17P C179 H17Q 109.5 . . ?
H17P C179 H17R 109.5 . . ?
H17Q C179 H17R 109.5 . . ?
C177 C180 H18D 109.5 . . ?
C177 C180 H18E 109.5 . . ?
C177 C180 H18F 109.5 . . ?
H18D C180 H18E 109.5 . . ?
H18D C180 H18F 109.5 . . ?
H18E C180 H18F 109.5 . . ?
C181 O73 Cr20 134.6(5) . . ?
C181 O74 Cr19 134.7(5) . . ?
O73 C181 C182 117.9(7) . . ?
O74 C181 O73 125.3(7) . . ?
O74 C181 C182 116.7(7) . . ?
C181 C182 C185 108.6(8) . . ?
C183 C182 C181 106.4(7) . . ?
C183 C182 C184 110.9(9) . . ?
C183 C182 C185 110.3(9) . . ?
C184 C182 C181 110.5(7) . . ?
C184 C182 C185 110.0(8) . . ?
C182 C183 H18G 109.5 . . ?
C182 C183 H18H 109.5 . . ?
C182 C183 H18I 109.5 . . ?
H18G C183 H18H 109.5 . . ?
H18G C183 H18I 109.5 . . ?
H18H C183 H18I 109.5 . . ?
C182 C184 H18J 109.5 . . ?
C182 C184 H18K 109.5 . . ?
C182 C184 H18L 109.5 . . ?
H18J C184 H18K 109.5 . . ?
H18J C184 H18L 109.5 . . ?
H18K C184 H18L 109.5 . . ?
C182 C185 H18M 109.5 . . ?
C182 C185 H18N 109.5 . . ?
C182 C185 H18O 109.5 . . ?
H18M C185 H18N 109.5 . . ?
H18M C185 H18O 109.5 . . ?
H18N C185 H18O 109.5 . . ?
C186 O75 Cr20 133.2(6) . . ?
C186 O76 Cr19 130.6(6) . . ?
O75 C186 O76 125.6(8) . . ?
O75 C186 C187 117.1(9) . . ?
O76 C186 C187 117.3(9) . . ?
C186 C187 C190 102.5(8) . . ?
C188 C187 C186 110.8(9) . . ?
C188 C187 C189 112.0(10) . . ?
C188 C187 C190 108.0(11) . . ?
C189 C187 C186 112.2(9) . . ?
C189 C187 C190 110.9(10) . . ?
C187 C188 H18P 109.5 . . ?
C187 C188 H18Q 109.5 . . ?
C187 C188 H18R 109.5 . . ?
H18P C188 H18Q 109.5 . . ?
H18P C188 H18R 109.5 . . ?
H18Q C188 H18R 109.5 . . ?
C187 C189 H18S 109.5 . . ?
C187 C189 H18T 109.5 . . ?
C187 C189 H18U 109.5 . . ?
H18S C189 H18T 109.5 . . ?
H18S C189 H18U 109.5 . . ?
H18T C189 H18U 109.5 . . ?
C187 C190 H19D 109.5 . . ?
C187 C190 H19E 109.5 . . ?
C187 C190 H19F 109.5 . . ?
H19D C190 H19E 109.5 . . ?
H19D C190 H19F 109.5 . . ?
H19E C190 H19F 109.5 . . ?
C191 O77 Cr21 132.6(5) . . ?
C191 O78 Cr20 135.7(5) . . ?
O77 C191 O78 125.0(7) . . ?
O77 C191 C192 117.5(7) . . ?
O78 C191 C192 117.5(7) . . ?
C191 C192 C195 105.2(9) . . ?
C193 C192 C191 110.6(8) . . ?
C193 C192 C194 118.0(11) . . ?
C193 C192 C195 105.1(11) . . ?
C194 C192 C191 111.9(8) . . ?
C194 C192 C195 104.9(10) . . ?
C192 C193 H19G 109.5 . . ?
C192 C193 H19H 109.5 . . ?
C192 C193 H19I 109.5 . . ?
H19G C193 H19H 109.5 . . ?
H19G C193 H19I 109.5 . . ?
H19H C193 H19I 109.5 . . ?
C192 C194 H19J 109.5 . . ?
C192 C194 H19K 109.5 . . ?
C192 C194 H19L 109.5 . . ?
H19J C194 H19K 109.5 . . ?
H19J C194 H19L 109.5 . . ?
H19K C194 H19L 109.5 . . ?
C192 C195 H19M 109.5 . . ?
C192 C195 H19N 109.5 . . ?
C192 C195 H19O 109.5 . . ?
H19M C195 H19N 109.5 . . ?
H19M C195 H19O 109.5 . . ?
H19N C195 H19O 109.5 . . ?
C196 O79 Cr21 135.8(6) . . ?
C196 O80 Cr20 130.6(6) . . ?
O79 C196 C197 117.1(8) . . ?
O80 C196 O79 125.0(8) . . ?
O80 C196 C197 117.9(8) . . ?
C198 C197 C196 109.2(9) . . ?
C198 C197 C199 112.7(12) . . ?
C198 C197 C200 108.5(12) . . ?
C199 C197 C196 113.7(8) . . ?
C199 C197 C200 107.2(11) . . ?
C200 C197 C196 105.1(9) . . ?
C197 C198 H19P 109.5 . . ?
C197 C198 H19Q 109.5 . . ?
C197 C198 H19R 109.5 . . ?
H19P C198 H19Q 109.5 . . ?
H19P C198 H19R 109.5 . . ?
H19Q C198 H19R 109.5 . . ?
C197 C199 H19S 109.5 . . ?
C197 C199 H19T 109.5 . . ?
C197 C199 H19U 109.5 . . ?
H19S C199 H19T 109.5 . . ?
H19S C199 H19U 109.5 . . ?
H19T C199 H19U 109.5 . . ?
C197 C200 H20D 109.5 . . ?
C197 C200 H20E 109.5 . . ?
C197 C200 H20F 109.5 . . ?
H20D C200 H20E 109.5 . . ?
H20D C200 H20F 109.5 . . ?
H20E C200 H20F 109.5 . . ?
C201 O81 Cr22 135.3(5) . . ?
C201 O82 Cr21 134.5(5) . . ?
O81 C201 C202 117.3(7) . . ?
O82 C201 O81 124.7(7) . . ?
O82 C201 C202 117.9(7) . . ?
C203 C202 C201 110.6(7) . . ?
C203 C202 C205 109.4(9) . . ?
C204 C202 C201 108.2(7) . . ?
C204 C202 C203 112.1(9) . . ?
C204 C202 C205 108.9(8) . . ?
C205 C202 C201 107.5(8) . . ?
C202 C203 H20G 109.5 . . ?
C202 C203 H20H 109.5 . . ?
C202 C203 H20I 109.5 . . ?
H20G C203 H20H 109.5 . . ?
H20G C203 H20I 109.5 . . ?
H20H C203 H20I 109.5 . . ?
C202 C204 H20J 109.5 . . ?
C202 C204 H20K 109.5 . . ?
C202 C204 H20L 109.5 . . ?
H20J C204 H20K 109.5 . . ?
H20J C204 H20L 109.5 . . ?
H20K C204 H20L 109.5 . . ?
C202 C205 H20M 109.5 . . ?
C202 C205 H20N 109.5 . . ?
C202 C205 H20O 109.5 . . ?
H20M C205 H20N 109.5 . . ?
H20M C205 H20O 109.5 . . ?
H20N C205 H20O 109.5 . . ?
C206 O83 Cr22 135.8(5) . . ?
C206 O84 Cr21 133.2(5) . . ?
O83 C206 O84 125.8(7) . . ?
O83 C206 C207 116.3(6) . . ?
O84 C206 C207 117.9(7) . . ?
C208 C207 C206 110.7(7) . . ?
C208 C207 C209 108.6(9) . . ?
C208 C207 C210 110.2(10) . . ?
C209 C207 C206 108.9(8) . . ?
C210 C207 C206 107.8(8) . . ?
C210 C207 C209 110.5(10) . . ?
C207 C208 H20P 109.5 . . ?
C207 C208 H20Q 109.5 . . ?
C207 C208 H20R 109.5 . . ?
H20P C208 H20Q 109.5 . . ?
H20P C208 H20R 109.5 . . ?
H20Q C208 H20R 109.5 . . ?
C207 C209 H20S 109.5 . . ?
C207 C209 H20T 109.5 . . ?
C207 C209 H20U 109.5 . . ?
H20S C209 H20T 109.5 . . ?
H20S C209 H20U 109.5 . . ?
H20T C209 H20U 109.5 . . ?
C207 C210 H21A 109.5 . . ?
C207 C210 H21B 109.5 . . ?
C207 C210 H21C 109.5 . . ?
H21A C210 H21B 109.5 . . ?
H21A C210 H21C 109.5 . . ?
H21B C210 H21C 109.5 . . ?
C211 O85 Cu3 120.7(5) . . ?
C211 O86 Cr22 133.6(5) . . ?
O85 C211 O86 124.7(7) . . ?
O85 C211 C212 118.6(7) . . ?
O86 C211 C212 116.7(7) . . ?
C213 C212 C211 105.9(7) . . ?
C213 C212 C214 112.4(8) . . ?
C213 C212 C215 110.8(8) . . ?
C214 C212 C211 109.2(7) . . ?
C215 C212 C211 109.6(7) . . ?
C215 C212 C214 108.9(8) . . ?
C212 C213 H21D 109.5 . . ?
C212 C213 H21E 109.5 . . ?
C212 C213 H21F 109.5 . . ?
H21D C213 H21E 109.5 . . ?
H21D C213 H21F 109.5 . . ?
H21E C213 H21F 109.5 . . ?
C212 C214 H21G 109.5 . . ?
C212 C214 H21H 109.5 . . ?
C212 C214 H21I 109.5 . . ?
H21G C214 H21H 109.5 . . ?
H21G C214 H21I 109.5 . . ?
H21H C214 H21I 109.5 . . ?
C212 C215 H21J 109.5 . . ?
C212 C215 H21K 109.5 . . ?
C212 C215 H21L 109.5 . . ?
H21J C215 H21K 109.5 . . ?
H21J C215 H21L 109.5 . . ?
H21K C215 H21L 109.5 . . ?
C216 O87 Cu3 122.1(5) . . ?
C216 O88 Cr22 137.9(5) . . ?
O87 C216 C217 115.1(8) . . ?
O88 C216 O87 126.6(7) . . ?
O88 C216 C217 118.2(8) . . ?
C218 C217 C216 107.6(9) . . ?
C218 C217 C219 109.6(12) . . ?
C218 C217 C220 115.4(14) . . ?
C219 C217 C216 113.2(9) . . ?
C220 C217 C216 105.5(10) . . ?
C220 C217 C219 105.7(12) . . ?
C217 C218 H21M 109.5 . . ?
C217 C218 H21N 109.5 . . ?
C217 C218 H21O 109.5 . . ?
H21M C218 H21N 109.5 . . ?
H21M C218 H21O 109.5 . . ?
H21N C218 H21O 109.5 . . ?
C217 C219 H21P 109.5 . . ?
C217 C219 H21Q 109.5 . . ?
C217 C219 H21R 109.5 . . ?
H21P C219 H21Q 109.5 . . ?
H21P C219 H21R 109.5 . . ?
H21Q C219 H21R 109.5 . . ?
C217 C220 H22S 109.5 . . ?
C217 C220 H22T 109.5 . . ?
C217 C220 H22U 109.5 . . ?
H22S C220 H22T 109.5 . . ?
H22S C220 H22U 109.5 . . ?
H22T C220 H22U 109.5 . . ?
F17 Cu4 F25 169.3(2) . . ?
N5 Cu4 F17 85.5(3) . . ?
N5 Cu4 F25 84.3(3) . . ?
N6 Cu4 F17 87.8(3) . . ?
N6 Cu4 F25 89.7(2) . . ?
N6 Cu4 N5 94.7(4) . . ?
N6 Cu4 N7 85.1(4) . . ?
N6 Cu4 N8 178.9(4) . . ?
N7 Cu4 F17 95.3(3) . . ?
N7 Cu4 F25 94.9(3) . . ?
N7 Cu4 N5 179.1(4) . . ?
N7 Cu4 N8 95.9(4) . . ?
N8 Cu4 F17 92.4(2) . . ?
N8 Cu4 F25 89.9(2) . . ?
N8 Cu4 N5 84.2(4) . . ?
Cu4 N5 H5 104.8 . . ?
C231 N5 Cu4 117.2(8) . . ?
C231 N5 H5 104.8 . . ?
C240 N5 Cu4 108.7(7) . . ?
C240 N5 H5 104.8 . . ?
C240 N5 C231 115.1(9) . . ?
Cu4 N6 H6 107.0 . . ?
C233 N6 Cu4 118.6(7) . . ?
C233 N6 H6 107.0 . . ?
C233 N6 C234 107.9(8) . . ?
C234 N6 Cu4 108.8(7) . . ?
C234 N6 H6 107.0 . . ?
Cu4 N7 H7 106.9 . . ?
C235 N7 Cu4 109.6(7) . . ?
C235 N7 H7 106.9 . . ?
C236 N7 Cu4 114.8(8) . . ?
C236 N7 H7 106.9 . . ?
C236 N7 C235 111.3(9) . . ?
Cu4 N8 H8 106.7 . . ?
C238 N8 Cu4 118.1(6) . . ?
C238 N8 H8 106.7 . . ?
C239 N8 Cu4 108.9(6) . . ?
C239 N8 H8 106.7 . . ?
C239 N8 C238 109.2(8) . . ?
N5 C231 H23F 109.5 . . ?
N5 C231 H23G 109.5 . . ?
H23F C231 H23G 108.1 . . ?
C232 C231 N5 110.7(11) . . ?
C232 C231 H23F 109.5 . . ?
C232 C231 H23G 109.5 . . ?
C231 C232 H23H 105.8 . . ?
C231 C232 H23I 105.8 . . ?
C231 C232 C233 126.0(12) . . ?
H23H C232 H23I 106.2 . . ?
C233 C232 H23H 105.8 . . ?
C233 C232 H23I 105.8 . . ?
N6 C233 C232 105.6(9) . . ?
N6 C233 H23J 110.6 . . ?
N6 C233 H23K 110.6 . . ?
C232 C233 H23J 110.6 . . ?
C232 C233 H23K 110.6 . . ?
H23J C233 H23K 108.8 . . ?
N6 C234 H23L 110.1 . . ?
N6 C234 H23M 110.1 . . ?
N6 C234 C235 108.0(8) . . ?
H23L C234 H23M 108.4 . . ?
C235 C234 H23L 110.1 . . ?
C235 C234 H23M 110.1 . . ?
N7 C235 C234 105.9(8) . . ?
N7 C235 H23N 110.6 . . ?
N7 C235 H23O 110.6 . . ?
C234 C235 H23N 110.6 . . ?
C234 C235 H23O 110.6 . . ?
H23N C235 H23O 108.7 . . ?
N7 C236 H23P 109.0 . . ?
N7 C236 H23Q 109.0 . . ?
N7 C236 C237 113.1(10) . . ?
H23P C236 H23Q 107.8 . . ?
C237 C236 H23P 109.0 . . ?
C237 C236 H23Q 109.0 . . ?
C236 C237 H23R 107.5 . . ?
C236 C237 H23S 107.5 . . ?
C236 C237 C238 119.2(10) . . ?
H23R C237 H23S 107.0 . . ?
C238 C237 H23R 107.5 . . ?
C238 C237 H23S 107.5 . . ?
N8 C238 C237 108.8(8) . . ?
N8 C238 H23T 109.9 . . ?
N8 C238 H23U 109.9 . . ?
C237 C238 H23T 109.9 . . ?
C237 C238 H23U 109.9 . . ?
H23T C238 H23U 108.3 . . ?
N8 C239 H23V 110.1 . . ?
N8 C239 H23W 110.1 . . ?
N8 C239 C240 107.9(8) . . ?
H23V C239 H23W 108.4 . . ?
C240 C239 H23V 110.1 . . ?
C240 C239 H23W 110.1 . . ?
N5 C240 C239 110.5(9) . . ?
N5 C240 H24F 109.5 . . ?
N5 C240 H24G 109.5 . . ?
C239 C240 H24F 109.5 . . ?
C239 C240 H24G 109.5 . . ?
H24F C240 H24G 108.1 . . ?
Cu2 N1A H1A 106.9 . . ?
C241 N1A Cu2 112.3(16) . . ?
C241 N1A H1A 106.9 . . ?
C1I N1A Cu2 105.7(14) . . ?
C1I N1A H1A 106.9 . . ?
C1I N1A C241 117.7(17) . . ?
Cu2 N2A H2A 106.3 . . ?
C1B N2A Cu2 117.6(17) . . ?
C1B N2A H2A 106.3 . . ?
C1B N2A C1C 108.7(16) . . ?
C1C N2A Cu2 111.0(13) . . ?
C1C N2A H2A 106.3 . . ?
Cu2 N3A H3AA 105.0 . . ?
C1D N3A Cu2 108.0(13) . . ?
C1D N3A H3AA 105.0 . . ?
C1E N3A Cu2 121.3(14) . . ?
C1E N3A H3AA 105.0 . . ?
C1E N3A C1D 111.0(15) . . ?
Cu2 N4A H4AA 106.1 . . ?
C1G N4A Cu2 119.3(15) . . ?
C1G N4A H4AA 106.1 . . ?
C1G N4A C1H 111.2(15) . . ?
C1H N4A Cu2 107.1(13) . . ?
C1H N4A H4AA 106.1 . . ?
N1A C241 H24D 108.7 . . ?
N1A C241 H24E 108.7 . . ?
H24D C241 H24E 107.6 . . ?
C1A C241 N1A 114(2) . . ?
C1A C241 H24D 108.7 . . ?
C1A C241 H24E 108.7 . . ?
C241 C1A H1AA 106.8 . . ?
C241 C1A H1AB 106.8 . . ?
C241 C1A C1B 122(2) . . ?
H1AA C1A H1AB 106.7 . . ?
C1B C1A H1AA 106.8 . . ?
C1B C1A H1AB 106.8 . . ?
N2A C1B C1A 106(2) . . ?
N2A C1B H1BA 110.6 . . ?
N2A C1B H1BB 110.6 . . ?
C1A C1B H1BA 110.6 . . ?
C1A C1B H1BB 110.6 . . ?
H1BA C1B H1BB 108.8 . . ?
N2A C1C H1CA 111.3 . . ?
N2A C1C H1CB 111.3 . . ?
N2A C1C C1D 102.3(18) . . ?
H1CA C1C H1CB 109.2 . . ?
C1D C1C H1CA 111.3 . . ?
C1D C1C H1CB 111.3 . . ?
N3A C1D C1C 110.6(18) . . ?
N3A C1D H1DA 109.5 . . ?
N3A C1D H1DB 109.5 . . ?
C1C C1D H1DA 109.5 . . ?
C1C C1D H1DB 109.5 . . ?
H1DA C1D H1DB 108.1 . . ?
N3A C1E H1EA 109.0 . . ?
N3A C1E H1EB 109.0 . . ?
N3A C1E C1F 112.7(18) . . ?
H1EA C1E H1EB 107.8 . . ?
C1F C1E H1EA 109.0 . . ?
C1F C1E H1EB 109.0 . . ?
C1E C1F H1FA 108.2 . . ?
C1E C1F H1FB 108.2 . . ?
C1E C1F C1G 116.5(19) . . ?
H1FA C1F H1FB 107.3 . . ?
C1G C1F H1FA 108.2 . . ?
C1G C1F H1FB 108.2 . . ?
N4A C1G C1F 110.3(18) . . ?
N4A C1G H1GA 109.6 . . ?
N4A C1G H1GB 109.6 . . ?
C1F C1G H1GA 109.6 . . ?
C1F C1G H1GB 109.6 . . ?
H1GA C1G H1GB 108.1 . . ?
N4A C1H H1HA 110.4 . . ?
N4A C1H H1HB 110.4 . . ?
N4A C1H C1I 106.4(19) . . ?
H1HA C1H H1HB 108.6 . . ?
C1I C1H H1HA 110.4 . . ?
C1I C1H H1HB 110.4 . . ?
N1A C1I C1H 109(2) . . ?
N1A C1I H1IA 109.9 . . ?
N1A C1I H1IB 109.9 . . ?
C1H C1I H1IA 109.9 . . ?
C1H C1I H1IB 109.9 . . ?
H1IA C1I H1IB 108.3 . . ?
H24H C243 H24I 109.5 . . ?
H24H C243 H24J 109.5 . . ?
H24I C243 H24J 109.5 . . ?
C242 C243 H24H 109.5 . . ?
C242 C243 H24I 109.5 . . ?
C242 C243 H24J 109.5 . . ?
N9 C242 C243 180(2) . . ?
C38A C37A C36 110(3) . . ?
C38A C37A C39A 112(2) . . ?
C38A C37A C40A 110.8(19) . . ?
C39A C37A C36 101(2) . . ?
C39A C37A C40A 110.9(19) . . ?
C40A C37A C36 111(2) . . ?
C37A C38A H38D 109.5 . . ?
C37A C38A H38E 109.5 . . ?
C37A C38A H38F 109.5 . . ?
H38D C38A H38E 109.5 . . ?
H38D C38A H38F 109.5 . . ?
H38E C38A H38F 109.5 . . ?
C37A C39A H39D 109.5 . . ?
C37A C39A H39E 109.5 . . ?
C37A C39A H39F 109.5 . . ?
H39D C39A H39E 109.5 . . ?
H39D C39A H39F 109.5 . . ?
H39E C39A H39F 109.5 . . ?
C37A C40A H40D 109.5 . . ?
C37A C40A H40E 109.5 . . ?
C37A C40A H40F 109.5 . . ?
H40D C40A H40E 109.5 . . ?
H40D C40A H40F 109.5 . . ?
H40E C40A H40F 109.5 . . ?
C66 C67A C70A 106.1(11) . . ?
C68A C67A C66 113.1(10) . . ?
C68A C67A C70A 107.9(11) . . ?
C69A C67A C66 108.0(11) . . ?
C69A C67A C68A 110.7(12) . . ?
C69A C67A C70A 111.0(13) . . ?
C67A C68A H68D 109.5 . . ?
C67A C68A H68E 109.5 . . ?
C67A C68A H68F 109.5 . . ?
H68D C68A H68E 109.5 . . ?
H68D C68A H68F 109.5 . . ?
H68E C68A H68F 109.5 . . ?
C67A C69A H69D 109.5 . . ?
C67A C69A H69E 109.5 . . ?
C67A C69A H69F 109.5 . . ?
H69D C69A H69E 109.5 . . ?
H69D C69A H69F 109.5 . . ?
H69E C69A H69F 109.5 . . ?
C67A C70A H70D 109.5 . . ?
C67A C70A H70E 109.5 . . ?
C67A C70A H70F 109.5 . . ?
H70D C70A H70E 109.5 . . ?
H70D C70A H70F 109.5 . . ?
H70E C70A H70F 109.5 . . ?
C53A C52A C51 116(2) . . ?
C53A C52A C54A 111.4(18) . . ?
C53A C52A C55A 108.6(17) . . ?
C54A C52A C51 102(2) . . ?
C54A C52A C55A 110.9(19) . . ?
C55A C52A C51 108(2) . . ?
C52A C53A H53D 109.5 . . ?
C52A C53A H53E 109.5 . . ?
C52A C53A H53F 109.5 . . ?
H53D C53A H53E 109.5 . . ?
H53D C53A H53F 109.5 . . ?
H53E C53A H53F 109.5 . . ?
C52A C54A H54D 109.5 . . ?
C52A C54A H54E 109.5 . . ?
C52A C54A H54F 109.5 . . ?
H54D C54A H54E 109.5 . . ?
H54D C54A H54F 109.5 . . ?
H54E C54A H54F 109.5 . . ?
C52A C55A H55D 109.5 . . ?
C52A C55A H55E 109.5 . . ?
C52A C55A H55F 109.5 . . ?
H55D C55A H55E 109.5 . . ?
H55D C55A H55F 109.5 . . ?
H55E C55A H55F 109.5 . . ?
C88A C87A C86 109.3(12) . . ?
C88A C87A C89A 111.6(13) . . ?
C88A C87A C90A 109.9(15) . . ?
C89A C87A C86 109.9(13) . . ?
C89A C87A C90A 111.6(14) . . ?
C90A C87A C86 104.4(12) . . ?
C87A C88A H88D 109.5 . . ?
C87A C88A H88E 109.5 . . ?
C87A C88A H88F 109.5 . . ?
H88D C88A H88E 109.5 . . ?
H88D C88A H88F 109.5 . . ?
H88E C88A H88F 109.5 . . ?
C87A C89A H89D 109.5 . . ?
C87A C89A H89E 109.5 . . ?
C87A C89A H89F 109.5 . . ?
H89D C89A H89E 109.5 . . ?
H89D C89A H89F 109.5 . . ?
H89E C89A H89F 109.5 . . ?
C87A C90A H90D 109.5 . . ?
C87A C90A H90E 109.5 . . ?
C87A C90A H90F 109.5 . . ?
H90D C90A H90E 109.5 . . ?
H90D C90A H90F 109.5 . . ?
H90E C90A H90F 109.5 . . ?
C78A C77A C76 111(2) . . ?
C78A C77A C79A 110.8(17) . . ?
C78A C77A C80A 110.6(16) . . ?
C79A C77A C76 108.3(14) . . ?
C79A C77A C80A 108.0(15) . . ?
C80A C77A C76 108.2(15) . . ?
C77A C78A H78D 109.5 . . ?
C77A C78A H78E 109.5 . . ?
C77A C78A H78F 109.5 . . ?
H78D C78A H78E 109.5 . . ?
H78D C78A H78F 109.5 . . ?
H78E C78A H78F 109.5 . . ?
C77A C79A H79D 109.5 . . ?
C77A C79A H79E 109.5 . . ?
C77A C79A H79F 109.5 . . ?
H79D C79A H79E 109.5 . . ?
H79D C79A H79F 109.5 . . ?
H79E C79A H79F 109.5 . . ?
C77A C80A H80D 109.5 . . ?
C77A C80A H80E 109.5 . . ?
C77A C80A H80F 109.5 . . ?
H80D C80A H80E 109.5 . . ?
H80D C80A H80F 109.5 . . ?
H80E C80A H80F 109.5 . . ?
C98A C97A C244 104.0(14) . . ?
C98A C97A C99A 112.4(17) . . ?
C98A C97A C96 112.8(16) . . ?
C99A C97A C244 106.6(16) . . ?
C99A C97A C96 111.0(15) . . ?
C96 C97A C244 109.6(16) . . ?
C97A C98A H98D 109.5 . . ?
C97A C98A H98E 109.5 . . ?
C97A C98A H98F 109.5 . . ?
H98D C98A H98E 109.5 . . ?
H98D C98A H98F 109.5 . . ?
H98E C98A H98F 109.5 . . ?
C97A C99A H99D 109.5 . . ?
C97A C99A H99E 109.5 . . ?
C97A C99A H99F 109.5 . . ?
H99D C99A H99E 109.5 . . ?
H99D C99A H99F 109.5 . . ?
H99E C99A H99F 109.5 . . ?
C97A C96 H96A 109.5 . . ?
C97A C96 H96B 109.5 . . ?
C97A C96 H96C 109.5 . . ?
H96A C96 H96B 109.5 . . ?
H96A C96 H96C 109.5 . . ?
H96B C96 H96C 109.5 . . ?
C73A C72A C71 113(3) . . ?
C73A C72A C74A 108.9(19) . . ?
C73A C72A C75A 110(2) . . ?
C74A C72A C71 113(2) . . ?
C74A C72A C75A 108.1(19) . . ?
C75A C72A C71 104(3) . . ?
C72A C73A H73D 109.5 . . ?
C72A C73A H73E 109.5 . . ?
C72A C73A H73F 109.5 . . ?
H73D C73A H73E 109.5 . . ?
H73D C73A H73F 109.5 . . ?
H73E C73A H73F 109.5 . . ?
C72A C74A H74D 109.5 . . ?
C72A C74A H74E 109.5 . . ?
C72A C74A H74F 109.5 . . ?
H74D C74A H74E 109.5 . . ?
H74D C74A H74F 109.5 . . ?
H74E C74A H74F 109.5 . . ?
C72A C75A H75D 109.5 . . ?
C72A C75A H75E 109.5 . . ?
C72A C75A H75F 109.5 . . ?
H75D C75A H75E 109.5 . . ?
H75D C75A H75F 109.5 . . ?
H75E C75A H75F 109.5 . . ?

loop_
_geom_bond_atom_site_label_1
_geom_bond_atom_site_label_2
_geom_bond_distance
_geom_bond_site_symmetry_2
_geom_bond_publ_flag
Cu1 F1 1.932(4) . ?
Cu1 F15 2.126(5) . ?
Cu1 O1 1.932(6) . ?
Cu1 O41 1.940(6) . ?
Cu1 O43 1.932(6) . ?
Cr1 F1 1.900(4) . ?
Cr1 F2 1.847(4) . ?
Cr1 F3 1.945(4) . ?
Cr1 O2 1.944(5) . ?
Cr1 O4 1.974(5) . ?
Cr1 O6 1.944(6) . ?
Cr2 F3 1.907(4) . ?
Cr2 F4 1.949(4) . ?
Cr2 O3 1.950(5) . ?
Cr2 O5 1.959(6) . ?
Cr2 O8 1.941(5) . ?
Cr2 O10 1.951(5) . ?
Cr3 F4 1.909(4) . ?
Cr3 F5 1.919(4) . ?
Cr3 O7 1.948(6) . ?
Cr3 O9 1.961(5) . ?
Cr3 O12 1.947(5) . ?
Cr3 O14 1.956(5) . ?
Cr4 F5 1.924(4) . ?
Cr4 F6 1.918(4) . ?
Cr4 O11 1.951(6) . ?
Cr4 O13 1.961(6) . ?
Cr4 O16 1.963(6) . ?
Cr4 O18 1.958(6) . ?
Cr5 F6 1.923(4) . ?
Cr5 F7 1.894(4) . ?
Cr5 O15 1.957(6) . ?
Cr5 O17 1.963(5) . ?
Cr5 O20 1.946(5) . ?
Cr5 O22 1.960(6) . ?
Cr6 F7 1.929(4) . ?
Cr6 F8 1.854(6) . ?
Cr6 F9 1.914(4) . ?
Cr6 O19 1.986(6) . ?
Cr6 O21 1.976(6) . ?
Cr6 O24 1.951(5) . ?
Cr7 F9 1.903(4) . ?
Cr7 F10 1.830(4) . ?
Cr7 F11 1.933(4) . ?
Cr7 O23 1.966(5) . ?
Cr7 O26 1.971(5) . ?
Cr7 O28 1.972(5) . ?
Cr8 F11 1.906(4) . ?
Cr8 F12 1.936(4) . ?
Cr8 O25 1.955(5) . ?
Cr8 O27 1.952(5) . ?
Cr8 O30 1.933(6) . ?
Cr8 O32 1.956(5) . ?
Cr9 F12 1.915(4) . ?
Cr9 F13 1.906(4) . ?
Cr9 O29 1.959(6) . ?
Cr9 O31 1.955(5) . ?
Cr9 O34 1.947(5) . ?
Cr9 O36 1.951(5) . ?
Cr10 F13 1.908(4) . ?
Cr10 F14 1.922(5) . ?
Cr10 O33 1.977(6) . ?
Cr10 O35 1.927(7) . ?
Cr10 O38 1.943(6) . ?
Cr10 O40 1.954(7) . ?
Cr11 F14 1.930(5) . ?
Cr11 F15 1.862(5) . ?
Cr11 O37 2.005(6) . ?
Cr11 O39 1.979(6) . ?
Cr11 O42 1.958(6) . ?
Cr11 O44 1.952(6) . ?
F2 Cu2 2.270(4) . ?
F10 Cu2 2.287(4) . ?
O1 C1 1.236(8) . ?
O2 C1 1.259(8) . ?
C1 C2 1.524(9) . ?
C2 C3 1.500(11) . ?
C2 C4 1.496(10) . ?
C2 C5 1.525(11) . ?
C3 H3A 0.9800 . ?
C3 H3B 0.9800 . ?
C3 H3C 0.9800 . ?
C4 H4A 0.9800 . ?
C4 H4B 0.9800 . ?
C4 H4C 0.9800 . ?
C5 H5A 0.9800 . ?
C5 H5B 0.9800 . ?
C5 H5C 0.9800 . ?
O3 C6 1.279(8) . ?
O4 C6 1.225(8) . ?
C6 C7 1.540(8) . ?
C7 C8 1.484(9) . ?
C7 C9 1.520(9) . ?
C7 C10 1.521(9) . ?
C8 H8A 0.9800 . ?
C8 H8B 0.9800 . ?
C8 H8C 0.9800 . ?
C9 H9A 0.9800 . ?
C9 H9B 0.9800 . ?
C9 H9C 0.9800 . ?
C10 H10A 0.9800 . ?
C10 H10B 0.9800 . ?
C10 H10C 0.9800 . ?
O5 C11 1.267(8) . ?
O6 C11 1.246(8) . ?
C11 C12 1.529(9) . ?
C12 C13 1.479(10) . ?
C12 C14 1.500(11) . ?
C12 C15 1.513(10) . ?
C13 H13A 0.9800 . ?
C13 H13B 0.9800 . ?
C13 H13C 0.9800 . ?
C14 H14A 0.9800 . ?
C14 H14B 0.9800 . ?
C14 H14C 0.9800 . ?
C15 H15A 0.9800 . ?
C15 H15B 0.9800 . ?
C15 H15C 0.9800 . ?
O7 C16 1.261(8) . ?
O8 C16 1.245(8) . ?
C16 C17 1.534(9) . ?
C17 C18 1.508(10) . ?
C17 C19 1.474(10) . ?
C17 C20 1.559(11) . ?
C18 H18A 0.9800 . ?
C18 H18B 0.9800 . ?
C18 H18C 0.9800 . ?
C19 H19A 0.9800 . ?
C19 H19B 0.9800 . ?
C19 H19C 0.9800 . ?
C20 H20A 0.9800 . ?
C20 H20B 0.9800 . ?
C20 H20C 0.9800 . ?
O9 C21 1.260(7) . ?
O10 C21 1.253(7) . ?
C21 C22 1.535(9) . ?
C22 C23 1.497(9) . ?
C22 C24 1.525(10) . ?
C22 C25 1.489(9) . ?
C23 H23A 0.9800 . ?
C23 H23B 0.9800 . ?
C23 H23C 0.9800 . ?
C24 H24A 0.9800 . ?
C24 H24B 0.9800 . ?
C24 H24C 0.9800 . ?
C25 H25A 0.9800 . ?
C25 H25B 0.9800 . ?
C25 H25C 0.9800 . ?
O11 C26 1.257(8) . ?
O12 C26 1.250(8) . ?
C26 C27 1.530(9) . ?
C27 C28 1.493(10) . ?
C27 C29 1.485(10) . ?
C27 C30 1.488(10) . ?
C28 H28A 0.9800 . ?
C28 H28B 0.9800 . ?
C28 H28C 0.9800 . ?
C29 H29A 0.9800 . ?
C29 H29B 0.9800 . ?
C29 H29C 0.9800 . ?
C30 H30A 0.9800 . ?
C30 H30B 0.9800 . ?
C30 H30C 0.9800 . ?
O13 C31 1.249(8) . ?
O14 C31 1.248(8) . ?
C31 C32 1.530(9) . ?
C32 C33 1.534(10) . ?
C32 C34 1.508(10) . ?
C32 C35 1.497(10) . ?
C33 H33A 0.9800 . ?
C33 H33B 0.9800 . ?
C33 H33C 0.9800 . ?
C34 H34A 0.9800 . ?
C34 H34B 0.9800 . ?
C34 H34C 0.9800 . ?
C35 H35A 0.9800 . ?
C35 H35B 0.9800 . ?
C35 H35C 0.9800 . ?
O15 C36 1.251(8) . ?
O16 C36 1.251(8) . ?
C36 C37 1.548(11) . ?
C36 C37A 1.532(14) . ?
C37 C38 1.496(12) . ?
C37 C39 1.519(13) . ?
C37 C40 1.522(12) . ?
C38 H38A 0.9800 . ?
C38 H38B 0.9800 . ?
C38 H38C 0.9800 . ?
C39 H39A 0.9800 . ?
C39 H39B 0.9800 . ?
C39 H39C 0.9800 . ?
C40 H40A 0.9800 . ?
C40 H40B 0.9800 . ?
C40 H40C 0.9800 . ?
O17 C41 1.245(7) . ?
O18 C41 1.249(8) . ?
C41 C42 1.518(9) . ?
C42 C43 1.507(11) . ?
C42 C44 1.506(10) . ?
C42 C45 1.495(11) . ?
C43 H43A 0.9800 . ?
C43 H43B 0.9800 . ?
C43 H43C 0.9800 . ?
C44 H44A 0.9800 . ?
C44 H44B 0.9800 . ?
C44 H44C 0.9800 . ?
C45 H45A 0.9800 . ?
C45 H45B 0.9800 . ?
C45 H45C 0.9800 . ?
O19 C46 1.241(8) . ?
O20 C46 1.252(8) . ?
C46 C47 1.538(9) . ?
C47 C48 1.506(10) . ?
C47 C49 1.508(10) . ?
C47 C50 1.514(11) . ?
C48 H48A 0.9800 . ?
C48 H48B 0.9800 . ?
C48 H48C 0.9800 . ?
C49 H49A 0.9800 . ?
C49 H49B 0.9800 . ?
C49 H49C 0.9800 . ?
C50 H50A 0.9800 . ?
C50 H50B 0.9800 . ?
C50 H50C 0.9800 . ?
O21 C51 1.262(8) . ?
O22 C51 1.224(8) . ?
C51 C52 1.530(10) . ?
C51 C52A 1.530(14) . ?
C52 C53 1.514(12) . ?
C52 C54 1.503(12) . ?
C52 C55 1.510(12) . ?
C53 H53A 0.9800 . ?
C53 H53B 0.9800 . ?
C53 H53C 0.9800 . ?
C54 H54A 0.9800 . ?
C54 H54B 0.9800 . ?
C54 H54C 0.9800 . ?
C55 H55A 0.9800 . ?
C55 H55B 0.9800 . ?
C55 H55C 0.9800 . ?
O23 C56 1.261(8) . ?
O24 C56 1.269(8) . ?
C56 C57 1.519(9) . ?
C57 C58 1.507(10) . ?
C57 C59 1.502(10) . ?
C57 C60 1.500(10) . ?
C58 H58A 0.9800 . ?
C58 H58B 0.9800 . ?
C58 H58C 0.9800 . ?
C59 H59A 0.9800 . ?
C59 H59B 0.9800 . ?
C59 H59C 0.9800 . ?
C60 H60A 0.9800 . ?
C60 H60B 0.9800 . ?
C60 H60C 0.9800 . ?
O25 C61 1.274(7) . ?
O26 C61 1.245(7) . ?
C61 C62 1.533(8) . ?
C62 C63 1.516(8) . ?
C62 C64 1.510(8) . ?
C62 C65 1.526(9) . ?
C63 H63A 0.9800 . ?
C63 H63B 0.9800 . ?
C63 H63C 0.9800 . ?
C64 H64A 0.9800 . ?
C64 H64B 0.9800 . ?
C64 H64C 0.9800 . ?
C65 H65A 0.9800 . ?
C65 H65B 0.9800 . ?
C65 H65C 0.9800 . ?
O27 C66 1.261(8) . ?
O28 C66 1.250(8) . ?
C66 C67 1.531(12) . ?
C66 C67A 1.534(11) . ?
C67 C68 1.487(14) . ?
C67 C69 1.508(13) . ?
C67 C70 1.521(14) . ?
C68 H68A 0.9800 . ?
C68 H68B 0.9800 . ?
C68 H68C 0.9800 . ?
C69 H69A 0.9800 . ?
C69 H69B 0.9800 . ?
C69 H69C 0.9800 . ?
C70 H70A 0.9800 . ?
C70 H70B 0.9800 . ?
C70 H70C 0.9800 . ?
O29 C71 1.266(8) . ?
O30 C71 1.240(8) . ?
C71 C72 1.536(11) . ?
C71 C72A 1.533(14) . ?
C72 C73 1.501(12) . ?
C72 C74 1.509(12) . ?
C72 C75 1.520(12) . ?
C73 H73A 0.9800 . ?
C73 H73B 0.9800 . ?
C73 H73C 0.9800 . ?
C74 H74A 0.9800 . ?
C74 H74B 0.9800 . ?
C74 H74C 0.9800 . ?
C75 H75A 0.9800 . ?
C75 H75B 0.9800 . ?
C75 H75C 0.9800 . ?
O31 C76 1.247(7) . ?
O32 C76 1.247(7) . ?
C76 C77 1.534(11) . ?
C76 C77A 1.533(13) . ?
C77 C78 1.496(12) . ?
C77 C79 1.505(13) . ?
C77 C80 1.523(13) . ?
C78 H78A 0.9800 . ?
C78 H78B 0.9800 . ?
C78 H78C 0.9800 . ?
C79 H79A 0.9800 . ?
C79 H79B 0.9800 . ?
C79 H79C 0.9800 . ?
C80 H80A 0.9800 . ?
C80 H80B 0.9800 . ?
C80 H80C 0.9800 . ?
O33 C81 1.229(8) . ?
O34 C81 1.222(8) . ?
C81 C82 1.542(9) . ?
C82 C83 1.525(10) . ?
C82 C84 1.486(10) . ?
C82 C85 1.460(10) . ?
C83 H83A 0.9800 . ?
C83 H83B 0.9800 . ?
C83 H83C 0.9800 . ?
C84 H84A 0.9800 . ?
C84 H84B 0.9800 . ?
C84 H84C 0.9800 . ?
C85 H85A 0.9800 . ?
C85 H85B 0.9800 . ?
C85 H85C 0.9800 . ?
O35 C86 1.290(8) . ?
O36 C86 1.250(8) . ?
C86 C87 1.534(12) . ?
C86 C87A 1.545(12) . ?
C87 C88 1.506(13) . ?
C87 C89 1.501(13) . ?
C87 C90 1.518(14) . ?
C88 H88A 0.9800 . ?
C88 H88B 0.9800 . ?
C88 H88C 0.9800 . ?
C89 H89A 0.9800 . ?
C89 H89B 0.9800 . ?
C89 H89C 0.9800 . ?
C90 H90A 0.9800 . ?
C90 H90B 0.9800 . ?
C90 H90C 0.9800 . ?
O37 C91 1.246(8) . ?
O38 C91 1.265(8) . ?
C91 C92 1.532(9) . ?
C92 C93 1.485(11) . ?
C92 C94 1.489(11) . ?
C92 C95 1.510(11) . ?
C93 H93A 0.9800 . ?
C93 H93B 0.9800 . ?
C93 H93C 0.9800 . ?
C94 H94A 0.9800 . ?
C94 H94B 0.9800 . ?
C94 H94C 0.9800 . ?
C95 H95A 0.9800 . ?
C95 H95B 0.9800 . ?
C95 H95C 0.9800 . ?
O39 C244 1.228(8) . ?
O40 C244 1.244(8) . ?
C244 C97 1.538(12) . ?
C244 C97A 1.532(13) . ?
C97 C98 1.492(13) . ?
C97 C99 1.506(14) . ?
C97 C100 1.507(13) . ?
C98 H98A 0.9800 . ?
C98 H98B 0.9800 . ?
C98 H98C 0.9800 . ?
C99 H99A 0.9800 . ?
C99 H99B 0.9800 . ?
C99 H99C 0.9800 . ?
C100 H10D 0.9800 . ?
C100 H10E 0.9800 . ?
C100 H10F 0.9800 . ?
O41 C101 1.251(8) . ?
O42 C101 1.244(8) . ?
C101 C102 1.537(9) . ?
C102 C103 1.516(10) . ?
C102 C104 1.508(9) . ?
C102 C105 1.511(10) . ?
C103 H10G 0.9800 . ?
C103 H10H 0.9800 . ?
C103 H10I 0.9800 . ?
C104 H10J 0.9800 . ?
C104 H10K 0.9800 . ?
C104 H10L 0.9800 . ?
C105 H10M 0.9800 . ?
C105 H10N 0.9800 . ?
C105 H10O 0.9800 . ?
O43 C106 1.251(8) . ?
O44 C106 1.253(8) . ?
C106 C107 1.537(9) . ?
C107 C108 1.502(10) . ?
C107 C109 1.528(10) . ?
C107 C110 1.496(10) . ?
C108 H10P 0.9800 . ?
C108 H10Q 0.9800 . ?
C108 H10R 0.9800 . ?
C109 H10S 0.9800 . ?
C109 H10T 0.9800 . ?
C109 H10U 0.9800 . ?
C110 H11A 0.9800 . ?
C110 H11B 0.9800 . ?
C110 H11C 0.9800 . ?
Cu2 N1 2.054(10) . ?
Cu2 N2 1.992(10) . ?
Cu2 N3 1.975(9) . ?
Cu2 N4 2.041(10) . ?
Cu2 N1A 1.974(12) . ?
Cu2 N2A 2.009(12) . ?
Cu2 N3A 2.059(12) . ?
Cu2 N4A 2.043(11) . ?
N1 H1 1.0000 . ?
N1 C221 1.482(18) . ?
N1 C230 1.437(17) . ?
N2 H2 1.0000 . ?
N2 C223 1.468(17) . ?
N2 C224 1.453(17) . ?
N3 H3 1.0000 . ?
N3 C225 1.459(16) . ?
N3 C226 1.425(16) . ?
N4 H4 1.0000 . ?
N4 C228 1.467(16) . ?
N4 C229 1.450(17) . ?
C221 H22A 0.9900 . ?
C221 H22B 0.9900 . ?
C221 C222 1.43(2) . ?
C222 H22C 0.9900 . ?
C222 H22D 0.9900 . ?
C222 C223 1.53(2) . ?
C223 H22E 0.9900 . ?
C223 H22F 0.9900 . ?
C224 H22G 0.9900 . ?
C224 H22H 0.9900 . ?
C224 C225 1.59(2) . ?
C225 H22I 0.9900 . ?
C225 H22J 0.9900 . ?
C226 H22K 0.9900 . ?
C226 H22L 0.9900 . ?
C226 C227 1.505(18) . ?
C227 H22M 0.9900 . ?
C227 H22N 0.9900 . ?
C227 C228 1.509(18) . ?
C228 H22O 0.9900 . ?
C228 H22P 0.9900 . ?
C229 H22Q 0.9900 . ?
C229 H22R 0.9900 . ?
C229 C230 1.54(2) . ?
C230 H23D 0.9900 . ?
C230 H23E 0.9900 . ?
Cu3 F16 1.937(5) . ?
Cu3 F30 2.207(4) . ?
Cu3 O46 1.929(6) . ?
Cu3 O85 1.951(6) . ?
Cu3 O87 1.918(6) . ?
Cr12 F16 1.898(5) . ?
Cr12 F17 1.843(5) . ?
Cr12 F18 1.941(5) . ?
Cr12 O45 1.940(6) . ?
Cr12 O48 1.920(6) . ?
Cr12 O50 1.950(5) . ?
Cr13 F18 1.909(5) . ?
Cr13 F19 1.933(4) . ?
Cr13 O47 1.963(6) . ?
Cr13 O49 1.940(5) . ?
Cr13 O52 1.952(6) . ?
Cr13 O54 1.947(6) . ?
Cr14 F19 1.897(4) . ?
Cr14 F20 1.929(4) . ?
Cr14 O51 1.945(5) . ?
Cr14 O53 1.938(6) . ?
Cr14 O56 1.945(6) . ?
Cr14 O58 1.958(6) . ?
Cr15 F20 1.921(4) . ?
Cr15 F21 1.916(4) . ?
Cr15 O55 1.940(5) . ?
Cr15 O57 1.953(6) . ?
Cr15 O60 1.954(5) . ?
Cr15 O62 1.947(5) . ?
Cr16 F21 1.921(4) . ?
Cr16 F22 1.866(4) . ?
Cr16 O59 1.952(5) . ?
Cr16 O61 1.977(5) . ?
Cr16 O64 1.942(5) . ?
Cr16 O66 1.965(5) . ?
Cr17 F22 1.952(4) . ?
Cr17 F23 1.834(5) . ?
Cr17 F24 1.904(4) . ?
Cr17 O63 1.983(6) . ?
Cr17 O65 1.966(6) . ?
Cr17 O68 1.955(5) . ?
Cr18 F24 1.891(4) . ?
Cr18 F25 1.832(4) . ?
Cr18 F26 1.926(4) . ?
Cr18 O67 1.955(6) . ?
Cr18 O70 1.925(5) . ?
Cr18 O72 1.994(6) . ?
Cr19 F26 1.905(4) . ?
Cr19 F27 1.923(4) . ?
Cr19 O69 1.959(5) . ?
Cr19 O71 1.949(6) . ?
Cr19 O74 1.941(5) . ?
Cr19 O76 1.938(6) . ?
Cr20 F27 1.902(4) . ?
Cr20 F28 1.912(4) . ?
Cr20 O73 1.940(6) . ?
Cr20 O75 1.924(7) . ?
Cr20 O78 1.940(6) . ?
Cr20 O80 1.967(7) . ?
Cr21 F28 1.917(4) . ?
Cr21 F29 1.914(4) . ?
Cr21 O77 1.954(5) . ?
Cr21 O79 1.954(6) . ?
Cr21 O82 1.945(6) . ?
Cr21 O84 1.943(6) . ?
Cr22 F29 1.929(4) . ?
Cr22 F30 1.864(4) . ?
Cr22 O81 1.979(6) . ?
Cr22 O83 1.960(6) . ?
Cr22 O86 1.949(5) . ?
Cr22 O88 1.948(6) . ?
F17 Cu4 2.269(4) . ?
F25 Cu4 2.275(4) . ?
O45 C111 1.252(7) . ?
O46 C111 1.238(8) . ?
C111 C112 1.519(9) . ?
C112 C113 1.512(9) . ?
C112 C114 1.504(9) . ?
C112 C115 1.529(9) . ?
C113 H11D 0.9800 . ?
C113 H11E 0.9800 . ?
C113 H11F 0.9800 . ?
C114 H11G 0.9800 . ?
C114 H11H 0.9800 . ?
C114 H11I 0.9800 . ?
C115 H11J 0.9800 . ?
C115 H11K 0.9800 . ?
C115 H11L 0.9800 . ?
O47 C116 1.300(8) . ?
O48 C116 1.253(8) . ?
C116 C117 1.525(9) . ?
C117 C118 1.482(10) . ?
C117 C119 1.501(10) . ?
C117 C120 1.524(11) . ?
C118 H11M 0.9800 . ?
C118 H11N 0.9800 . ?
C118 H11O 0.9800 . ?
C119 H11P 0.9800 . ?
C119 H11Q 0.9800 . ?
C119 H11R 0.9800 . ?
C120 H12A 0.9800 . ?
C120 H12B 0.9800 . ?
C120 H12C 0.9800 . ?
O49 C121 1.266(7) . ?
O50 C121 1.259(7) . ?
C121 C122 1.524(9) . ?
C122 C123 1.520(9) . ?
C122 C124 1.500(9) . ?
C122 C125 1.519(9) . ?
C123 H12D 0.9800 . ?
C123 H12E 0.9800 . ?
C123 H12F 0.9800 . ?
C124 H12G 0.9800 . ?
C124 H12H 0.9800 . ?
C124 H12I 0.9800 . ?
C125 H12J 0.9800 . ?
C125 H12K 0.9800 . ?
C125 H12L 0.9800 . ?
O51 C126 1.278(8) . ?
O52 C126 1.245(8) . ?
C126 C127 1.522(9) . ?
C127 C128 1.474(11) . ?
C127 C129 1.462(10) . ?
C127 C130 1.495(10) . ?
C128 H12M 0.9800 . ?
C128 H12N 0.9800 . ?
C128 H12O 0.9800 . ?
C129 H12P 0.9800 . ?
C129 H12Q 0.9800 . ?
C129 H12R 0.9800 . ?
C130 H13D 0.9800 . ?
C130 H13E 0.9800 . ?
C130 H13F 0.9800 . ?
O53 C131 1.262(9) . ?
O54 C131 1.259(9) . ?
C131 C132 1.533(10) . ?
C132 C133 1.496(11) . ?
C132 C134 1.518(11) . ?
C132 C135 1.473(11) . ?
C133 H13G 0.9800 . ?
C133 H13H 0.9800 . ?
C133 H13I 0.9800 . ?
C134 H13J 0.9800 . ?
C134 H13K 0.9800 . ?
C134 H13L 0.9800 . ?
C135 H13M 0.9800 . ?
C135 H13N 0.9800 . ?
C135 H13O 0.9800 . ?
O55 C136 1.254(8) . ?
O56 C136 1.257(8) . ?
C136 C137 1.538(9) . ?
C137 C138 1.466(10) . ?
C137 C139 1.512(11) . ?
C137 C140 1.512(11) . ?
C138 H13P 0.9800 . ?
C138 H13Q 0.9800 . ?
C138 H13R 0.9800 . ?
C139 H13S 0.9800 . ?
C139 H13T 0.9800 . ?
C139 H13U 0.9800 . ?
C140 H14D 0.9800 . ?
C140 H14E 0.9800 . ?
C140 H14F 0.9800 . ?
O57 C141 1.255(8) . ?
O58 C141 1.250(8) . ?
C141 C142 1.534(9) . ?
C142 C143 1.488(9) . ?
C142 C144 1.522(9) . ?
C142 C145 1.514(9) . ?
C143 H14G 0.9800 . ?
C143 H14H 0.9800 . ?
C143 H14I 0.9800 . ?
C144 H14J 0.9800 . ?
C144 H14K 0.9800 . ?
C144 H14L 0.9800 . ?
C145 H14M 0.9800 . ?
C145 H14N 0.9800 . ?
C145 H14O 0.9800 . ?
O59 C146 1.260(8) . ?
O60 C146 1.250(8) . ?
C146 C147 1.533(9) . ?
C147 C148 1.478(10) . ?
C147 C149 1.499(9) . ?
C147 C150 1.532(10) . ?
C148 H14P 0.9800 . ?
C148 H14Q 0.9800 . ?
C148 H14R 0.9800 . ?
C149 H14S 0.9800 . ?
C149 H14T 0.9800 . ?
C149 H14U 0.9800 . ?
C150 H15D 0.9800 . ?
C150 H15E 0.9800 . ?
C150 H15F 0.9800 . ?
O61 C151 1.251(7) . ?
O62 C151 1.263(7) . ?
C151 C152 1.523(9) . ?
C152 C153 1.504(9) . ?
C152 C154 1.492(9) . ?
C152 C155 1.512(10) . ?
C153 H15G 0.9800 . ?
C153 H15H 0.9800 . ?
C153 H15I 0.9800 . ?
C154 H15J 0.9800 . ?
C154 H15K 0.9800 . ?
C154 H15L 0.9800 . ?
C155 H15M 0.9800 . ?
C155 H15N 0.9800 . ?
C155 H15O 0.9800 . ?
O63 C156 1.264(8) . ?
O64 C156 1.270(8) . ?
C156 C157 1.527(8) . ?
C157 C158 1.458(10) . ?
C157 C159 1.487(10) . ?
C157 C160 1.546(10) . ?
C158 H15P 0.9800 . ?
C158 H15Q 0.9800 . ?
C158 H15R 0.9800 . ?
C159 H15S 0.9800 . ?
C159 H15T 0.9800 . ?
C159 H15U 0.9800 . ?
C160 H16A 0.9800 . ?
C160 H16B 0.9800 . ?
C160 H16C 0.9800 . ?
O65 C161 1.246(8) . ?
O66 C161 1.259(8) . ?
C161 C162 1.527(9) . ?
C162 C163 1.488(9) . ?
C162 C164 1.521(9) . ?
C162 C165 1.522(10) . ?
C163 H16D 0.9800 . ?
C163 H16E 0.9800 . ?
C163 H16F 0.9800 . ?
C164 H16G 0.9800 . ?
C164 H16H 0.9800 . ?
C164 H16I 0.9800 . ?
C165 H16J 0.9800 . ?
C165 H16K 0.9800 . ?
C165 H16L 0.9800 . ?
O67 C166 1.240(8) . ?
O68 C166 1.276(8) . ?
C166 C167 1.533(9) . ?
C167 C168 1.489(10) . ?
C167 C169 1.498(10) . ?
C167 C170 1.516(10) . ?
C168 H16M 0.9800 . ?
C168 H16N 0.9800 . ?
C168 H16O 0.9800 . ?
C169 H16P 0.9800 . ?
C169 H16Q 0.9800 . ?
C169 H16R 0.9800 . ?
C170 H17A 0.9800 . ?
C170 H17B 0.9800 . ?
C170 H17C 0.9800 . ?
O69 C171 1.270(8) . ?
O70 C171 1.265(8) . ?
C171 C172 1.537(8) . ?
C172 C173 1.472(10) . ?
C172 C174 1.484(9) . ?
C172 C175 1.503(10) . ?
C173 H17D 0.9800 . ?
C173 H17E 0.9800 . ?
C173 H17F 0.9800 . ?
C174 H17G 0.9800 . ?
C174 H17H 0.9800 . ?
C174 H17I 0.9800 . ?
C175 H17J 0.9800 . ?
C175 H17K 0.9800 . ?
C175 H17L 0.9800 . ?
O71 C176 1.257(8) . ?
O72 C176 1.269(8) . ?
C176 C177 1.529(9) . ?
C177 C178 1.457(10) . ?
C177 C179 1.523(10) . ?
C177 C180 1.500(11) . ?
C178 H17M 0.9800 . ?
C178 H17N 0.9800 . ?
C178 H17O 0.9800 . ?
C179 H17P 0.9800 . ?
C179 H17Q 0.9800 . ?
C179 H17R 0.9800 . ?
C180 H18D 0.9800 . ?
C180 H18E 0.9800 . ?
C180 H18F 0.9800 . ?
O73 C181 1.244(8) . ?
O74 C181 1.238(8) . ?
C181 C182 1.518(9) . ?
C182 C183 1.496(10) . ?
C182 C184 1.512(9) . ?
C182 C185 1.521(10) . ?
C183 H18G 0.9800 . ?
C183 H18H 0.9800 . ?
C183 H18I 0.9800 . ?
C184 H18J 0.9800 . ?
C184 H18K 0.9800 . ?
C184 H18L 0.9800 . ?
C185 H18M 0.9800 . ?
C185 H18N 0.9800 . ?
C185 H18O 0.9800 . ?
O75 C186 1.260(9) . ?
O76 C186 1.270(9) . ?
C186 C187 1.527(10) . ?
C187 C188 1.505(11) . ?
C187 C189 1.507(11) . ?
C187 C190 1.542(10) . ?
C188 H18P 0.9800 . ?
C188 H18Q 0.9800 . ?
C188 H18R 0.9800 . ?
C189 H18S 0.9800 . ?
C189 H18T 0.9800 . ?
C189 H18U 0.9800 . ?
C190 H19D 0.9800 . ?
C190 H19E 0.9800 . ?
C190 H19F 0.9800 . ?
O77 C191 1.230(7) . ?
O78 C191 1.232(8) . ?
C191 C192 1.523(9) . ?
C192 C193 1.443(10) . ?
C192 C194 1.469(10) . ?
C192 C195 1.541(12) . ?
C193 H19G 0.9800 . ?
C193 H19H 0.9800 . ?
C193 H19I 0.9800 . ?
C194 H19J 0.9800 . ?
C194 H19K 0.9800 . ?
C194 H19L 0.9800 . ?
C195 H19M 0.9800 . ?
C195 H19N 0.9800 . ?
C195 H19O 0.9800 . ?
O79 C196 1.255(8) . ?
O80 C196 1.241(8) . ?
C196 C197 1.537(9) . ?
C197 C198 1.463(11) . ?
C197 C199 1.493(10) . ?
C197 C200 1.521(11) . ?
C198 H19P 0.9800 . ?
C198 H19Q 0.9800 . ?
C198 H19R 0.9800 . ?
C199 H19S 0.9800 . ?
C199 H19T 0.9800 . ?
C199 H19U 0.9800 . ?
C200 H20D 0.9800 . ?
C200 H20E 0.9800 . ?
C200 H20F 0.9800 . ?
O81 C201 1.245(8) . ?
O82 C201 1.234(7) . ?
C201 C202 1.533(9) . ?
C202 C203 1.505(9) . ?
C202 C204 1.497(10) . ?
C202 C205 1.522(10) . ?
C203 H20G 0.9800 . ?
C203 H20H 0.9800 . ?
C203 H20I 0.9800 . ?
C204 H20J 0.9800 . ?
C204 H20K 0.9800 . ?
C204 H20L 0.9800 . ?
C205 H20M 0.9800 . ?
C205 H20N 0.9800 . ?
C205 H20O 0.9800 . ?
O83 C206 1.243(7) . ?
O84 C206 1.249(7) . ?
C206 C207 1.521(9) . ?
C207 C208 1.481(10) . ?
C207 C209 1.500(10) . ?
C207 C210 1.490(10) . ?
C208 H20P 0.9800 . ?
C208 H20Q 0.9800 . ?
C208 H20R 0.9800 . ?
C209 H20S 0.9800 . ?
C209 H20T 0.9800 . ?
C209 H20U 0.9800 . ?
C210 H21A 0.9800 . ?
C210 H21B 0.9800 . ?
C210 H21C 0.9800 . ?
O85 C211 1.241(8) . ?
O86 C211 1.258(8) . ?
C211 C212 1.538(9) . ?
C212 C213 1.506(10) . ?
C212 C214 1.513(9) . ?
C212 C215 1.510(10) . ?
C213 H21D 0.9800 . ?
C213 H21E 0.9800 . ?
C213 H21F 0.9800 . ?
C214 H21G 0.9800 . ?
C214 H21H 0.9800 . ?
C214 H21I 0.9800 . ?
C215 H21J 0.9800 . ?
C215 H21K 0.9800 . ?
C215 H21L 0.9800 . ?
O87 C216 1.259(8) . ?
O88 C216 1.254(8) . ?
C216 C217 1.529(10) . ?
C217 C218 1.452(11) . ?
C217 C219 1.509(11) . ?
C217 C220 1.496(12) . ?
C218 H21M 0.9800 . ?
C218 H21N 0.9800 . ?
C218 H21O 0.9800 . ?
C219 H21P 0.9800 . ?
C219 H21Q 0.9800 . ?
C219 H21R 0.9800 . ?
C220 H22S 0.9800 . ?
C220 H22T 0.9800 . ?
C220 H22U 0.9800 . ?
Cu4 N5 2.046(8) . ?
Cu4 N6 2.009(7) . ?
Cu4 N7 2.028(8) . ?
Cu4 N8 2.030(7) . ?
N5 H5 1.0000 . ?
N5 C231 1.467(13) . ?
N5 C240 1.414(12) . ?
N6 H6 1.0000 . ?
N6 C233 1.450(12) . ?
N6 C234 1.452(11) . ?
N7 H7 1.0000 . ?
N7 C235 1.447(11) . ?
N7 C236 1.408(12) . ?
N8 H8 1.0000 . ?
N8 C238 1.460(11) . ?
N8 C239 1.445(11) . ?
C231 H23F 0.9900 . ?
C231 H23G 0.9900 . ?
C231 C232 1.433(15) . ?
C232 H23H 0.9900 . ?
C232 H23I 0.9900 . ?
C232 C233 1.527(15) . ?
C233 H23J 0.9900 . ?
C233 H23K 0.9900 . ?
C234 H23L 0.9900 . ?
C234 H23M 0.9900 . ?
C234 C235 1.598(14) . ?
C235 H23N 0.9900 . ?
C235 H23O 0.9900 . ?
C236 H23P 0.9900 . ?
C236 H23Q 0.9900 . ?
C236 C237 1.505(14) . ?
C237 H23R 0.9900 . ?
C237 H23S 0.9900 . ?
C237 C238 1.525(13) . ?
C238 H23T 0.9900 . ?
C238 H23U 0.9900 . ?
C239 H23V 0.9900 . ?
C239 H23W 0.9900 . ?
C239 C240 1.542(14) . ?
C240 H24F 0.9900 . ?
C240 H24G 0.9900 . ?
N1A H1A 1.0000 . ?
N1A C241 1.466(19) . ?
N1A C1I 1.429(19) . ?
N2A H2A 1.0000 . ?
N2A C1B 1.46(2) . ?
N2A C1C 1.470(19) . ?
N3A H3AA 1.0000 . ?
N3A C1D 1.433(19) . ?
N3A C1E 1.421(18) . ?
N4A H4AA 1.0000 . ?
N4A C1G 1.458(18) . ?
N4A C1H 1.460(19) . ?
C241 H24D 0.9900 . ?
C241 H24E 0.9900 . ?
C241 C1A 1.43(2) . ?
C1A H1AA 0.9900 . ?
C1A H1AB 0.9900 . ?
C1A C1B 1.53(2) . ?
C1B H1BA 0.9900 . ?
C1B H1BB 0.9900 . ?
C1C H1CA 0.9900 . ?
C1C H1CB 0.9900 . ?
C1C C1D 1.59(2) . ?
C1D H1DA 0.9900 . ?
C1D H1DB 0.9900 . ?
C1E H1EA 0.9900 . ?
C1E H1EB 0.9900 . ?
C1E C1F 1.50(2) . ?
C1F H1FA 0.9900 . ?
C1F H1FB 0.9900 . ?
C1F C1G 1.52(2) . ?
C1G H1GA 0.9900 . ?
C1G H1GB 0.9900 . ?
C1H H1HA 0.9900 . ?
C1H H1HB 0.9900 . ?
C1H C1I 1.55(2) . ?
C1I H1IA 0.9900 . ?
C1I H1IB 0.9900 . ?
C243 H24H 0.9800 . ?
C243 H24I 0.9800 . ?
C243 H24J 0.9800 . ?
C243 C242 1.468(17) . ?
C242 N9 1.127(16) . ?
C37A C38A 1.494(14) . ?
C37A C39A 1.498(14) . ?
C37A C40A 1.507(14) . ?
C38A H38D 0.9800 . ?
C38A H38E 0.9800 . ?
C38A H38F 0.9800 . ?
C39A H39D 0.9800 . ?
C39A H39E 0.9800 . ?
C39A H39F 0.9800 . ?
C40A H40D 0.9800 . ?
C40A H40E 0.9800 . ?
C40A H40F 0.9800 . ?
C67A C68A 1.513(12) . ?
C67A C69A 1.490(12) . ?
C67A C70A 1.534(12) . ?
C68A H68D 0.9800 . ?
C68A H68E 0.9800 . ?
C68A H68F 0.9800 . ?
C69A H69D 0.9800 . ?
C69A H69E 0.9800 . ?
C69A H69F 0.9800 . ?
C70A H70D 0.9800 . ?
C70A H70E 0.9800 . ?
C70A H70F 0.9800 . ?
C52A C53A 1.497(14) . ?
C52A C54A 1.498(14) . ?
C52A C55A 1.516(14) . ?
C53A H53D 0.9800 . ?
C53A H53E 0.9800 . ?
C53A H53F 0.9800 . ?
C54A H54D 0.9800 . ?
C54A H54E 0.9800 . ?
C54A H54F 0.9800 . ?
C55A H55D 0.9800 . ?
C55A H55E 0.9800 . ?
C55A H55F 0.9800 . ?
C87A C88A 1.494(13) . ?
C87A C89A 1.504(13) . ?
C87A C90A 1.508(13) . ?
C88A H88D 0.9800 . ?
C88A H88E 0.9800 . ?
C88A H88F 0.9800 . ?
C89A H89D 0.9800 . ?
C89A H89E 0.9800 . ?
C89A H89F 0.9800 . ?
C90A H90D 0.9800 . ?
C90A H90E 0.9800 . ?
C90A H90F 0.9800 . ?
C77A C78A 1.501(13) . ?
C77A C79A 1.505(14) . ?
C77A C80A 1.514(13) . ?
C78A H78D 0.9800 . ?
C78A H78E 0.9800 . ?
C78A H78F 0.9800 . ?
C79A H79D 0.9800 . ?
C79A H79E 0.9800 . ?
C79A H79F 0.9800 . ?
C80A H80D 0.9800 . ?
C80A H80E 0.9800 . ?
C80A H80F 0.9800 . ?
C97A C98A 1.489(13) . ?
C97A C99A 1.506(13) . ?
C97A C96 1.519(13) . ?
C98A H98D 0.9800 . ?
C98A H98E 0.9800 . ?
C98A H98F 0.9800 . ?
C99A H99D 0.9800 . ?
C99A H99E 0.9800 . ?
C99A H99F 0.9800 . ?
C96 H96A 0.9800 . ?
C96 H96B 0.9800 . ?
C96 H96C 0.9800 . ?
C72A C73A 1.500(14) . ?
C72A C74A 1.505(14) . ?
C72A C75A 1.509(14) . ?
C73A H73D 0.9800 . ?
C73A H73E 0.9800 . ?
C73A H73F 0.9800 . ?
C74A H74D 0.9800 . ?
C74A H74E 0.9800 . ?
C74A H74F 0.9800 . ?
C75A H75D 0.9800 . ?
C75A H75E 0.9800 . ?
C75A H75F 0.9800 . ?

loop_
_geom_torsion_atom_site_label_1
_geom_torsion_atom_site_label_2
_geom_torsion_atom_site_label_3
_geom_torsion_atom_site_label_4
_geom_torsion
_geom_torsion_site_symmetry_1
_geom_torsion_site_symmetry_2
_geom_torsion_site_symmetry_3
_geom_torsion_site_symmetry_4
_geom_torsion_publ_flag
Cu1 O1 C1 O2 -9.4(16) . . . . ?
Cu1 O1 C1 C2 168.7(7) . . . . ?
Cu1 O41 C101 O42 22.4(13) . . . . ?
Cu1 O41 C101 C102 -158.5(6) . . . . ?
Cu1 O43 C106 O44 7.4(13) . . . . ?
Cu1 O43 C106 C107 -175.4(5) . . . . ?
Cr1 O2 C1 O1 -9.7(15) . . . . ?
Cr1 O2 C1 C2 172.1(6) . . . . ?
Cr1 O4 C6 O3 13.2(13) . . . . ?
Cr1 O4 C6 C7 -167.6(5) . . . . ?
Cr1 O6 C11 O5 8.0(12) . . . . ?
Cr1 O6 C11 C12 -167.6(6) . . . . ?
Cr2 O3 C6 O4 17.6(12) . . . . ?
Cr2 O3 C6 C7 -161.6(5) . . . . ?
Cr2 O5 C11 O6 24.8(13) . . . . ?
Cr2 O5 C11 C12 -159.4(6) . . . . ?
Cr2 O8 C16 O7 -23.1(15) . . . . ?
Cr2 O8 C16 C17 160.7(6) . . . . ?
Cr2 O10 C21 O9 -8.3(11) . . . . ?
Cr2 O10 C21 C22 168.9(5) . . . . ?
Cr3 O7 C16 O8 -11.0(15) . . . . ?
Cr3 O7 C16 C17 165.1(6) . . . . ?
Cr3 O9 C21 O10 -18.4(13) . . . . ?
Cr3 O9 C21 C22 164.4(5) . . . . ?
Cr3 O12 C26 O11 26.1(13) . . . . ?
Cr3 O12 C26 C27 -155.1(6) . . . . ?
Cr3 O14 C31 O13 -2.5(12) . . . . ?
Cr3 O14 C31 C32 176.4(5) . . . . ?
Cr4 O11 C26 O12 4.9(13) . . . . ?
Cr4 O11 C26 C27 -173.9(5) . . . . ?
Cr4 O13 C31 O14 34.5(12) . . . . ?
Cr4 O13 C31 C32 -144.4(6) . . . . ?
Cr4 O16 C36 O15 -17.7(16) . . . . ?
Cr4 O16 C36 C37 155.3(9) . . . . ?
Cr4 O16 C36 C37A 169.3(15) . . . . ?
Cr4 O18 C41 O17 -5.4(13) . . . . ?
Cr4 O18 C41 C42 173.0(6) . . . . ?
Cr5 O15 C36 O16 -9.4(16) . . . . ?
Cr5 O15 C36 C37 177.3(8) . . . . ?
Cr5 O15 C36 C37A 162.6(18) . . . . ?
Cr5 O17 C41 O18 -21.4(13) . . . . ?
Cr5 O17 C41 C42 160.3(6) . . . . ?
Cr5 O20 C46 O19 14.0(14) . . . . ?
Cr5 O20 C46 C47 -166.4(6) . . . . ?
Cr5 O22 C51 O21 8.6(15) . . . . ?
Cr5 O22 C51 C52 -168.2(7) . . . . ?
Cr5 O22 C51 C52A -173.2(14) . . . . ?
Cr6 O19 C46 O20 14.2(13) . . . . ?
Cr6 O19 C46 C47 -165.3(6) . . . . ?
Cr6 O21 C51 O22 25.4(15) . . . . ?
Cr6 O21 C51 C52 -157.8(8) . . . . ?
Cr6 O21 C51 C52A -152.9(14) . . . . ?
Cr6 O24 C56 O23 -29.9(12) . . . . ?
Cr6 O24 C56 C57 148.0(6) . . . . ?
Cr7 O23 C56 O24 -26.8(13) . . . . ?
Cr7 O23 C56 C57 155.3(6) . . . . ?
Cr7 O26 C61 O25 -14.1(12) . . . . ?
Cr7 O26 C61 C62 168.7(5) . . . . ?
Cr7 O28 C66 O27 -7.3(12) . . . . ?
Cr7 O28 C66 C67 176.9(12) . . . . ?
Cr7 O28 C66 C67A 174.2(7) . . . . ?
Cr8 O25 C61 O26 -27.6(11) . . . . ?
Cr8 O25 C61 C62 149.7(5) . . . . ?
Cr8 O27 C66 O28 -29.9(12) . . . . ?
Cr8 O27 C66 C67 146.2(11) . . . . ?
Cr8 O27 C66 C67A 148.5(7) . . . . ?
Cr8 O30 C71 O29 13.4(14) . . . . ?
Cr8 O30 C71 C72 -162.8(8) . . . . ?
Cr8 O30 C71 C72A 177.6(14) . . . . ?
Cr8 O32 C76 O31 -1.8(13) . . . . ?
Cr8 O32 C76 C77 -178.3(8) . . . . ?
Cr8 O32 C76 C77A 171.1(9) . . . . ?
Cr9 O29 C71 O30 12.4(14) . . . . ?
Cr9 O29 C71 C72 -171.1(8) . . . . ?
Cr9 O29 C71 C72A -151.2(14) . . . . ?
Cr9 O31 C76 O32 22.5(13) . . . . ?
Cr9 O31 C76 C77 -160.8(8) . . . . ?
Cr9 O31 C76 C77A -149.9(10) . . . . ?
Cr9 O34 C81 O33 -10.1(15) . . . . ?
Cr9 O34 C81 C82 166.2(6) . . . . ?
Cr9 O36 C86 O35 -8.6(14) . . . . ?
Cr9 O36 C86 C87 167.2(10) . . . . ?
Cr9 O36 C86 C87A 154.8(9) . . . . ?
Cr10 O33 C81 O34 -20.9(14) . . . . ?
Cr10 O33 C81 C82 162.8(6) . . . . ?
Cr10 O35 C86 O36 -19.9(15) . . . . ?
Cr10 O35 C86 C87 164.4(11) . . . . ?
Cr10 O35 C86 C87A 175.7(9) . . . . ?
Cr10 O38 C91 O37 27.0(18) . . . . ?
Cr10 O38 C91 C92 -162.4(7) . . . . ?
Cr10 O40 C244 O39 16.2(15) . . . . ?
Cr10 O40 C244 C97 -157.9(10) . . . . ?
Cr10 O40 C244 C97A -168.2(10) . . . . ?
Cr11 O37 C91 O38 3.5(18) . . . . ?
Cr11 O37 C91 C92 -167.2(7) . . . . ?
Cr11 O39 C244 O40 10.6(17) . . . . ?
Cr11 O39 C244 C97 -175.2(10) . . . . ?
Cr11 O39 C244 C97A -164.8(10) . . . . ?
Cr11 O42 C101 O41 9.3(16) . . . . ?
Cr11 O42 C101 C102 -169.9(6) . . . . ?
Cr11 O44 C106 O43 8.8(14) . . . . ?
Cr11 O44 C106 C107 -168.4(6) . . . . ?
F1 Cr1 F2 Cu2 -46.4(4) . . . . ?
F3 Cr1 F2 Cu2 43.6(4) . . . . ?
F6 Cr5 F7 Cr6 141.9(3) . . . . ?
F9 Cr7 F10 Cu2 140.9(9) . . . . ?
F11 Cr7 F10 Cu2 -39.5(10) . . . . ?
F14 Cr11 F15 Cu1 -138.3(2) . . . . ?
O1 C1 C2 C3 141.7(11) . . . . ?
O1 C1 C2 C4 17.0(15) . . . . ?
O1 C1 C2 C5 -103.6(10) . . . . ?
O2 Cr1 F2 Cu2 -139.3(4) . . . . ?
O2 C1 C2 C3 -39.9(13) . . . . ?
O2 C1 C2 C4 -164.6(11) . . . . ?
O2 C1 C2 C5 74.8(11) . . . . ?
O3 C6 C7 C8 166.9(7) . . . . ?
O3 C6 C7 C9 46.8(9) . . . . ?
O3 C6 C7 C10 -71.2(9) . . . . ?
O4 C6 C7 C8 -12.4(10) . . . . ?
O4 C6 C7 C9 -132.5(8) . . . . ?
O4 C6 C7 C10 109.5(8) . . . . ?
O5 C11 C12 C13 157.8(9) . . . . ?
O5 C11 C12 C14 33.3(12) . . . . ?
O5 C11 C12 C15 -80.3(11) . . . . ?
O6 Cr1 F2 Cu2 133.3(4) . . . . ?
O6 C11 C12 C13 -26.0(12) . . . . ?
O6 C11 C12 C14 -150.6(10) . . . . ?
O6 C11 C12 C15 95.9(11) . . . . ?
O7 C16 C17 C18 122.7(10) . . . . ?
O7 C16 C17 C19 -6.4(14) . . . . ?
O7 C16 C17 C20 -122.1(10) . . . . ?
O8 C16 C17 C18 -60.8(12) . . . . ?
O8 C16 C17 C19 170.0(11) . . . . ?
O8 C16 C17 C20 54.3(12) . . . . ?
O9 C21 C22 C23 -170.5(8) . . . . ?
O9 C21 C22 C24 69.5(9) . . . . ?
O9 C21 C22 C25 -46.9(10) . . . . ?
O10 C21 C22 C23 12.0(11) . . . . ?
O10 C21 C22 C24 -107.9(9) . . . . ?
O10 C21 C22 C25 135.6(8) . . . . ?
O11 C26 C27 C28 118.0(10) . . . . ?
O11 C26 C27 C29 -1.9(12) . . . . ?
O11 C26 C27 C30 -125.5(11) . . . . ?
O12 C26 C27 C28 -60.9(11) . . . . ?
O12 C26 C27 C29 179.2(9) . . . . ?
O12 C26 C27 C30 55.6(12) . . . . ?
O13 C31 C32 C33 110.1(9) . . . . ?
O13 C31 C32 C34 -9.3(11) . . . . ?
O13 C31 C32 C35 -130.7(9) . . . . ?
O14 C31 C32 C33 -69.0(10) . . . . ?
O14 C31 C32 C34 171.6(8) . . . . ?
O14 C31 C32 C35 50.2(10) . . . . ?
O15 C36 C37 C38 -171.4(14) . . . . ?
O15 C36 C37 C39 67.8(15) . . . . ?
O15 C36 C37 C40 -49.4(17) . . . . ?
O15 C36 C37A C38A 139(2) . . . . ?
O15 C36 C37A C39A 20(3) . . . . ?
O15 C36 C37A C40A -98(3) . . . . ?
O16 C36 C37 C38 14.7(18) . . . . ?
O16 C36 C37 C39 -106.1(14) . . . . ?
O16 C36 C37 C40 136.8(14) . . . . ?
O16 C36 C37A C38A -48(3) . . . . ?
O16 C36 C37A C39A -167(2) . . . . ?
O16 C36 C37A C40A 75(3) . . . . ?
O17 Cr5 F7 Cr6 -126.8(3) . . . . ?
O17 C41 C42 C43 126.5(10) . . . . ?
O17 C41 C42 C44 5.7(13) . . . . ?
O17 C41 C42 C45 -115.9(11) . . . . ?
O18 C41 C42 C43 -52.0(11) . . . . ?
O18 C41 C42 C44 -172.7(9) . . . . ?
O18 C41 C42 C45 65.6(12) . . . . ?
O19 C46 C47 C48 142.0(10) . . . . ?
O19 C46 C47 C49 21.2(12) . . . . ?
O19 C46 C47 C50 -95.1(11) . . . . ?
O20 Cr5 F7 Cr6 -38.6(3) . . . . ?
O20 C46 C47 C48 -37.6(12) . . . . ?
O20 C46 C47 C49 -158.4(9) . . . . ?
O20 C46 C47 C50 85.3(11) . . . . ?
O21 C51 C52 C53 82.3(13) . . . . ?
O21 C51 C52 C54 -36.9(16) . . . . ?
O21 C51 C52 C55 -159.4(12) . . . . ?
O21 C51 C52A C53A 18(3) . . . . ?
O21 C51 C52A C54A -103(2) . . . . ?
O21 C51 C52A C55A 140(2) . . . . ?
O22 Cr5 F7 Cr6 53.0(3) . . . . ?
O22 C51 C52 C53 -100.6(13) . . . . ?
O22 C51 C52 C54 140.1(14) . . . . ?
O22 C51 C52 C55 17.7(16) . . . . ?
O22 C51 C52A C53A -160(2) . . . . ?
O22 C51 C52A C54A 79(2) . . . . ?
O22 C51 C52A C55A -38(3) . . . . ?
O23 Cr7 F10 Cu2 48.9(10) . . . . ?
O23 C56 C57 C58 104.4(9) . . . . ?
O23 C56 C57 C59 -14.2(12) . . . . ?
O23 C56 C57 C60 -134.3(10) . . . . ?
O24 C56 C57 C58 -73.8(10) . . . . ?
O24 C56 C57 C59 167.6(9) . . . . ?
O24 C56 C57 C60 47.6(12) . . . . ?
O25 C61 C62 C63 153.4(7) . . . . ?
O25 C61 C62 C64 32.0(9) . . . . ?
O25 C61 C62 C65 -86.8(8) . . . . ?
O26 C61 C62 C63 -29.1(9) . . . . ?
O26 C61 C62 C64 -150.5(7) . . . . ?
O26 C61 C62 C65 90.7(8) . . . . ?
O27 C66 C67 C68 129(2) . . . . ?
O27 C66 C67 C69 6(2) . . . . ?
O27 C66 C67 C70 -111(2) . . . . ?
O27 C66 C67A C68A 176.7(11) . . . . ?
O27 C66 C67A C69A 53.8(14) . . . . ?
O27 C66 C67A C70A -65.3(14) . . . . ?
O28 Cr7 F10 Cu2 -128.7(10) . . . . ?
O28 C66 C67 C68 -55(2) . . . . ?
O28 C66 C67 C69 -177.8(17) . . . . ?
O28 C66 C67 C70 65(2) . . . . ?
O28 C66 C67A C68A -4.8(15) . . . . ?
O28 C66 C67A C69A -127.6(11) . . . . ?
O28 C66 C67A C70A 113.3(13) . . . . ?
O29 C71 C72 C73 166.1(12) . . . . ?
O29 C71 C72 C74 43.2(16) . . . . ?
O29 C71 C72 C75 -74.7(13) . . . . ?
O29 C71 C72A C73A -152(2) . . . . ?
O29 C71 C72A C74A 84(3) . . . . ?
O29 C71 C72A C75A -33(3) . . . . ?
O30 C71 C72 C73 -17.2(17) . . . . ?
O30 C71 C72 C74 -140.2(13) . . . . ?
O30 C71 C72 C75 101.9(13) . . . . ?
O30 C71 C72A C73A 43(3) . . . . ?
O30 C71 C72A C74A -81(3) . . . . ?
O30 C71 C72A C75A 162(2) . . . . ?
O31 C76 C77 C78 177.6(14) . . . . ?
O31 C76 C77 C79 53.7(16) . . . . ?
O31 C76 C77 C80 -64.8(15) . . . . ?
O31 C76 C77A C78A -139.0(16) . . . . ?
O31 C76 C77A C79A 99.3(17) . . . . ?
O31 C76 C77A C80A -18(2) . . . . ?
O32 C76 C77 C78 -5.5(18) . . . . ?
O32 C76 C77 C79 -129.3(15) . . . . ?
O32 C76 C77 C80 112.1(14) . . . . ?
O32 C76 C77A C78A 47.7(19) . . . . ?
O32 C76 C77A C79A -74.0(18) . . . . ?
O32 C76 C77A C80A 169.1(15) . . . . ?
O33 C81 C82 C83 130.8(11) . . . . ?
O33 C81 C82 C84 10.9(13) . . . . ?
O33 C81 C82 C85 -114.3(12) . . . . ?
O34 C81 C82 C83 -45.9(12) . . . . ?
O34 C81 C82 C84 -165.7(9) . . . . ?
O34 C81 C82 C85 69.0(12) . . . . ?
O35 C86 C87 C88 148.4(19) . . . . ?
O35 C86 C87 C89 27(2) . . . . ?
O35 C86 C87 C90 -92(2) . . . . ?
O35 C86 C87A C88A 96.0(15) . . . . ?
O35 C86 C87A C89A -26.7(18) . . . . ?
O35 C86 C87A C90A -146.5(15) . . . . ?
O36 C86 C87 C88 -28(2) . . . . ?
O36 C86 C87 C89 -148.9(19) . . . . ?
O36 C86 C87 C90 91.7(19) . . . . ?
O36 C86 C87A C88A -69.2(16) . . . . ?
O36 C86 C87A C89A 168.1(13) . . . . ?
O36 C86 C87A C90A 48.4(18) . . . . ?
O37 C91 C92 C93 74.2(14) . . . . ?
O37 C91 C92 C94 -45.4(15) . . . . ?
O37 C91 C92 C95 -164.6(12) . . . . ?
O38 C91 C92 C93 -97.1(13) . . . . ?
O38 C91 C92 C94 143.3(12) . . . . ?
O38 C91 C92 C95 24.1(16) . . . . ?
O39 Cr11 F15 Cu1 129.9(3) . . . . ?
O39 C244 C97 C98 33(2) . . . . ?
O39 C244 C97 C99 -86(2) . . . . ?
O39 C244 C97 C100 155.4(18) . . . . ?
O39 C244 C97A C98A 90.1(17) . . . . ?
O39 C244 C97A C99A -29(2) . . . . ?
O39 C244 C97A C96 -149.1(16) . . . . ?
O40 C244 C97 C98 -152.3(19) . . . . ?
O40 C244 C97 C99 89(2) . . . . ?
O40 C244 C97 C100 -30(2) . . . . ?
O40 C244 C97A C98A -85.8(17) . . . . ?
O40 C244 C97A C99A 155.2(16) . . . . ?
O40 C244 C97A C96 35(2) . . . . ?
O41 C101 C102 C103 118.2(9) . . . . ?
O41 C101 C102 C104 -1.4(12) . . . . ?
O41 C101 C102 C105 -122.8(9) . . . . ?
O42 Cr11 F15 Cu1 44.7(3) . . . . ?
O42 C101 C102 C103 -62.6(11) . . . . ?
O42 C101 C102 C104 177.8(9) . . . . ?
O42 C101 C102 C105 56.4(11) . . . . ?
O43 C106 C107 C108 148.2(8) . . . . ?
O43 C106 C107 C109 27.2(11) . . . . ?
O43 C106 C107 C110 -90.8(11) . . . . ?
O44 Cr11 F15 Cu1 -48.9(3) . . . . ?
O44 C106 C107 C108 -34.4(11) . . . . ?
O44 C106 C107 C109 -155.3(8) . . . . ?
O44 C106 C107 C110 86.7(11) . . . . ?
Cu2 N1 C221 C222 53(2) . . . . ?
Cu2 N1 C230 C229 -40(2) . . . . ?
Cu2 N2 C223 C222 -52.9(19) . . . . ?
Cu2 N2 C224 C225 41.7(16) . . . . ?
Cu2 N3 C225 C224 38.9(16) . . . . ?
Cu2 N3 C226 C227 -59.7(17) . . . . ?
Cu2 N4 C228 C227 52.3(19) . . . . ?
Cu2 N4 C229 C230 -38.0(19) . . . . ?
Cu2 N1A C241 C1A 49(3) . . . . ?
Cu2 N1A C1I C1H -48(3) . . . . ?
Cu2 N2A C1B C1A -50(3) . . . . ?
Cu2 N2A C1C C1D 44(2) . . . . ?
Cu2 N3A C1D C1C 37(3) . . . . ?
Cu2 N3A C1E C1F -53(3) . . . . ?
Cu2 N4A C1G C1F 59(3) . . . . ?
Cu2 N4A C1H C1I -34(3) . . . . ?
N1 C221 C222 C223 -71(3) . . . . ?
N2 C224 C225 N3 -55.1(19) . . . . ?
N3 C226 C227 C228 74(2) . . . . ?
N4 C229 C230 N1 52(2) . . . . ?
C221 N1 C230 C229 -170.8(16) . . . . ?
C221 C222 C223 N2 72(3) . . . . ?
C223 N2 C224 C225 171.1(14) . . . . ?
C224 N2 C223 C222 -176.7(15) . . . . ?
C225 N3 C226 C227 177.4(14) . . . . ?
C226 N3 C225 C224 167.4(14) . . . . ?
C226 C227 C228 N4 -69(2) . . . . ?
C228 N4 C229 C230 -168.4(16) . . . . ?
C229 N4 C228 C227 179.1(15) . . . . ?
C230 N1 C221 C222 178.8(17) . . . . ?
Cu3 O46 C111 O45 23.5(12) . . . . ?
Cu3 O46 C111 C112 -155.5(5) . . . . ?
Cu3 O85 C211 O86 -23.7(11) . . . . ?
Cu3 O85 C211 C212 158.2(5) . . . . ?
Cu3 O87 C216 O88 -10.8(13) . . . . ?
Cu3 O87 C216 C217 168.1(7) . . . . ?
Cr12 O45 C111 O46 8.6(12) . . . . ?
Cr12 O45 C111 C112 -172.5(5) . . . . ?
Cr12 O48 C116 O47 -5.0(15) . . . . ?
Cr12 O48 C116 C117 178.3(6) . . . . ?
Cr12 O50 C121 O49 -11.1(12) . . . . ?
Cr12 O50 C121 C122 170.9(5) . . . . ?
Cr13 O47 C116 O48 -19.1(13) . . . . ?
Cr13 O47 C116 C117 157.8(6) . . . . ?
Cr13 O49 C121 O50 -16.4(12) . . . . ?
Cr13 O49 C121 C122 161.6(5) . . . . ?
Cr13 O52 C126 O51 12.0(14) . . . . ?
Cr13 O52 C126 C127 -168.8(6) . . . . ?
Cr13 O54 C131 O53 17.0(15) . . . . ?
Cr13 O54 C131 C132 -161.2(6) . . . . ?
Cr14 O51 C126 O52 22.1(13) . . . . ?
Cr14 O51 C126 C127 -157.1(6) . . . . ?
Cr14 O53 C131 O54 11.7(16) . . . . ?
Cr14 O53 C131 C132 -170.1(6) . . . . ?
Cr14 O56 C136 O55 -21.6(15) . . . . ?
Cr14 O56 C136 C137 158.2(7) . . . . ?
Cr14 O58 C141 O57 7.9(12) . . . . ?
Cr14 O58 C141 C142 -168.1(5) . . . . ?
Cr15 O55 C136 O56 -16.8(14) . . . . ?
Cr15 O55 C136 C137 163.4(7) . . . . ?
Cr15 O57 C141 O58 -45.0(11) . . . . ?
Cr15 O57 C141 C142 131.0(6) . . . . ?
Cr15 O60 C146 O59 21.1(14) . . . . ?
Cr15 O60 C146 C147 -160.3(6) . . . . ?
Cr15 O62 C151 O61 6.7(12) . . . . ?
Cr15 O62 C151 C152 -172.0(5) . . . . ?
Cr16 O59 C146 O60 6.9(13) . . . . ?
Cr16 O59 C146 C147 -171.7(6) . . . . ?
Cr16 O61 C151 O62 19.1(12) . . . . ?
Cr16 O61 C151 C152 -162.3(5) . . . . ?
Cr16 O64 C156 O63 -17.5(13) . . . . ?
Cr16 O64 C156 C157 164.7(5) . . . . ?
Cr16 O66 C161 O65 -15.7(12) . . . . ?
Cr16 O66 C161 C162 162.2(5) . . . . ?
Cr17 O63 C156 O64 -11.2(12) . . . . ?
Cr17 O63 C156 C157 166.5(5) . . . . ?
Cr17 O65 C161 O66 -19.4(13) . . . . ?
Cr17 O65 C161 C162 162.7(6) . . . . ?
Cr17 O68 C166 O67 38.7(11) . . . . ?
Cr17 O68 C166 C167 -144.6(6) . . . . ?
Cr18 O67 C166 O68 14.7(13) . . . . ?
Cr18 O67 C166 C167 -162.0(5) . . . . ?
Cr18 O70 C171 O69 10.4(14) . . . . ?
Cr18 O70 C171 C172 -173.1(5) . . . . ?
Cr18 O72 C176 O71 11.8(12) . . . . ?
Cr18 O72 C176 C177 -167.2(6) . . . . ?
Cr19 O69 C171 O70 24.2(12) . . . . ?
Cr19 O69 C171 C172 -152.4(5) . . . . ?
Cr19 O71 C176 O72 23.6(13) . . . . ?
Cr19 O71 C176 C177 -157.4(6) . . . . ?
Cr19 O74 C181 O73 -12.2(15) . . . . ?
Cr19 O74 C181 C182 164.0(6) . . . . ?
Cr19 O76 C186 O75 24.6(12) . . . . ?
Cr19 O76 C186 C187 -154.0(6) . . . . ?
Cr20 O73 C181 O74 4.3(16) . . . . ?
Cr20 O73 C181 C182 -171.9(7) . . . . ?
Cr20 O75 C186 O76 -29.5(14) . . . . ?
Cr20 O75 C186 C187 149.0(6) . . . . ?
Cr20 O78 C191 O77 12.8(18) . . . . ?
Cr20 O78 C191 C192 -165.0(8) . . . . ?
Cr20 O80 C196 O79 20.9(13) . . . . ?
Cr20 O80 C196 C197 -156.8(6) . . . . ?
Cr21 O77 C191 O78 10.1(16) . . . . ?
Cr21 O77 C191 C192 -172.0(7) . . . . ?
Cr21 O79 C196 O80 1.1(14) . . . . ?
Cr21 O79 C196 C197 178.8(6) . . . . ?
Cr21 O82 C201 O81 -16.0(16) . . . . ?
Cr21 O82 C201 C202 166.4(7) . . . . ?
Cr21 O84 C206 O83 -3.6(12) . . . . ?
Cr21 O84 C206 C207 177.1(5) . . . . ?
Cr22 O81 C201 O82 5.6(16) . . . . ?
Cr22 O81 C201 C202 -176.8(7) . . . . ?
Cr22 O83 C206 O84 -4.7(13) . . . . ?
Cr22 O83 C206 C207 174.7(6) . . . . ?
Cr22 O86 C211 O85 -28.1(13) . . . . ?
Cr22 O86 C211 C212 150.1(6) . . . . ?
Cr22 O88 C216 O87 -21.2(15) . . . . ?
Cr22 O88 C216 C217 159.9(7) . . . . ?
F16 Cr12 F17 Cu4 39.9(4) . . . . ?
F17 Cr12 F16 Cu3 129.6(4) . . . . ?
F18 Cr12 F16 Cu3 -140.1(4) . . . . ?
F18 Cr12 F17 Cu4 -50.0(4) . . . . ?
F20 Cr14 F19 Cr13 -130.6(3) . . . . ?
F21 Cr16 F22 Cr17 -142.7(3) . . . . ?
F25 Cr18 F24 Cr17 86.0(3) . . . . ?
F29 Cr22 F30 Cu3 138.3(2) . . . . ?
O45 Cr12 F16 Cu3 40.5(4) . . . . ?
O45 Cr12 F17 Cu4 132.4(4) . . . . ?
O45 C111 C112 C113 -173.2(7) . . . . ?
O45 C111 C112 C114 65.7(9) . . . . ?
O45 C111 C112 C115 -52.9(9) . . . . ?
O46 C111 C112 C113 5.9(10) . . . . ?
O46 C111 C112 C114 -115.3(8) . . . . ?
O46 C111 C112 C115 126.2(8) . . . . ?
O47 C116 C117 C118 145.4(9) . . . . ?
O47 C116 C117 C119 19.8(12) . . . . ?
O47 C116 C117 C120 -96.4(10) . . . . ?
O48 Cr12 F16 Cu3 -48.4(4) . . . . ?
O48 C116 C117 C118 -37.6(13) . . . . ?
O48 C116 C117 C119 -163.2(9) . . . . ?
O48 C116 C117 C120 80.6(11) . . . . ?
O49 C121 C122 C123 117.8(8) . . . . ?
O49 C121 C122 C124 -1.2(11) . . . . ?
O49 C121 C122 C125 -124.1(8) . . . . ?
O50 Cr12 F17 Cu4 -140.0(4) . . . . ?
O50 C121 C122 C123 -64.1(9) . . . . ?
O50 C121 C122 C124 176.9(8) . . . . ?
O50 C121 C122 C125 54.0(10) . . . . ?
O51 Cr14 F19 Cr13 50.6(3) . . . . ?
O51 C126 C127 C128 109.6(12) . . . . ?
O51 C126 C127 C129 -14.1(13) . . . . ?
O51 C126 C127 C130 -134.3(10) . . . . ?
O52 C126 C127 C128 -69.6(13) . . . . ?
O52 C126 C127 C129 166.7(10) . . . . ?
O52 C126 C127 C130 46.4(13) . . . . ?
O53 Cr14 F19 Cr13 -41.0(3) . . . . ?
O53 C131 C132 C133 116.3(12) . . . . ?
O53 C131 C132 C134 -10.9(13) . . . . ?
O53 C131 C132 C135 -124.3(11) . . . . ?
O54 C131 C132 C133 -65.3(13) . . . . ?
O54 C131 C132 C134 167.5(10) . . . . ?
O54 C131 C132 C135 54.1(13) . . . . ?
O55 C136 C137 C138 179.2(11) . . . . ?
O55 C136 C137 C139 59.1(12) . . . . ?
O55 C136 C137 C140 -55.5(13) . . . . ?
O56 C136 C137 C138 -0.6(15) . . . . ?
O56 C136 C137 C139 -120.7(11) . . . . ?
O56 C136 C137 C140 124.6(11) . . . . ?
O57 C141 C142 C143 141.7(9) . . . . ?
O57 C141 C142 C144 18.2(10) . . . . ?
O57 C141 C142 C145 -97.4(9) . . . . ?
O58 Cr14 F19 Cr13 141.0(3) . . . . ?
O58 C141 C142 C143 -41.9(11) . . . . ?
O58 C141 C142 C144 -165.4(7) . . . . ?
O58 C141 C142 C145 79.0(9) . . . . ?
O59 C146 C147 C148 117.5(9) . . . . ?
O59 C146 C147 C149 -6.6(12) . . . . ?
O59 C146 C147 C150 -125.0(9) . . . . ?
O60 C146 C147 C148 -61.2(11) . . . . ?
O60 C146 C147 C149 174.7(8) . . . . ?
O60 C146 C147 C150 56.3(11) . . . . ?
O61 Cr16 F22 Cr17 127.0(3) . . . . ?
O61 C151 C152 C153 124.2(8) . . . . ?
O61 C151 C152 C154 -0.6(11) . . . . ?
O61 C151 C152 C155 -119.5(9) . . . . ?
O62 C151 C152 C153 -57.0(10) . . . . ?
O62 C151 C152 C154 178.2(8) . . . . ?
O62 C151 C152 C155 59.3(10) . . . . ?
O63 C156 C157 C158 133.3(10) . . . . ?
O63 C156 C157 C159 2.7(13) . . . . ?
O63 C156 C157 C160 -112.1(10) . . . . ?
O64 Cr16 F22 Cr17 39.6(3) . . . . ?
O64 C156 C157 C158 -48.8(12) . . . . ?
O64 C156 C157 C159 -179.5(9) . . . . ?
O64 C156 C157 C160 65.8(10) . . . . ?
O65 C161 C162 C163 168.2(9) . . . . ?
O65 C161 C162 C164 44.2(11) . . . . ?
O65 C161 C162 C165 -71.6(10) . . . . ?
O66 Cr16 F22 Cr17 -52.4(3) . . . . ?
O66 C161 C162 C163 -9.8(12) . . . . ?
O66 C161 C162 C164 -133.8(8) . . . . ?
O66 C161 C162 C165 110.3(9) . . . . ?
O67 Cr18 F24 Cr17 -6.7(3) . . . . ?
O67 C166 C167 C168 97.5(11) . . . . ?
O67 C166 C167 C169 -25.0(12) . . . . ?
O67 C166 C167 C170 -143.4(9) . . . . ?
O68 C166 C167 C168 -79.5(12) . . . . ?
O68 C166 C167 C169 158.0(9) . . . . ?
O68 C166 C167 C170 39.7(11) . . . . ?
O69 C171 C172 C173 108.0(10) . . . . ?
O69 C171 C172 C174 -13.2(12) . . . . ?
O69 C171 C172 C175 -133.8(10) . . . . ?
O70 Cr18 F24 Cr17 -95.0(3) . . . . ?
O70 C171 C172 C173 -68.8(11) . . . . ?
O70 C171 C172 C174 170.0(9) . . . . ?
O70 C171 C172 C175 49.4(12) . . . . ?
O71 C176 C177 C178 179.8(11) . . . . ?
O71 C176 C177 C179 57.8(11) . . . . ?
O71 C176 C177 C180 -53.5(11) . . . . ?
O72 Cr18 F24 Cr17 175.8(3) . . . . ?
O72 C176 C177 C178 -1.1(14) . . . . ?
O72 C176 C177 C179 -123.1(10) . . . . ?
O72 C176 C177 C180 125.6(10) . . . . ?
O73 C181 C182 C183 89.8(11) . . . . ?
O73 C181 C182 C184 -30.6(12) . . . . ?
O73 C181 C182 C185 -151.4(10) . . . . ?
O74 C181 C182 C183 -86.7(10) . . . . ?
O74 C181 C182 C184 152.8(9) . . . . ?
O74 C181 C182 C185 32.0(12) . . . . ?
O75 C186 C187 C188 148.6(9) . . . . ?
O75 C186 C187 C189 22.7(12) . . . . ?
O75 C186 C187 C190 -96.4(11) . . . . ?
O76 C186 C187 C188 -32.7(11) . . . . ?
O76 C186 C187 C189 -158.7(9) . . . . ?
O76 C186 C187 C190 82.3(11) . . . . ?
O77 C191 C192 C193 167.5(12) . . . . ?
O77 C191 C192 C194 33.8(15) . . . . ?
O77 C191 C192 C195 -79.5(13) . . . . ?
O78 C191 C192 C193 -14.5(16) . . . . ?
O78 C191 C192 C194 -148.2(11) . . . . ?
O78 C191 C192 C195 98.5(13) . . . . ?
O79 C196 C197 C198 144.8(13) . . . . ?
O79 C196 C197 C199 17.9(14) . . . . ?
O79 C196 C197 C200 -99.0(12) . . . . ?
O80 C196 C197 C198 -37.4(14) . . . . ?
O80 C196 C197 C199 -164.2(11) . . . . ?
O80 C196 C197 C200 78.9(12) . . . . ?
O81 C201 C202 C203 -177.6(9) . . . . ?
O81 C201 C202 C204 59.3(11) . . . . ?
O81 C201 C202 C205 -58.2(11) . . . . ?
O82 C201 C202 C203 0.2(13) . . . . ?
O82 C201 C202 C204 -122.9(9) . . . . ?
O82 C201 C202 C205 119.6(9) . . . . ?
O83 Cr22 F30 Cu3 -131.6(2) . . . . ?
O83 C206 C207 C208 167.4(9) . . . . ?
O83 C206 C207 C209 48.0(11) . . . . ?
O83 C206 C207 C210 -72.0(11) . . . . ?
O84 C206 C207 C208 -13.2(12) . . . . ?
O84 C206 C207 C209 -132.6(10) . . . . ?
O84 C206 C207 C210 107.4(11) . . . . ?
O85 C211 C212 C213 84.7(10) . . . . ?
O85 C211 C212 C214 -36.5(11) . . . . ?
O85 C211 C212 C215 -155.7(8) . . . . ?
O86 Cr22 F30 Cu3 -45.4(2) . . . . ?
O86 C211 C212 C213 -93.6(9) . . . . ?
O86 C211 C212 C214 145.2(9) . . . . ?
O86 C211 C212 C215 26.0(11) . . . . ?
O87 C216 C217 C218 135.9(13) . . . . ?
O87 C216 C217 C219 14.7(14) . . . . ?
O87 C216 C217 C220 -100.4(13) . . . . ?
O88 Cr22 F30 Cu3 49.1(2) . . . . ?
O88 C216 C217 C218 -45.1(15) . . . . ?
O88 C216 C217 C219 -166.3(10) . . . . ?
O88 C216 C217 C220 78.6(13) . . . . ?
Cu4 N5 C231 C232 -46.7(13) . . . . ?
Cu4 N5 C240 C239 35.8(10) . . . . ?
Cu4 N6 C233 C232 54.6(11) . . . . ?
Cu4 N6 C234 C235 -39.4(9) . . . . ?
Cu4 N7 C235 C234 -39.0(9) . . . . ?
Cu4 N7 C236 C237 55.2(11) . . . . ?
Cu4 N8 C238 C237 -51.4(10) . . . . ?
Cu4 N8 C239 C240 38.0(9) . . . . ?
N5 C231 C232 C233 66.7(17) . . . . ?
N6 C234 C235 N7 52.3(10) . . . . ?
N7 C236 C237 C238 -71.5(13) . . . . ?
N8 C239 C240 N5 -50.1(11) . . . . ?
C231 N5 C240 C239 169.5(9) . . . . ?
C231 C232 C233 N6 -69.9(16) . . . . ?
C233 N6 C234 C235 -169.2(8) . . . . ?
C234 N6 C233 C232 178.7(9) . . . . ?
C235 N7 C236 C237 -179.6(9) . . . . ?
C236 N7 C235 C234 -167.0(8) . . . . ?
C236 C237 C238 N8 66.8(13) . . . . ?
C238 N8 C239 C240 168.3(8) . . . . ?
C239 N8 C238 C237 -176.5(8) . . . . ?
C240 N5 C231 C232 -176.3(10) . . . . ?
N1A C241 C1A C1B -74(4) . . . . ?
N2A C1C C1D N3A -53(3) . . . . ?
N3A C1E C1F C1G 65(3) . . . . ?
N4A C1H C1I N1A 56(3) . . . . ?
C241 N1A C1I C1H -174(2) . . . . ?
C241 C1A C1B N2A 71(4) . . . . ?
C1B N2A C1C C1D 175(2) . . . . ?
C1C N2A C1B C1A -177(2) . . . . ?
C1D N3A C1E C1F 179(2) . . . . ?
C1E N3A C1D C1C 172(2) . . . . ?
C1E C1F C1G N4A -68(3) . . . . ?
C1G N4A C1H C1I -166(2) . . . . ?
C1H N4A C1G C1F -176(2) . . . . ?
C1I N1A C241 C1A 172(2) . . . . ?

loop_
_exptl_oxdiff_crystal_face_indexfrac_h
_exptl_oxdiff_crystal_face_indexfrac_k
_exptl_oxdiff_crystal_face_indexfrac_l
_exptl_oxdiff_crystal_face_x
_exptl_oxdiff_crystal_face_y
_exptl_oxdiff_crystal_face_z
-0.0000 0.0000 1.0000 -0.0240 -0.0003 0.0014
0.0000 -0.0000 -1.0000 0.0240 0.0003 -0.0014
1.0000 2.0001 2.0001 -0.0263 0.0332 0.0400
-1.0000 -2.0001 -2.0001 0.0263 -0.0332 -0.0400
1.0000 1.0000 0.0000 0.0154 0.0088 0.0335
-1.0000 -1.0000 -0.0000 -0.0154 -0.0088 -0.0335
24.8502 7.6759 33.7178 -0.5341 -0.2211 0.8160
-24.8502 -7.6759 -33.7178 0.5341 0.2211 -0.8160
-0.5503 -15.2627 34.2817 -0.9234 -0.3829 -0.0247
0.5503 15.2627 -34.2817 0.9234 0.3829 0.0247
-19.6992 20.5338 8.2029 -0.2468 0.8311 -0.4984
19.6992 -20.5338 -8.2029 0.2468 -0.8311 0.4984

loop_
_smtbx_masks_void_nr
_smtbx_masks_void_average_x
_smtbx_masks_void_average_y
_smtbx_masks_void_average_z
_smtbx_masks_void_volume
_smtbx_masks_void_count_electrons
_smtbx_masks_void_content
1 0.000 0.000 0.000 753.6 42.9 '2 acetonitrile'
2 0.000 0.000 0.500 408.1 42.9 '2 acetonitrile'
3 0.005 0.174 0.165 29.0 0.0 ?
4 0.000 0.500 0.000 328.0 39.4 '2 acetonitrile'
5 0.000 0.500 0.500 517.2 62.4 '3 acetonitrile'
6 -0.005 0.826 0.835 29.0 0.0 ?
7 0.447 0.094 0.278 44.8 0.0 ?
8 0.309 0.605 0.070 22.3 0.1 ?
9 0.318 0.791 0.022 12.1 0.0 ?
10 0.388 0.818 0.427 38.7 0.8 ?
11 0.389 -0.059 0.601 43.2 3.3 ?
12 0.421 0.255 0.070 29.2 0.7 ?
13 0.500 0.500 0.500 23.5 0.0 ?
14 0.553 0.906 0.722 44.8 0.0 ?
15 0.612 0.182 0.573 38.7 0.8 ?
16 0.579 0.745 0.930 29.2 0.3 ?
17 0.611 0.059 0.399 43.2 3.6 ?
18 0.682 0.209 0.978 12.1 0.0 ?
19 0.691 0.395 0.930 22.3 0.0 ?
